data_7011813
loop_
_publ_author_name
'Ivanov, Sergei A.'
'Nichiporuk, Rita V.'
'Mednikov, Eugeny G.'
'Dahl, Lawrence F.'

_publ_section_title
;
 First high-nuclearity thallium--palladium carbonyl phosphine cluster,
 [Tl~2~Pd~12~(CO)~9~(PEt~3~)~9~]^2+^, and its initial mistaken identity as
 the unknown Au~2~Pd~12~ analogue: structure-to-synthesis approach concerning
 its formation
;
_journal_issue 22
_journal_name_full 'Journal of the Chemical Society, Dalton Transactions'
_journal_page_first 4116
_journal_page_last 4127
_journal_paper_doi 10.1039/b204276m
_journal_year 2002
_chemical_formula_sum 'C63 H135 F12 O9 P11 Pd12 Tl2'
_chemical_formula_weight 3290.92
_chemical_name_systematic ?
_space_group_IT_number 61
_symmetry_cell_setting orthorhombic
_symmetry_space_group_name_Hall '-P 2ac 2ab'
_symmetry_space_group_name_H-M 'P b c a'
_atom_sites_solution_hydrogens geom
_atom_sites_solution_primary direct
_atom_sites_solution_secondary difmap
_audit_creation_method SHELXL-97
_cell_angle_alpha 90.00
_cell_angle_beta 90.00
_cell_angle_gamma 90.00
_cell_formula_units_Z 8
_cell_length_a 27.3656(16)
_cell_length_b 24.4157(14)
_cell_length_c 29.9053(17)
_cell_measurement_reflns_used 7452
_cell_measurement_temperature 173(2)
_cell_measurement_theta_max 26.40
_cell_measurement_theta_min 1.67
_cell_volume 19981(2)
_computing_cell_refinement 'Bruker SMART'
_computing_data_collection 'Bruker SMART'
_computing_data_reduction 'Bruker SHELXTL'
_computing_molecular_graphics 'Bruker SHELXTL'
_computing_publication_material 'Bruker SHELXTL'
_computing_structure_refinement 'SHELXL-97 (Sheldrick, 1997)'
_computing_structure_solution 'SHELXS-97 (Sheldrick, 1990)'
_diffrn_ambient_temperature 173(2)
_diffrn_measured_fraction_theta_full 0.927
_diffrn_measured_fraction_theta_max 0.927
_diffrn_measurement_device_type 'CCD area detector'
_diffrn_measurement_method 'phi and omega scans'
_diffrn_radiation_monochromator graphite
_diffrn_radiation_source 'fine-focus sealed tube'
_diffrn_radiation_type MoK\a
_diffrn_radiation_wavelength 0.71073
_diffrn_reflns_av_R_equivalents 0.0654
_diffrn_reflns_av_sigmaI/netI 0.0398
_diffrn_reflns_limit_h_max 30
_diffrn_reflns_limit_h_min -30
_diffrn_reflns_limit_k_max 30
_diffrn_reflns_limit_k_min -30
_diffrn_reflns_limit_l_max 37
_diffrn_reflns_limit_l_min -37
_diffrn_reflns_number 150698
_diffrn_reflns_theta_full 26.40
_diffrn_reflns_theta_max 26.40
_diffrn_reflns_theta_min 1.67
_diffrn_standards_decay_% <1
_diffrn_standards_interval_count N/A
_diffrn_standards_interval_time N/A
_diffrn_standards_number N/A
_exptl_absorpt_coefficient_mu 5.555
_exptl_absorpt_correction_T_max 0.6971
_exptl_absorpt_correction_T_min 0.2865
_exptl_absorpt_correction_type empirical
_exptl_absorpt_process_details
;
Empirical with SADABS (Blessing, 1995)
;
_exptl_crystal_colour black
_exptl_crystal_density_diffrn 2.188
_exptl_crystal_density_meas ?
_exptl_crystal_density_method .
_exptl_crystal_description plate
_exptl_crystal_F_000 12576
_exptl_crystal_size_max 0.30
_exptl_crystal_size_mid 0.20
_exptl_crystal_size_min 0.07
_refine_diff_density_max 2.072
_refine_diff_density_min -0.966
_refine_diff_density_rms 0.175
_refine_ls_extinction_method none
_refine_ls_goodness_of_fit_ref 0.928
_refine_ls_hydrogen_treatment mixed
_refine_ls_matrix_type full
_refine_ls_number_parameters 982
_refine_ls_number_reflns 18993
_refine_ls_number_restraints 0
_refine_ls_restrained_S_all 0.928
_refine_ls_R_factor_all 0.0630
_refine_ls_R_factor_gt 0.0419
_refine_ls_shift/su_max 0.002
_refine_ls_shift/su_mean 0.000
_refine_ls_structure_factor_coef Fsqd
_refine_ls_weighting_details 'calc w=1/[\s^2^(Fo^2^)+(0.0635P)^2^+203.6154P] where P=(Fo^2^+2Fc^2^)/3'
_refine_ls_weighting_scheme calc
_refine_ls_wR_factor_gt 0.1026
_refine_ls_wR_factor_ref 0.1190
_reflns_number_gt 14852
_reflns_number_total 18993
_reflns_threshold_expression >2sigma(I)
_cod_data_source_file b204276m.txt
_cod_data_source_block tl2pd12
_cod_depositor_comments
;
The following automatic conversions were performed:
'_symmetry_cell_setting' value 'Orthorhombic' changed to 'orthorhombic'
according to '/home/saulius/struct/CIF-dictionaries/cif_core.dic'
dictionary named 'cif_core.dic' version 2.4.1 from 2010-06-29.

Automatic conversion script
Id: cif_fix_enum 1527 2010-12-29 10:47:43Z saulius 
;
_cod_original_sg_symbol_H-M Pbca
_cod_database_code 7011813

loop_
_symmetry_equiv_pos_as_xyz
'x, y, z'
'-x+1/2, -y, z+1/2'
'-x, y+1/2, -z+1/2'
'x+1/2, -y+1/2, -z'
'-x, -y, -z'
'x-1/2, y, -z-1/2'
'x, -y-1/2, z-1/2'
'-x-1/2, y-1/2, z'

loop_
_atom_site_label
_atom_site_type_symbol
_atom_site_fract_x
_atom_site_fract_y
_atom_site_fract_z
_atom_site_U_iso_or_equiv
_atom_site_adp_type
_atom_site_occupancy
_atom_site_symmetry_multiplicity
_atom_site_calc_flag
_atom_site_refinement_flags
_atom_site_disorder_assembly
_atom_site_disorder_group
Tl1 Tl 0.978064(12) 0.771861(13) 0.301741(10) 0.03266(9) Uani 1 1 d . . .
Tl2 Tl 0.881898(12) 0.684160(13) 0.410777(10) 0.03161(8) Uani 1 1 d . . .
Pd1 Pd 0.84795(2) 0.65581(3) 0.25707(2) 0.03692(16) Uani 1 1 d . . .
Pd2 Pd 0.94685(2) 0.65988(3) 0.26911(2) 0.03075(14) Uani 1 1 d . . .
Pd3 Pd 0.88576(2) 0.61301(3) 0.33429(2) 0.03362(15) Uani 1 1 d . . .
Pd4 Pd 0.96928(2) 0.67647(2) 0.359458(19) 0.02695(13) Uani 1 1 d . . .
Pd5 Pd 0.88446(2) 0.72522(2) 0.32040(2) 0.02859(14) Uani 1 1 d . . .
Pd6 Pd 1.03559(2) 0.75698(2) 0.38245(2) 0.02954(14) Uani 1 1 d . . .
Pd7 Pd 0.97559(2) 0.70593(3) 0.44818(2) 0.03116(14) Uani 1 1 d . . .
Pd8 Pd 1.05016(2) 0.65056(2) 0.40922(2) 0.03129(14) Uani 1 1 d . . .
Pd9 Pd 0.88854(2) 0.84142(2) 0.32204(2) 0.03247(14) Uani 1 1 d . . .
Pd10 Pd 0.83501(2) 0.78457(3) 0.38894(2) 0.03209(14) Uani 1 1 d . . .
Pd11 Pd 0.88391(3) 0.87951(3) 0.40802(2) 0.03777(16) Uani 1 1 d . . .
Pd12 Pd 0.93553(2) 0.78480(2) 0.38984(2) 0.02896(14) Uani 1 1 d . . .
P1 P 0.78808(10) 0.65004(13) 0.20233(9) 0.0539(7) Uani 1 1 d . . .
P2 P 0.88174(11) 0.52630(10) 0.36631(9) 0.0517(7) Uani 1 1 d . . .
P3 P 0.99917(10) 0.61827(12) 0.21705(9) 0.0511(7) Uani 1 1 d . . .
P4 P 0.87824(14) 0.95844(12) 0.45099(11) 0.0667(9) Uani 1 1 d . . .
P5 P 0.75416(9) 0.75606(11) 0.39960(9) 0.0449(6) Uani 1 1 d . . .
P6 P 0.87301(12) 0.88217(12) 0.25256(9) 0.0561(7) Uani 1 1 d . . .
P7 P 1.11498(10) 0.59438(11) 0.42855(9) 0.0487(6) Uani 1 1 d . . .
P8 P 0.95816(11) 0.72327(11) 0.52267(8) 0.0461(6) Uani 1 1 d . . .
P9 P 1.09672(10) 0.82302(10) 0.37482(9) 0.0454(6) Uani 1 1 d . . .
C1 C 0.9727(4) 0.6095(4) 0.3218(3) 0.044(2) Uani 1 1 d . . .
C2 C 0.8995(3) 0.6937(4) 0.2203(3) 0.038(2) Uani 1 1 d . . .
C3 C 0.8154(3) 0.6104(4) 0.3064(3) 0.043(2) Uani 1 1 d . . .
C4 C 0.8317(3) 0.7795(4) 0.3153(3) 0.040(2) Uani 1 1 d . . .
C5 C 0.9144(4) 0.9136(4) 0.3530(3) 0.044(2) Uani 1 1 d . . .
C6 C 0.8386(4) 0.8334(4) 0.4466(3) 0.046(2) Uani 1 1 d . . .
C7 C 0.9909(4) 0.7993(4) 0.4305(3) 0.043(2) Uani 1 1 d . . .
C8 C 1.0852(3) 0.6945(3) 0.3627(3) 0.040(2) Uani 1 1 d . . .
C9 C 1.0017(3) 0.6262(4) 0.4569(3) 0.042(2) Uani 1 1 d . . .
O1 O 0.9956(3) 0.5697(2) 0.3238(2) 0.0489(16) Uani 1 1 d . . .
O2 O 0.9066(3) 0.7196(3) 0.1886(2) 0.0570(19) Uani 1 1 d . . .
O3 O 0.7791(3) 0.5890(3) 0.3158(3) 0.062(2) Uani 1 1 d . . .
O4 O 0.7953(2) 0.7833(3) 0.2938(2) 0.0448(15) Uani 1 1 d . . .
O5 O 0.9326(3) 0.9530(3) 0.3404(2) 0.062(2) Uani 1 1 d . . .
O6 O 0.8197(3) 0.8332(3) 0.4810(2) 0.068(2) Uani 1 1 d . . .
O7 O 0.9998(3) 0.8326(3) 0.4567(2) 0.0554(18) Uani 1 1 d . . .
O8 O 1.1164(3) 0.6929(3) 0.3368(3) 0.063(2) Uani 1 1 d . . .
O9 O 0.9902(3) 0.5901(3) 0.4792(2) 0.062(2) Uani 1 1 d . . .
C10 C 0.7252(4) 0.6535(5) 0.2224(4) 0.062(3) Uani 1 1 d . . .
H10A H 0.7032 0.6451 0.1971 0.075 Uiso 1 1 calc R . .
H10B H 0.7206 0.6245 0.2451 0.075 Uiso 1 1 calc R . .
C11 C 0.7895(5) 0.5885(7) 0.1698(5) 0.092(5) Uani 1 1 d . . .
H11A H 0.7620 0.5894 0.1483 0.111 Uiso 1 1 calc R . .
H11B H 0.8202 0.5881 0.1522 0.111 Uiso 1 1 calc R . .
C12 C 0.7915(5) 0.7061(7) 0.1627(5) 0.096(5) Uani 1 1 d . . .
H12A H 0.7858 0.7407 0.1792 0.115 Uiso 1 1 calc R . .
H12B H 0.8252 0.7075 0.1507 0.115 Uiso 1 1 calc R . .
C13 C 0.7099(4) 0.7066(6) 0.2421(5) 0.085(4) Uani 1 1 d . . .
H13A H 0.6758 0.7041 0.2519 0.128 Uiso 1 1 calc R . .
H13B H 0.7131 0.7356 0.2197 0.128 Uiso 1 1 calc R . .
H13C H 0.7307 0.7151 0.2679 0.128 Uiso 1 1 calc R . .
C14 C 0.7865(8) 0.5377(7) 0.1954(7) 0.131(8) Uani 1 1 d . . .
H14A H 0.7872 0.5064 0.1749 0.196 Uiso 1 1 calc R . .
H14B H 0.7560 0.5371 0.2125 0.196 Uiso 1 1 calc R . .
H14C H 0.8144 0.5354 0.2159 0.196 Uiso 1 1 calc R . .
C15 C 0.7551(7) 0.7045(10) 0.1218(6) 0.154(10) Uani 1 1 d . . .
H15A H 0.7605 0.7367 0.1028 0.231 Uiso 1 1 calc R . .
H15B H 0.7214 0.7046 0.1328 0.231 Uiso 1 1 calc R . .
H15C H 0.7609 0.6712 0.1043 0.231 Uiso 1 1 calc R . .
C20 C 0.8800(11) 0.4741(5) 0.3233(6) 0.170(12) Uani 1 1 d . . .
H20A H 0.9119 0.4553 0.3259 0.204 Uiso 1 1 calc R . .
H20B H 0.8554 0.4475 0.3341 0.204 Uiso 1 1 calc R . .
C21 C 0.9296(5) 0.5074(6) 0.4039(5) 0.096(5) Uani 1 1 d . . .
H21A H 0.9611 0.5166 0.3895 0.115 Uiso 1 1 calc R . .
H21B H 0.9266 0.5305 0.4309 0.115 Uiso 1 1 calc R . .
C22 C 0.8265(5) 0.5094(6) 0.3974(5) 0.081(4) Uani 1 1 d . . .
H22A H 0.7980 0.5127 0.3772 0.097 Uiso 1 1 calc R . .
H22B H 0.8285 0.4709 0.4075 0.097 Uiso 1 1 calc R . .
C23 C 0.8731(14) 0.4770(6) 0.2855(7) 0.25(2) Uani 1 1 d . . .
H23A H 0.8751 0.4403 0.2722 0.382 Uiso 1 1 calc R . .
H23B H 0.8979 0.5007 0.2718 0.382 Uiso 1 1 calc R . .
H23C H 0.8406 0.4923 0.2801 0.382 Uiso 1 1 calc R . .
C24 C 0.9322(8) 0.4470(6) 0.4192(5) 0.118(7) Uani 1 1 d . . .
H24A H 0.9601 0.4422 0.4394 0.177 Uiso 1 1 calc R . .
H24B H 0.9362 0.4232 0.3931 0.177 Uiso 1 1 calc R . .
H24C H 0.9020 0.4373 0.4349 0.177 Uiso 1 1 calc R . .
C25 C 0.8185(6) 0.5456(6) 0.4374(5) 0.094(5) Uani 1 1 d . . .
H25A H 0.7885 0.5345 0.4528 0.140 Uiso 1 1 calc R . .
H25B H 0.8155 0.5838 0.4277 0.140 Uiso 1 1 calc R . .
H25C H 0.8463 0.5421 0.4579 0.140 Uiso 1 1 calc R . .
C30 C 0.9746(7) 0.5499(6) 0.2031(6) 0.115(6) Uani 1 1 d . . .
H30A H 0.9977 0.5308 0.1829 0.138 Uiso 1 1 calc R . .
H30B H 0.9715 0.5280 0.2308 0.138 Uiso 1 1 calc R . .
C31 C 1.0052(5) 0.6511(5) 0.1626(3) 0.067(3) Uani 1 1 d . . .
H31A H 0.9719 0.6566 0.1504 0.080 Uiso 1 1 calc R . .
H31B H 1.0194 0.6879 0.1674 0.080 Uiso 1 1 calc R . .
C32 C 1.0612(6) 0.6063(13) 0.2356(5) 0.181(14) Uani 1 1 d . . .
H32A H 1.0584 0.6116 0.2683 0.217 Uiso 1 1 calc R . .
H32B H 1.0646 0.5663 0.2316 0.217 Uiso 1 1 calc R . .
C33 C 0.9231(7) 0.5540(7) 0.1797(7) 0.133(8) Uani 1 1 d . . .
H33A H 0.9112 0.5171 0.1727 0.200 Uiso 1 1 calc R . .
H33B H 0.9261 0.5753 0.1520 0.200 Uiso 1 1 calc R . .
H33C H 0.9000 0.5722 0.1998 0.200 Uiso 1 1 calc R . .
C34 C 1.0347(6) 0.6234(6) 0.1278(4) 0.092(5) Uani 1 1 d . . .
H34A H 1.0341 0.6452 0.1003 0.139 Uiso 1 1 calc R . .
H34B H 1.0209 0.5870 0.1218 0.139 Uiso 1 1 calc R . .
H34C H 1.0684 0.6196 0.1382 0.139 Uiso 1 1 calc R . .
C35 C 1.0976(9) 0.6205(19) 0.2291(10) 0.34(3) Uani 1 1 d . . .
H35A H 1.1205 0.6021 0.2493 0.509 Uiso 1 1 calc R . .
H35B H 1.0993 0.6601 0.2339 0.509 Uiso 1 1 calc R . .
H35C H 1.1064 0.6122 0.1981 0.509 Uiso 1 1 calc R . .
C40 C 0.9288(6) 1.0051(5) 0.4458(5) 0.096(5) Uani 1 1 d . . .
H40A H 0.9590 0.9858 0.4547 0.116 Uiso 1 1 calc R . .
H40B H 0.9322 1.0154 0.4139 0.116 Uiso 1 1 calc R . .
C41 C 0.8234(9) 0.9978(8) 0.4379(9) 0.167(10) Uani 1 1 d . . .
H41A H 0.7946 0.9761 0.4473 0.200 Uiso 1 1 calc R . .
H41B H 0.8237 1.0316 0.4562 0.200 Uiso 1 1 calc R . .
C42 C 0.8711(9) 0.9492(8) 0.5119(6) 0.138(8) Uani 1 1 d . . .
H42A H 0.8595 0.9840 0.5252 0.166 Uiso 1 1 calc R . .
H42B H 0.8459 0.9210 0.5174 0.166 Uiso 1 1 calc R . .
C43 C 0.9241(9) 1.0582(7) 0.4740(6) 0.156(10) Uani 1 1 d . . .
H43A H 0.9529 1.0813 0.4691 0.233 Uiso 1 1 calc R . .
H43B H 0.9219 1.0486 0.5058 0.233 Uiso 1 1 calc R . .
H43C H 0.8947 1.0782 0.4650 0.233 Uiso 1 1 calc R . .
C44 C 0.8173(9) 1.0125(8) 0.3937(9) 0.172(11) Uani 1 1 d . . .
H44A H 0.7877 1.0348 0.3907 0.259 Uiso 1 1 calc R . .
H44B H 0.8141 0.9794 0.3753 0.259 Uiso 1 1 calc R . .
H44C H 0.8456 1.0337 0.3837 0.259 Uiso 1 1 calc R . .
C45 C 0.9170(14) 0.9326(10) 0.5346(7) 0.220(18) Uani 1 1 d . . .
H45A H 0.9109 0.9283 0.5667 0.331 Uiso 1 1 calc R . .
H45B H 0.9420 0.9608 0.5299 0.331 Uiso 1 1 calc R . .
H45C H 0.9284 0.8977 0.5221 0.331 Uiso 1 1 calc R . .
C50 C 0.7104(4) 0.8016(5) 0.3737(4) 0.065(3) Uani 1 1 d . . .
H50A H 0.7119 0.7965 0.3408 0.078 Uiso 1 1 calc R . .
H50B H 0.6772 0.7911 0.3836 0.078 Uiso 1 1 calc R . .
C51 C 0.7330(4) 0.7495(5) 0.4577(4) 0.068(3) Uani 1 1 d . . .
H51A H 0.7367 0.7852 0.4730 0.082 Uiso 1 1 calc R . .
H51B H 0.6978 0.7400 0.4577 0.082 Uiso 1 1 calc R . .
C52 C 0.7392(4) 0.6902(5) 0.3749(5) 0.075(4) Uani 1 1 d . . .
H52A H 0.7492 0.6911 0.3431 0.091 Uiso 1 1 calc R . .
H52B H 0.7593 0.6619 0.3899 0.091 Uiso 1 1 calc R . .
C53 C 0.7180(6) 0.8598(6) 0.3837(6) 0.104(5) Uani 1 1 d . . .
H53A H 0.6930 0.8816 0.3685 0.156 Uiso 1 1 calc R . .
H53B H 0.7505 0.8709 0.3734 0.156 Uiso 1 1 calc R . .
H53C H 0.7155 0.8656 0.4161 0.156 Uiso 1 1 calc R . .
C54 C 0.7613(5) 0.7056(6) 0.4838(4) 0.088(4) Uani 1 1 d . . .
H54A H 0.7488 0.7036 0.5145 0.132 Uiso 1 1 calc R . .
H54B H 0.7961 0.7151 0.4843 0.132 Uiso 1 1 calc R . .
H54C H 0.7570 0.6700 0.4692 0.132 Uiso 1 1 calc R . .
C55 C 0.6856(6) 0.6720(7) 0.3770(7) 0.116(6) Uani 1 1 d . . .
H55A H 0.6821 0.6361 0.3628 0.174 Uiso 1 1 calc R . .
H55B H 0.6652 0.6988 0.3613 0.174 Uiso 1 1 calc R . .
H55C H 0.6752 0.6696 0.4083 0.174 Uiso 1 1 calc R . .
C60 C 0.8218(14) 0.9263(13) 0.2543(7) 0.29(2) Uani 1 1 d . . .
H60A H 0.8345 0.9607 0.2412 0.350 Uiso 1 1 calc R . .
H60B H 0.7999 0.9109 0.2312 0.350 Uiso 1 1 calc R . .
C61 C 0.9194(19) 0.9372(9) 0.2341(7) 0.31(3) Uani 1 1 d . . .
H61A H 0.9065 0.9588 0.2087 0.367 Uiso 1 1 calc R . .
H61B H 0.9271 0.9624 0.2591 0.367 Uiso 1 1 calc R . .
C62 C 0.8582(10) 0.8377(7) 0.2082(4) 0.160(11) Uani 1 1 d . . .
H62A H 0.8870 0.8141 0.2027 0.192 Uiso 1 1 calc R . .
H62B H 0.8315 0.8135 0.2186 0.192 Uiso 1 1 calc R . .
C63 C 0.7934(8) 0.9424(11) 0.2828(8) 0.179(12) Uani 1 1 d . . .
H63A H 0.7677 0.9645 0.2688 0.269 Uiso 1 1 calc R . .
H63B H 0.8110 0.9648 0.3048 0.269 Uiso 1 1 calc R . .
H63C H 0.7785 0.9109 0.2979 0.269 Uiso 1 1 calc R . .
C64 C 0.9555(12) 0.9113(15) 0.2230(11) 0.26(2) Uani 1 1 d . . .
H64A H 0.9810 0.9366 0.2129 0.389 Uiso 1 1 calc R . .
H64B H 0.9469 0.8863 0.1986 0.389 Uiso 1 1 calc R . .
H64C H 0.9675 0.8901 0.2485 0.389 Uiso 1 1 calc R . .
C65 C 0.8426(10) 0.8620(9) 0.1632(5) 0.178(11) Uani 1 1 d . . .
H65A H 0.8358 0.8324 0.1420 0.266 Uiso 1 1 calc R . .
H65B H 0.8688 0.8852 0.1515 0.266 Uiso 1 1 calc R . .
H65C H 0.8130 0.8841 0.1673 0.266 Uiso 1 1 calc R . .
C70 C 1.1571(4) 0.5779(4) 0.3835(3) 0.055(3) Uani 1 1 d . . .
H70A H 1.1732 0.6122 0.3735 0.066 Uiso 1 1 calc R . .
H70B H 1.1829 0.5535 0.3954 0.066 Uiso 1 1 calc R . .
C71 C 1.1563(5) 0.6297(7) 0.4708(5) 0.091(5) Uani 1 1 d . . .
H71A H 1.1670 0.6651 0.4580 0.109 Uiso 1 1 calc R . .
H71B H 1.1368 0.6380 0.4979 0.109 Uiso 1 1 calc R . .
C72 C 1.0993(5) 0.5297(5) 0.4542(5) 0.081(4) Uani 1 1 d . . .
H72A H 1.1297 0.5084 0.4587 0.098 Uiso 1 1 calc R . .
H72B H 1.0852 0.5371 0.4841 0.098 Uiso 1 1 calc R . .
C73 C 1.1343(5) 0.5508(5) 0.3435(4) 0.074(3) Uani 1 1 d . . .
H73A H 1.1595 0.5436 0.3209 0.110 Uiso 1 1 calc R . .
H73B H 1.1093 0.5749 0.3308 0.110 Uiso 1 1 calc R . .
H73C H 1.1193 0.5161 0.3526 0.110 Uiso 1 1 calc R . .
C74 C 1.2004(7) 0.5983(8) 0.4846(7) 0.142(8) Uani 1 1 d . . .
H74A H 1.2194 0.6199 0.5060 0.213 Uiso 1 1 calc R . .
H74B H 1.2204 0.5904 0.4582 0.213 Uiso 1 1 calc R . .
H74C H 1.1903 0.5638 0.4986 0.213 Uiso 1 1 calc R . .
C75 C 1.0642(6) 0.4954(6) 0.4287(7) 0.118(7) Uani 1 1 d . . .
H75A H 1.0582 0.4612 0.4450 0.177 Uiso 1 1 calc R . .
H75B H 1.0779 0.4870 0.3992 0.177 Uiso 1 1 calc R . .
H75C H 1.0334 0.5153 0.4251 0.177 Uiso 1 1 calc R . .
C80 C 1.0119(5) 0.7503(6) 0.5529(4) 0.080(4) Uani 1 1 d . . .
H80A H 1.0197 0.7873 0.5414 0.096 Uiso 1 1 calc R . .
H80B H 1.0038 0.7538 0.5850 0.096 Uiso 1 1 calc R . .
C81 C 0.9383(5) 0.6657(5) 0.5569(3) 0.063(3) Uani 1 1 d . . .
H81A H 0.9632 0.6363 0.5554 0.076 Uiso 1 1 calc R . .
H81B H 0.9357 0.6777 0.5884 0.076 Uiso 1 1 calc R . .
C82 C 0.9114(5) 0.7751(5) 0.5300(4) 0.073(4) Uani 1 1 d . . .
H82A H 0.9227 0.8088 0.5148 0.087 Uiso 1 1 calc R . .
H82B H 0.8817 0.7625 0.5143 0.087 Uiso 1 1 calc R . .
C83 C 1.0556(5) 0.7144(7) 0.5479(5) 0.090(4) Uani 1 1 d . . .
H83A H 1.0830 0.7301 0.5645 0.135 Uiso 1 1 calc R . .
H83B H 1.0642 0.7115 0.5162 0.135 Uiso 1 1 calc R . .
H83C H 1.0482 0.6779 0.5597 0.135 Uiso 1 1 calc R . .
C84 C 0.8888(5) 0.6425(6) 0.5416(4) 0.077(4) Uani 1 1 d . . .
H84A H 0.8796 0.6118 0.5609 0.116 Uiso 1 1 calc R . .
H84B H 0.8914 0.6298 0.5106 0.116 Uiso 1 1 calc R . .
H84C H 0.8638 0.6712 0.5436 0.116 Uiso 1 1 calc R . .
C85 C 0.8969(7) 0.7904(7) 0.5779(5) 0.107(6) Uani 1 1 d . . .
H85A H 0.8712 0.8183 0.5771 0.160 Uiso 1 1 calc R . .
H85B H 0.9254 0.8048 0.5938 0.160 Uiso 1 1 calc R . .
H85C H 0.8847 0.7578 0.5934 0.160 Uiso 1 1 calc R . .
C90 C 1.1483(4) 0.8062(5) 0.4107(5) 0.078(4) Uani 1 1 d . . .
H90A H 1.1632 0.7714 0.4005 0.094 Uiso 1 1 calc R . .
H90B H 1.1733 0.8353 0.4083 0.094 Uiso 1 1 calc R . .
C91 C 1.0833(5) 0.8931(5) 0.3898(5) 0.074(3) Uani 1 1 d . . .
H91A H 1.0752 0.8950 0.4220 0.089 Uiso 1 1 calc R . .
H91B H 1.1127 0.9159 0.3847 0.089 Uiso 1 1 calc R . .
C92 C 1.1224(5) 0.8273(6) 0.3180(5) 0.082(4) Uani 1 1 d . . .
H92A H 1.1298 0.7896 0.3078 0.098 Uiso 1 1 calc R . .
H92B H 1.0967 0.8419 0.2980 0.098 Uiso 1 1 calc R . .
C93 C 1.1331(6) 0.8005(8) 0.4588(5) 0.111(6) Uani 1 1 d . . .
H93A H 1.1616 0.7913 0.4770 0.167 Uiso 1 1 calc R . .
H93B H 1.1086 0.7713 0.4614 0.167 Uiso 1 1 calc R . .
H93C H 1.1190 0.8351 0.4692 0.167 Uiso 1 1 calc R . .
C94 C 1.0427(6) 0.9153(6) 0.3639(9) 0.148(10) Uani 1 1 d . . .
H94A H 1.0364 0.9532 0.3730 0.222 Uiso 1 1 calc R . .
H94B H 1.0134 0.8931 0.3692 0.222 Uiso 1 1 calc R . .
H94C H 1.0509 0.9143 0.3320 0.222 Uiso 1 1 calc R . .
C95 C 1.1682(6) 0.8619(7) 0.3115(6) 0.121(7) Uani 1 1 d . . .
H95A H 1.1779 0.8610 0.2799 0.181 Uiso 1 1 calc R . .
H95B H 1.1947 0.8471 0.3299 0.181 Uiso 1 1 calc R . .
H95C H 1.1615 0.8998 0.3204 0.181 Uiso 1 1 calc R . .
P10 P 0.75480(12) 0.44381(13) 0.07143(12) 0.0664(8) Uani 1 1 d . . .
F1 F 0.5567(8) 0.7667(4) 0.2746(4) 0.229(10) Uani 1 1 d . . .
F2 F 0.5818(5) 0.7551(4) 0.3436(3) 0.133(4) Uani 1 1 d . . .
F3 F 0.5961(5) 0.8398(4) 0.3486(4) 0.155(5) Uani 1 1 d . . .
F4 F 0.5597(4) 0.8538(4) 0.2796(4) 0.133(4) Uani 1 1 d . . .
F5 F 0.5215(5) 0.8091(9) 0.3319(7) 0.272(12) Uani 1 1 d . . .
F6 F 0.6238(5) 0.8024(8) 0.2918(4) 0.204(7) Uani 1 1 d . . .
P11 P 0.57017(16) 0.80476(15) 0.31147(13) 0.0800(10) Uani 1 1 d . . .
F7 F 0.7452(3) 0.3812(3) 0.0805(3) 0.110(3) Uani 1 1 d . . .
F8 F 0.8012(5) 0.4422(6) 0.0950(7) 0.237(10) Uani 1 1 d . . .
F9 F 0.7633(5) 0.5045(4) 0.0622(6) 0.206(8) Uani 1 1 d . . .
F10 F 0.7089(7) 0.4442(7) 0.0453(7) 0.258(10) Uani 1 1 d . . .
F11 F 0.7221(6) 0.4604(5) 0.1087(6) 0.214(8) Uani 1 1 d . . .
F12 F 0.7847(7) 0.4257(5) 0.0310(5) 0.217(8) Uani 1 1 d . . .

loop_
_atom_site_aniso_label
_atom_site_aniso_U_11
_atom_site_aniso_U_22
_atom_site_aniso_U_33
_atom_site_aniso_U_23
_atom_site_aniso_U_13
_atom_site_aniso_U_12
Tl1 0.03391(18) 0.03550(17) 0.02857(16) 0.00507(12) -0.00001(13) -0.00207(13)
Tl2 0.03219(18) 0.03124(16) 0.03141(16) 0.00409(12) 0.00400(13) 0.00187(12)
Pd1 0.0305(4) 0.0428(4) 0.0375(4) -0.0043(3) -0.0060(3) -0.0005(3)
Pd2 0.0292(3) 0.0369(3) 0.0262(3) -0.0027(2) -0.0013(2) 0.0021(3)
Pd3 0.0372(4) 0.0269(3) 0.0368(3) 0.0005(3) -0.0012(3) -0.0030(3)
Pd4 0.0285(3) 0.0279(3) 0.0245(3) 0.0005(2) -0.0010(2) 0.0013(2)
Pd5 0.0294(3) 0.0266(3) 0.0298(3) 0.0009(2) -0.0006(3) 0.0025(2)
Pd6 0.0291(3) 0.0296(3) 0.0299(3) 0.0026(2) -0.0034(3) -0.0020(2)
Pd7 0.0359(4) 0.0343(3) 0.0233(3) 0.0021(2) -0.0002(3) 0.0064(3)
Pd8 0.0316(3) 0.0327(3) 0.0296(3) 0.0053(2) 0.0009(3) 0.0064(3)
Pd9 0.0379(4) 0.0280(3) 0.0315(3) 0.0059(2) -0.0001(3) 0.0042(3)
Pd10 0.0304(3) 0.0328(3) 0.0331(3) 0.0029(3) 0.0037(3) 0.0050(3)
Pd11 0.0473(4) 0.0288(3) 0.0371(4) -0.0017(3) 0.0027(3) 0.0072(3)
Pd12 0.0306(3) 0.0266(3) 0.0297(3) 0.0014(2) -0.0020(3) 0.0042(2)
P1 0.0350(14) 0.0778(19) 0.0489(15) -0.0045(13) -0.0119(12) -0.0026(13)
P2 0.0714(19) 0.0322(12) 0.0514(15) 0.0065(11) 0.0108(13) -0.0042(12)
P3 0.0527(16) 0.0605(16) 0.0401(13) 0.0041(12) 0.0095(12) 0.0237(13)
P4 0.097(2) 0.0403(14) 0.0625(18) -0.0164(13) 0.0061(17) 0.0131(15)
P5 0.0345(13) 0.0473(14) 0.0530(14) 0.0076(11) 0.0065(11) 0.0037(11)
P6 0.075(2) 0.0517(15) 0.0412(14) 0.0203(12) -0.0007(13) 0.0042(14)
P7 0.0490(16) 0.0543(15) 0.0430(14) 0.0100(11) 0.0022(11) 0.0217(12)
P8 0.0623(17) 0.0519(14) 0.0240(11) -0.0016(10) 0.0025(11) 0.0058(12)
P9 0.0454(15) 0.0408(13) 0.0500(14) 0.0046(11) -0.0084(11) -0.0120(11)
C1 0.064(7) 0.036(5) 0.034(5) -0.001(4) -0.011(4) 0.005(4)
C2 0.029(5) 0.041(5) 0.042(5) -0.006(4) -0.002(4) 0.006(4)
C3 0.033(5) 0.044(5) 0.053(6) -0.009(4) 0.002(4) 0.001(4)
C4 0.036(5) 0.046(5) 0.038(5) -0.004(4) 0.002(4) 0.012(4)
C5 0.055(6) 0.032(5) 0.044(5) 0.002(4) 0.001(4) 0.002(4)
C6 0.044(6) 0.055(6) 0.038(5) 0.001(4) 0.000(4) 0.007(4)
C7 0.048(6) 0.044(5) 0.039(5) -0.016(4) -0.015(4) 0.009(4)
C8 0.042(5) 0.035(5) 0.042(5) 0.001(4) 0.003(4) 0.002(4)
C9 0.047(6) 0.038(5) 0.040(5) 0.008(4) 0.003(4) 0.014(4)
O1 0.063(4) 0.034(3) 0.050(4) 0.000(3) -0.005(3) 0.014(3)
O2 0.046(4) 0.076(5) 0.049(4) 0.017(4) -0.001(3) 0.007(4)
O3 0.039(4) 0.072(5) 0.075(5) 0.011(4) -0.002(4) -0.016(4)
O4 0.043(4) 0.047(4) 0.044(4) 0.004(3) -0.009(3) 0.010(3)
O5 0.087(6) 0.039(4) 0.061(5) 0.001(3) 0.006(4) -0.017(4)
O6 0.076(6) 0.079(5) 0.048(4) -0.010(4) 0.018(4) -0.013(4)
O7 0.058(5) 0.053(4) 0.055(4) -0.014(3) -0.012(4) 0.002(3)
O8 0.057(5) 0.058(5) 0.072(5) 0.017(4) 0.031(4) 0.015(4)
O9 0.078(5) 0.045(4) 0.062(5) 0.015(4) 0.027(4) 0.010(4)
C10 0.043(6) 0.086(8) 0.059(7) -0.010(6) -0.023(5) 0.002(6)
C11 0.060(8) 0.141(14) 0.076(9) -0.049(10) -0.031(7) 0.015(9)
C12 0.061(9) 0.140(14) 0.086(10) 0.039(9) -0.030(7) -0.018(9)
C13 0.049(7) 0.094(10) 0.113(11) -0.047(9) -0.014(7) 0.006(7)
C14 0.155(18) 0.090(12) 0.148(17) -0.045(12) -0.073(14) 0.017(12)
C15 0.095(13) 0.26(3) 0.104(13) 0.084(16) -0.056(11) -0.041(15)
C20 0.41(4) 0.026(6) 0.077(11) 0.001(7) 0.056(17) -0.019(12)
C21 0.086(10) 0.086(10) 0.116(12) 0.061(9) -0.002(9) 0.010(8)
C22 0.075(9) 0.075(9) 0.092(10) 0.012(7) -0.001(7) -0.034(7)
C23 0.64(7) 0.037(8) 0.083(13) -0.002(8) -0.08(2) 0.012(18)
C24 0.190(19) 0.075(10) 0.089(11) 0.036(8) 0.015(11) 0.048(11)
C25 0.122(13) 0.074(9) 0.085(10) 0.010(8) 0.048(9) -0.003(8)
C30 0.153(17) 0.072(10) 0.119(14) -0.037(9) 0.022(12) 0.047(10)
C31 0.081(9) 0.074(8) 0.044(6) 0.007(5) 0.014(6) 0.023(6)
C32 0.072(11) 0.39(4) 0.080(11) 0.100(17) 0.043(9) 0.125(18)
C33 0.128(16) 0.098(13) 0.17(2) -0.066(13) 0.031(15) -0.009(12)
C34 0.128(13) 0.106(11) 0.044(7) 0.007(7) 0.034(7) 0.040(10)
C35 0.104(18) 0.67(8) 0.25(3) 0.31(5) -0.07(2) -0.17(3)
C40 0.145(14) 0.060(8) 0.084(10) -0.024(7) 0.004(9) -0.033(9)
C41 0.20(2) 0.099(14) 0.20(3) -0.047(16) -0.01(2) 0.096(16)
C42 0.21(2) 0.100(14) 0.101(14) -0.061(12) 0.042(14) -0.035(14)
C43 0.28(3) 0.083(12) 0.105(14) -0.032(10) 0.040(16) -0.051(15)
C44 0.21(3) 0.108(15) 0.20(2) 0.000(16) -0.09(2) 0.083(16)
C45 0.46(6) 0.13(2) 0.072(13) 0.010(13) -0.03(2) 0.01(3)
C50 0.041(6) 0.069(7) 0.084(8) 0.016(6) 0.004(6) 0.007(5)
C51 0.047(7) 0.080(8) 0.078(8) 0.014(7) 0.029(6) 0.004(6)
C52 0.052(7) 0.060(7) 0.115(11) 0.004(7) 0.002(7) -0.006(6)
C53 0.098(12) 0.066(9) 0.148(15) -0.005(9) -0.021(11) 0.035(8)
C54 0.083(10) 0.119(12) 0.062(8) 0.036(8) 0.019(7) 0.011(9)
C55 0.074(10) 0.086(11) 0.187(19) 0.002(12) 0.007(11) -0.031(8)
C60 0.45(5) 0.35(4) 0.077(13) 0.073(19) 0.03(2) 0.34(4)
C61 0.77(9) 0.071(13) 0.075(14) 0.027(11) -0.03(3) -0.10(3)
C62 0.35(3) 0.088(11) 0.037(7) 0.017(7) -0.048(13) -0.034(16)
C63 0.15(2) 0.24(3) 0.149(19) 0.06(2) 0.049(16) 0.13(2)
C64 0.26(3) 0.31(5) 0.22(3) 0.12(3) 0.15(3) 0.18(4)
C65 0.34(4) 0.150(18) 0.044(9) 0.025(10) -0.037(14) -0.02(2)
C70 0.052(6) 0.058(6) 0.055(6) 0.000(5) 0.003(5) 0.012(5)
C71 0.072(9) 0.125(12) 0.077(9) -0.029(8) -0.026(7) 0.048(9)
C72 0.081(9) 0.075(9) 0.089(9) 0.044(7) 0.031(8) 0.036(7)
C73 0.089(9) 0.065(8) 0.067(8) -0.013(6) 0.012(7) -0.008(7)
C74 0.147(17) 0.139(16) 0.140(16) -0.046(13) -0.079(14) 0.056(14)
C75 0.106(13) 0.052(8) 0.20(2) 0.036(10) 0.034(13) -0.004(8)
C80 0.108(11) 0.087(9) 0.044(6) -0.019(6) -0.017(7) 0.003(8)
C81 0.092(9) 0.061(7) 0.037(5) 0.009(5) 0.010(6) 0.016(6)
C82 0.101(10) 0.073(8) 0.044(6) -0.006(5) 0.014(6) 0.032(7)
C83 0.076(10) 0.121(12) 0.074(9) 0.005(8) -0.028(7) -0.001(9)
C84 0.093(10) 0.089(9) 0.050(7) 0.005(6) 0.019(7) -0.007(8)
C85 0.158(16) 0.099(11) 0.062(8) -0.013(8) 0.030(9) 0.057(11)
C90 0.046(7) 0.061(7) 0.127(12) 0.004(8) -0.020(7) -0.012(6)
C91 0.079(9) 0.047(6) 0.096(10) 0.006(6) 0.001(7) -0.006(6)
C92 0.093(10) 0.074(8) 0.079(9) 0.000(7) 0.025(7) -0.040(7)
C93 0.102(12) 0.150(15) 0.082(11) 0.031(10) -0.058(10) -0.019(11)
C94 0.074(11) 0.063(9) 0.31(3) 0.052(14) -0.031(14) -0.007(8)
C95 0.131(15) 0.110(13) 0.121(13) 0.006(10) 0.069(12) -0.054(11)
P10 0.0612(19) 0.0578(18) 0.080(2) 0.0032(16) -0.0066(17) 0.0168(15)
F1 0.45(3) 0.083(7) 0.156(11) 0.040(7) -0.194(15) -0.078(11)
F2 0.208(11) 0.106(7) 0.086(6) 0.026(5) -0.073(7) -0.032(7)
F3 0.225(13) 0.091(7) 0.149(10) -0.033(7) -0.014(9) -0.033(8)
F4 0.151(9) 0.074(5) 0.175(10) 0.048(6) 0.044(8) 0.033(6)
F5 0.116(10) 0.38(3) 0.32(2) 0.25(2) 0.073(12) 0.100(13)
F6 0.158(12) 0.34(2) 0.111(9) 0.064(12) 0.013(8) 0.075(13)
P11 0.102(3) 0.059(2) 0.078(2) -0.0022(17) -0.011(2) -0.0140(19)
F7 0.111(7) 0.066(5) 0.152(8) 0.010(5) 0.023(6) 0.025(5)
F8 0.162(12) 0.148(11) 0.40(3) -0.061(13) -0.179(15) 0.050(9)
F9 0.136(10) 0.075(6) 0.41(2) 0.053(10) 0.071(12) 0.015(6)
F10 0.238(18) 0.228(17) 0.31(2) 0.038(16) -0.191(18) 0.024(14)
F11 0.256(17) 0.103(8) 0.285(19) -0.011(10) 0.176(16) 0.032(9)
F12 0.33(2) 0.137(10) 0.182(13) -0.010(9) 0.149(15) -0.026(12)

loop_
_atom_type_symbol
_atom_type_description
_atom_type_scat_dispersion_real
_atom_type_scat_dispersion_imag
_atom_type_scat_source
C C 0.0033 0.0016 'International Tables Vol C Tables 4.2.6.8 and 6.1.1.4'
H H 0.0000 0.0000 'International Tables Vol C Tables 4.2.6.8 and 6.1.1.4'
O O 0.0106 0.0060 'International Tables Vol C Tables 4.2.6.8 and 6.1.1.4'
F F 0.0171 0.0103 'International Tables Vol C Tables 4.2.6.8 and 6.1.1.4'
P P 0.1023 0.0942 'International Tables Vol C Tables 4.2.6.8 and 6.1.1.4'
Pd Pd -0.9988 1.0072 'International Tables Vol C Tables 4.2.6.8 and 6.1.1.4'
Tl Tl -2.8358 9.6688 'International Tables Vol C Tables 4.2.6.8 and 6.1.1.4'

loop_
_geom_angle_atom_site_label_1
_geom_angle_atom_site_label_2
_geom_angle_atom_site_label_3
_geom_angle
_geom_angle_site_symmetry_1
_geom_angle_site_symmetry_3
_geom_angle_publ_flag
Pd5 Tl1 Pd12 60.393(18) . . ?
Pd5 Tl1 Pd6 105.88(2) . . ?
Pd12 Tl1 Pd6 58.383(19) . . ?
Pd5 Tl1 Pd4 59.410(18) . . ?
Pd12 Tl1 Pd4 60.959(17) . . ?
Pd6 Tl1 Pd4 56.735(18) . . ?
Pd5 Tl1 Pd2 56.635(18) . . ?
Pd12 Tl1 Pd2 106.163(19) . . ?
Pd6 Tl1 Pd2 107.934(19) . . ?
Pd4 Tl1 Pd2 56.264(18) . . ?
Pd5 Tl1 Pd9 57.438(18) . . ?
Pd12 Tl1 Pd9 55.541(17) . . ?
Pd6 Tl1 Pd9 109.91(2) . . ?
Pd4 Tl1 Pd9 105.191(19) . . ?
Pd2 Tl1 Pd9 109.97(2) . . ?
Pd10 Tl2 Pd7 109.61(2) . . ?
Pd10 Tl2 Pd4 108.18(2) . . ?
Pd7 Tl2 Pd4 57.849(18) . . ?
Pd10 Tl2 Pd3 110.79(2) . . ?
Pd7 Tl2 Pd3 113.10(2) . . ?
Pd4 Tl2 Pd3 60.024(19) . . ?
Pd10 Tl2 Pd5 59.729(18) . . ?
Pd7 Tl2 Pd5 106.35(2) . . ?
Pd4 Tl2 Pd5 59.826(18) . . ?
Pd3 Tl2 Pd5 57.537(18) . . ?
Pd10 Tl2 Pd12 56.895(19) . . ?
Pd7 Tl2 Pd12 58.418(18) . . ?
Pd4 Tl2 Pd12 61.279(18) . . ?
Pd3 Tl2 Pd12 108.57(2) . . ?
Pd5 Tl2 Pd12 59.734(18) . . ?
C2 Pd1 C3 161.1(4) . . ?
C2 Pd1 P1 97.9(3) . . ?
C3 Pd1 P1 99.7(3) . . ?
C2 Pd1 Pd5 80.6(3) . . ?
C3 Pd1 Pd5 89.7(3) . . ?
P1 Pd1 Pd5 141.75(8) . . ?
C2 Pd1 Pd2 50.3(3) . . ?
C3 Pd1 Pd2 110.8(3) . . ?
P1 Pd1 Pd2 142.63(8) . . ?
Pd5 Pd1 Pd2 61.55(2) . . ?
C2 Pd1 Pd3 111.8(3) . . ?
C3 Pd1 Pd3 49.5(3) . . ?
P1 Pd1 Pd3 147.01(8) . . ?
Pd5 Pd1 Pd3 60.89(2) . . ?
Pd2 Pd1 Pd3 61.86(2) . . ?
C2 Pd2 C1 160.4(4) . . ?
C2 Pd2 P3 94.9(2) . . ?
C1 Pd2 P3 92.2(3) . . ?
C2 Pd2 Pd1 47.0(3) . . ?
C1 Pd2 Pd1 114.1(3) . . ?
P3 Pd2 Pd1 120.08(8) . . ?
C2 Pd2 Pd5 77.4(2) . . ?
C1 Pd2 Pd5 97.3(3) . . ?
P3 Pd2 Pd5 169.71(7) . . ?
Pd1 Pd2 Pd5 59.20(2) . . ?
C2 Pd2 Pd4 137.9(2) . . ?
C1 Pd2 Pd4 45.1(2) . . ?
P3 Pd2 Pd4 124.69(7) . . ?
Pd1 Pd2 Pd4 110.46(3) . . ?
Pd5 Pd2 Pd4 61.43(2) . . ?
C2 Pd2 Pd3 105.8(3) . . ?
C1 Pd2 Pd3 56.5(3) . . ?
P3 Pd2 Pd3 130.29(8) . . ?
Pd1 Pd2 Pd3 59.17(2) . . ?
Pd5 Pd2 Pd3 59.24(2) . . ?
Pd4 Pd2 Pd3 61.33(2) . . ?
C2 Pd2 Tl1 92.4(2) . . ?
C1 Pd2 Tl1 101.0(2) . . ?
P3 Pd2 Tl1 115.66(8) . . ?
Pd1 Pd2 Tl1 110.79(3) . . ?
Pd5 Pd2 Tl1 58.654(18) . . ?
Pd4 Pd2 Tl1 59.751(18) . . ?
Pd3 Pd2 Tl1 108.18(2) . . ?
C3 Pd3 P2 95.4(3) . . ?
C3 Pd3 C1 147.4(3) . . ?
P2 Pd3 C1 94.5(2) . . ?
C3 Pd3 Pd1 47.9(3) . . ?
P2 Pd3 Pd1 132.59(8) . . ?
C1 Pd3 Pd1 104.8(2) . . ?
C3 Pd3 Pd5 87.6(3) . . ?
P2 Pd3 Pd5 163.91(8) . . ?
C1 Pd3 Pd5 91.4(2) . . ?
Pd1 Pd3 Pd5 59.43(2) . . ?
C3 Pd3 Pd2 106.4(3) . . ?
P2 Pd3 Pd2 133.15(8) . . ?
C1 Pd3 Pd2 47.1(2) . . ?
Pd1 Pd3 Pd2 58.98(2) . . ?
Pd5 Pd3 Pd2 60.09(2) . . ?
C3 Pd3 Pd4 148.5(3) . . ?
P2 Pd3 Pd4 114.97(8) . . ?
C1 Pd3 Pd4 43.3(2) . . ?
Pd1 Pd3 Pd4 108.49(3) . . ?
Pd5 Pd3 Pd4 60.95(2) . . ?
Pd2 Pd3 Pd4 59.14(2) . . ?
C3 Pd3 Tl2 107.5(2) . . ?
P2 Pd3 Tl2 102.75(7) . . ?
C1 Pd3 Tl2 100.5(2) . . ?
Pd1 Pd3 Tl2 115.26(3) . . ?
Pd5 Pd3 Tl2 61.399(19) . . ?
Pd2 Pd3 Tl2 109.13(2) . . ?
Pd4 Pd3 Tl2 59.525(18) . . ?
C1 Pd4 Pd8 94.6(3) . . ?
C1 Pd4 Pd7 139.3(3) . . ?
Pd8 Pd4 Pd7 59.12(2) . . ?
C1 Pd4 Pd6 134.0(3) . . ?
Pd8 Pd4 Pd6 59.91(2) . . ?
Pd7 Pd4 Pd6 62.17(2) . . ?
C1 Pd4 Pd2 49.1(3) . . ?
Pd8 Pd4 Pd2 131.87(3) . . ?
Pd7 Pd4 Pd2 168.80(3) . . ?
Pd6 Pd4 Pd2 119.15(3) . . ?
C1 Pd4 Tl2 113.6(3) . . ?
Pd8 Pd4 Tl2 113.62(2) . . ?
Pd7 Pd4 Tl2 61.071(19) . . ?
Pd6 Pd4 Tl2 111.75(2) . . ?
Pd2 Pd4 Tl2 110.21(2) . . ?
C1 Pd4 Pd5 98.6(3) . . ?
Pd8 Pd4 Pd5 166.85(3) . . ?
Pd7 Pd4 Pd5 109.62(3) . . ?
Pd6 Pd4 Pd5 109.81(3) . . ?
Pd2 Pd4 Pd5 59.20(2) . . ?
Tl2 Pd4 Pd5 60.711(19) . . ?
C1 Pd4 Pd3 56.2(3) . . ?
Pd8 Pd4 Pd3 131.50(3) . . ?
Pd7 Pd4 Pd3 116.41(3) . . ?
Pd6 Pd4 Pd3 167.26(3) . . ?
Pd2 Pd4 Pd3 59.53(2) . . ?
Tl2 Pd4 Pd3 60.450(19) . . ?
Pd5 Pd4 Pd3 57.95(2) . . ?
C1 Pd4 Tl1 108.6(3) . . ?
Pd8 Pd4 Tl1 116.12(3) . . ?
Pd7 Pd4 Tl1 110.93(2) . . ?
Pd6 Pd4 Tl1 61.552(19) . . ?
Pd2 Pd4 Tl1 63.985(19) . . ?
Tl2 Pd4 Tl1 109.66(2) . . ?
Pd5 Pd4 Tl1 59.417(18) . . ?
Pd3 Pd4 Tl1 110.08(2) . . ?
C1 Pd4 Pd12 158.2(3) . . ?
Pd8 Pd4 Pd12 107.04(3) . . ?
Pd7 Pd4 Pd12 59.20(2) . . ?
Pd6 Pd4 Pd12 59.34(2) . . ?
Pd2 Pd4 Pd12 111.03(3) . . ?
Tl2 Pd4 Pd12 60.736(18) . . ?
Pd5 Pd4 Pd12 59.83(2) . . ?
Pd3 Pd4 Pd12 108.47(3) . . ?
Tl1 Pd4 Pd12 59.332(18) . . ?
C4 Pd5 Pd1 95.5(3) . . ?
C4 Pd5 Pd3 133.5(3) . . ?
Pd1 Pd5 Pd3 59.68(2) . . ?
C4 Pd5 Pd2 142.3(3) . . ?
Pd1 Pd5 Pd2 59.25(2) . . ?
Pd3 Pd5 Pd2 60.67(2) . . ?
C4 Pd5 Pd9 50.0(3) . . ?
Pd1 Pd5 Pd9 130.27(3) . . ?
Pd3 Pd5 Pd9 169.93(3) . . ?
Pd2 Pd5 Pd9 123.75(3) . . ?
C4 Pd5 Pd10 50.6(3) . . ?
Pd1 Pd5 Pd10 129.81(3) . . ?
Pd3 Pd5 Pd10 113.63(3) . . ?
Pd2 Pd5 Pd10 166.98(3) . . ?
Pd9 Pd5 Pd10 59.90(2) . . ?
C4 Pd5 Pd4 155.4(3) . . ?
Pd1 Pd5 Pd4 108.79(3) . . ?
Pd3 Pd5 Pd4 61.09(2) . . ?
Pd2 Pd5 Pd4 59.37(2) . . ?
Pd9 Pd5 Pd4 112.15(3) . . ?
Pd10 Pd5 Pd4 107.65(3) . . ?
C4 Pd5 Tl1 112.0(3) . . ?
Pd1 Pd5 Tl1 116.09(3) . . ?
Pd3 Pd5 Tl1 114.31(3) . . ?
Pd2 Pd5 Tl1 64.71(2) . . ?
Pd9 Pd5 Tl1 64.535(19) . . ?
Pd10 Pd5 Tl1 111.29(2) . . ?
Pd4 Pd5 Tl1 61.173(19) . . ?
C4 Pd5 Tl2 106.8(3) . . ?
Pd1 Pd5 Tl2 115.18(3) . . ?
Pd3 Pd5 Tl2 61.064(19) . . ?
Pd2 Pd5 Tl2 109.32(2) . . ?
Pd9 Pd5 Tl2 109.39(2) . . ?
Pd10 Pd5 Tl2 59.432(18) . . ?
Pd4 Pd5 Tl2 59.463(18) . . ?
Tl1 Pd5 Tl2 110.07(2) . . ?
C4 Pd5 Pd12 94.1(3) . . ?
Pd1 Pd5 Pd12 170.37(3) . . ?
Pd3 Pd5 Pd12 112.52(3) . . ?
Pd2 Pd5 Pd12 112.67(3) . . ?
Pd9 Pd5 Pd12 57.76(2) . . ?
Pd10 Pd5 Pd12 57.19(2) . . ?
Pd4 Pd5 Pd12 61.58(2) . . ?
Tl1 Pd5 Pd12 60.474(19) . . ?
Tl2 Pd5 Pd12 60.927(18) . . ?
C8 Pd6 C7 153.3(4) . . ?
C8 Pd6 P9 90.6(3) . . ?
C7 Pd6 P9 98.1(3) . . ?
C8 Pd6 Pd8 46.4(2) . . ?
C7 Pd6 Pd8 110.0(3) . . ?
P9 Pd6 Pd8 125.27(7) . . ?
C8 Pd6 Pd4 80.8(3) . . ?
C7 Pd6 Pd4 97.8(3) . . ?
P9 Pd6 Pd4 159.70(7) . . ?
Pd8 Pd6 Pd4 59.67(2) . . ?
C8 Pd6 Pd12 144.3(3) . . ?
C7 Pd6 Pd12 44.2(2) . . ?
P9 Pd6 Pd12 122.36(7) . . ?
Pd8 Pd6 Pd12 110.16(3) . . ?
Pd4 Pd6 Pd12 63.55(2) . . ?
C8 Pd6 Pd7 104.3(2) . . ?
C7 Pd6 Pd7 54.6(3) . . ?
P9 Pd6 Pd7 141.51(7) . . ?
Pd8 Pd6 Pd7 57.92(2) . . ?
Pd4 Pd6 Pd7 58.78(2) . . ?
Pd12 Pd6 Pd7 59.56(2) . . ?
C8 Pd6 Tl1 101.8(2) . . ?
C7 Pd6 Tl1 100.8(2) . . ?
P9 Pd6 Tl1 102.75(7) . . ?
Pd8 Pd6 Tl1 116.05(3) . . ?
Pd4 Pd6 Tl1 61.713(19) . . ?
Pd12 Pd6 Tl1 60.689(19) . . ?
Pd7 Pd6 Tl1 108.41(2) . . ?
C9 Pd7 P8 96.9(3) . . ?
C9 Pd7 C7 149.3(4) . . ?
P8 Pd7 C7 94.3(2) . . ?
C9 Pd7 Pd8 48.0(3) . . ?
P8 Pd7 Pd8 131.24(7) . . ?
C7 Pd7 Pd8 104.5(2) . . ?
C9 Pd7 Pd4 84.2(3) . . ?
P8 Pd7 Pd4 163.92(8) . . ?
C7 Pd7 Pd4 92.7(2) . . ?
Pd8 Pd7 Pd4 60.20(2) . . ?
C9 Pd7 Pd12 147.8(3) . . ?
P8 Pd7 Pd12 112.95(7) . . ?
C7 Pd7 Pd12 43.7(2) . . ?
Pd8 Pd7 Pd12 111.55(3) . . ?
Pd4 Pd7 Pd12 63.77(2) . . ?
C9 Pd7 Tl2 100.6(3) . . ?
P8 Pd7 Tl2 103.08(8) . . ?
C7 Pd7 Tl2 104.5(2) . . ?
Pd8 Pd7 Tl2 114.58(3) . . ?
Pd4 Pd7 Tl2 61.080(19) . . ?
Pd12 Pd7 Tl2 62.253(19) . . ?
C9 Pd7 Pd6 107.2(3) . . ?
P8 Pd7 Pd6 134.61(8) . . ?
C7 Pd7 Pd6 47.6(2) . . ?
Pd8 Pd7 Pd6 59.18(2) . . ?
Pd4 Pd7 Pd6 59.05(2) . . ?
Pd12 Pd7 Pd6 59.89(2) . . ?
Tl2 Pd7 Pd6 109.25(2) . . ?
C8 Pd8 C9 162.8(3) . . ?
C8 Pd8 P7 97.2(3) . . ?
C9 Pd8 P7 98.7(2) . . ?
C8 Pd8 Pd7 113.1(3) . . ?
C9 Pd8 Pd7 49.8(2) . . ?
P7 Pd8 Pd7 139.89(7) . . ?
C8 Pd8 Pd4 83.4(3) . . ?
C9 Pd8 Pd4 85.5(3) . . ?
P7 Pd8 Pd4 152.98(8) . . ?
Pd7 Pd8 Pd4 60.68(2) . . ?
C8 Pd8 Pd6 50.2(3) . . ?
C9 Pd8 Pd6 112.7(2) . . ?
P7 Pd8 Pd6 138.07(8) . . ?
Pd7 Pd8 Pd6 62.89(2) . . ?
Pd4 Pd8 Pd6 60.42(2) . . ?
C5 Pd9 C4 149.2(4) . . ?
C5 Pd9 P6 95.5(3) . . ?
C4 Pd9 P6 94.7(3) . . ?
C5 Pd9 Pd11 47.2(3) . . ?
C4 Pd9 Pd11 106.8(2) . . ?
P6 Pd9 Pd11 132.89(8) . . ?
C5 Pd9 Pd12 86.5(3) . . ?
C4 Pd9 Pd12 93.1(2) . . ?
P6 Pd9 Pd12 160.95(8) . . ?
Pd11 Pd9 Pd12 60.23(2) . . ?
C5 Pd9 Pd5 148.6(3) . . ?
C4 Pd9 Pd5 43.7(2) . . ?
P6 Pd9 Pd5 113.69(8) . . ?
Pd11 Pd9 Pd5 110.72(3) . . ?
Pd12 Pd9 Pd5 62.12(2) . . ?
C5 Pd9 Pd10 105.7(3) . . ?
C4 Pd9 Pd10 50.1(2) . . ?
P6 Pd9 Pd10 137.59(8) . . ?
Pd11 Pd9 Pd10 58.72(2) . . ?
Pd12 Pd9 Pd10 58.69(2) . . ?
Pd5 Pd9 Pd10 60.26(2) . . ?
C5 Pd9 Tl1 106.4(3) . . ?
C4 Pd9 Tl1 99.8(2) . . ?
P6 Pd9 Tl1 101.90(8) . . ?
Pd11 Pd9 Tl1 114.48(3) . . ?
Pd12 Pd9 Tl1 59.583(19) . . ?
Pd5 Pd9 Tl1 58.027(18) . . ?
Pd10 Pd9 Tl1 106.44(2) . . ?
C6 Pd10 C4 148.6(4) . . ?
C6 Pd10 P5 95.8(3) . . ?
C4 Pd10 P5 94.6(3) . . ?
C6 Pd10 Pd11 47.5(3) . . ?
C4 Pd10 Pd11 106.0(2) . . ?
P5 Pd10 Pd11 133.28(7) . . ?
C6 Pd10 Pd12 86.8(3) . . ?
C4 Pd10 Pd12 92.9(2) . . ?
P5 Pd10 Pd12 160.77(7) . . ?
Pd11 Pd10 Pd12 60.48(2) . . ?
C6 Pd10 Pd9 106.1(3) . . ?
C4 Pd10 Pd9 49.2(3) . . ?
P5 Pd10 Pd9 136.74(7) . . ?
Pd11 Pd10 Pd9 58.73(2) . . ?
Pd12 Pd10 Pd9 59.36(2) . . ?
C6 Pd10 Tl2 106.3(3) . . ?
C4 Pd10 Tl2 101.5(2) . . ?
P5 Pd10 Tl2 97.98(7) . . ?
Pd11 Pd10 Tl2 117.50(3) . . ?
Pd12 Pd10 Tl2 63.139(19) . . ?
Pd9 Pd10 Tl2 110.50(2) . . ?
C6 Pd10 Pd5 149.0(3) . . ?
C4 Pd10 Pd5 43.5(2) . . ?
P5 Pd10 Pd5 113.28(7) . . ?
Pd11 Pd10 Pd5 110.38(3) . . ?
Pd12 Pd10 Pd5 62.20(2) . . ?
Pd9 Pd10 Pd5 59.84(2) . . ?
Tl2 Pd10 Pd5 60.839(18) . . ?
C5 Pd11 C6 160.1(4) . . ?
C5 Pd11 P4 97.8(3) . . ?
C6 Pd11 P4 96.0(3) . . ?
C5 Pd11 Pd10 112.4(3) . . ?
C6 Pd11 Pd10 49.6(3) . . ?
P4 Pd11 Pd10 141.80(10) . . ?
C5 Pd11 Pd9 50.0(3) . . ?
C6 Pd11 Pd9 111.9(3) . . ?
P4 Pd11 Pd9 143.62(9) . . ?
Pd10 Pd11 Pd9 62.55(2) . . ?
C5 Pd11 Pd12 88.5(3) . . ?
C6 Pd11 Pd12 87.7(3) . . ?
P4 Pd11 Pd12 146.89(10) . . ?
Pd10 Pd11 Pd12 60.02(2) . . ?
Pd9 Pd11 Pd12 60.48(2) . . ?
C7 Pd12 Pd10 140.7(3) . . ?
C7 Pd12 Pd11 97.0(3) . . ?
Pd10 Pd12 Pd11 59.51(2) . . ?
C7 Pd12 Pd9 135.9(3) . . ?
Pd10 Pd12 Pd9 61.95(2) . . ?
Pd11 Pd12 Pd9 59.28(2) . . ?
C7 Pd12 Pd7 56.1(3) . . ?
Pd10 Pd12 Pd7 113.17(3) . . ?
Pd11 Pd12 Pd7 130.41(3) . . ?
Pd9 Pd12 Pd7 166.87(3) . . ?
C7 Pd12 Pd6 49.3(3) . . ?
Pd10 Pd12 Pd6 165.09(3) . . ?
Pd11 Pd12 Pd6 135.30(3) . . ?
Pd9 Pd12 Pd6 120.78(3) . . ?
Pd7 Pd12 Pd6 60.55(2) . . ?
C7 Pd12 Pd5 154.4(3) . . ?
Pd10 Pd12 Pd5 60.61(2) . . ?
Pd11 Pd12 Pd5 108.35(3) . . ?
Pd9 Pd12 Pd5 60.12(2) . . ?
Pd7 Pd12 Pd5 106.76(3) . . ?
Pd6 Pd12 Pd5 106.89(3) . . ?
C7 Pd12 Tl1 105.7(3) . . ?
Pd10 Pd12 Tl1 113.11(3) . . ?
Pd11 Pd12 Tl1 118.38(3) . . ?
Pd9 Pd12 Tl1 64.88(2) . . ?
Pd7 Pd12 Tl1 109.38(2) . . ?
Pd6 Pd12 Tl1 60.929(19) . . ?
Pd5 Pd12 Tl1 59.133(18) . . ?
C7 Pd12 Tl2 113.7(3) . . ?
Pd10 Pd12 Tl2 59.965(19) . . ?
Pd11 Pd12 Tl2 113.81(3) . . ?
Pd9 Pd12 Tl2 110.02(3) . . ?
Pd7 Pd12 Tl2 59.329(19) . . ?
Pd6 Pd12 Tl2 107.46(2) . . ?
Pd5 Pd12 Tl2 59.339(18) . . ?
Tl1 Pd12 Tl2 107.70(2) . . ?
C7 Pd12 Pd4 96.3(3) . . ?
Pd10 Pd12 Pd4 107.98(3) . . ?
Pd11 Pd12 Pd4 166.50(3) . . ?
Pd9 Pd12 Pd4 111.59(3) . . ?
Pd7 Pd12 Pd4 57.03(2) . . ?
Pd6 Pd12 Pd4 57.10(2) . . ?
Pd5 Pd12 Pd4 58.59(2) . . ?
Tl1 Pd12 Pd4 59.709(17) . . ?
Tl2 Pd12 Pd4 57.985(17) . . ?
C11 P1 C12 106.1(8) . . ?
C11 P1 C10 103.8(6) . . ?
C12 P1 C10 103.2(6) . . ?
C11 P1 Pd1 114.8(5) . . ?
C12 P1 Pd1 112.3(4) . . ?
C10 P1 Pd1 115.6(4) . . ?
C21 P2 C20 106.5(10) . . ?
C21 P2 C22 103.2(7) . . ?
C20 P2 C22 100.5(9) . . ?
C21 P2 Pd3 117.4(5) . . ?
C20 P2 Pd3 110.4(5) . . ?
C22 P2 Pd3 117.1(5) . . ?
C32 P3 C31 105.0(7) . . ?
C32 P3 C30 105.4(12) . . ?
C31 P3 C30 103.2(7) . . ?
C32 P3 Pd2 116.0(7) . . ?
C31 P3 Pd2 117.2(4) . . ?
C30 P3 Pd2 108.6(5) . . ?
C40 P4 C41 106.3(10) . . ?
C40 P4 C42 104.2(8) . . ?
C41 P4 C42 100.9(11) . . ?
C40 P4 Pd11 115.2(5) . . ?
C41 P4 Pd11 111.9(7) . . ?
C42 P4 Pd11 116.9(6) . . ?
C50 P5 C52 102.8(6) . . ?
C50 P5 C51 104.5(6) . . ?
C52 P5 C51 103.7(6) . . ?
C50 P5 Pd10 112.6(4) . . ?
C52 P5 Pd10 114.9(4) . . ?
C51 P5 Pd10 116.9(4) . . ?
C62 P6 C60 102.4(14) . . ?
C62 P6 C61 111.4(10) . . ?
C60 P6 C61 96.1(18) . . ?
C62 P6 Pd9 116.6(5) . . ?
C60 P6 Pd9 112.1(7) . . ?
C61 P6 Pd9 115.5(10) . . ?
C72 P7 C70 105.8(6) . . ?
C72 P7 C71 104.8(7) . . ?
C70 P7 C71 102.5(6) . . ?
C72 P7 Pd8 116.2(4) . . ?
C70 P7 Pd8 115.6(4) . . ?
C71 P7 Pd8 110.6(4) . . ?
C82 P8 C81 105.1(6) . . ?
C82 P8 C80 104.6(6) . . ?
C81 P8 C80 103.8(6) . . ?
C82 P8 Pd7 112.9(4) . . ?
C81 P8 Pd7 117.4(4) . . ?
C80 P8 Pd7 111.8(4) . . ?
C91 P9 C90 103.0(6) . . ?
C91 P9 C92 104.6(6) . . ?
C90 P9 C92 105.2(7) . . ?
C91 P9 Pd6 119.0(5) . . ?
C90 P9 Pd6 110.0(4) . . ?
C92 P9 Pd6 113.7(4) . . ?
O1 C1 Pd4 133.4(7) . . ?
O1 C1 Pd2 135.0(7) . . ?
Pd4 C1 Pd2 85.8(3) . . ?
O1 C1 Pd3 123.8(8) . . ?
Pd4 C1 Pd3 80.5(3) . . ?
Pd2 C1 Pd3 76.4(3) . . ?
O2 C2 Pd1 144.8(7) . . ?
O2 C2 Pd2 132.4(7) . . ?
Pd1 C2 Pd2 82.7(4) . . ?
O3 C3 Pd1 142.6(8) . . ?
O3 C3 Pd3 134.6(8) . . ?
Pd1 C3 Pd3 82.6(4) . . ?
O4 C4 Pd5 135.2(7) . . ?
O4 C4 Pd9 126.5(7) . . ?
Pd5 C4 Pd9 86.3(4) . . ?
O4 C4 Pd10 124.7(7) . . ?
Pd5 C4 Pd10 86.0(3) . . ?
Pd9 C4 Pd10 80.8(3) . . ?
O5 C5 Pd11 142.4(8) . . ?
O5 C5 Pd9 134.4(8) . . ?
Pd11 C5 Pd9 82.8(3) . . ?
O6 C6 Pd11 141.6(9) . . ?
O6 C6 Pd10 135.2(9) . . ?
Pd11 C6 Pd10 82.9(4) . . ?
O7 C7 Pd12 134.8(8) . . ?
O7 C7 Pd6 132.2(8) . . ?
Pd12 C7 Pd6 86.5(3) . . ?
O7 C7 Pd7 124.3(7) . . ?
Pd12 C7 Pd7 80.2(3) . . ?
Pd6 C7 Pd7 77.8(3) . . ?
O8 C8 Pd8 143.4(7) . . ?
O8 C8 Pd6 133.2(7) . . ?
Pd8 C8 Pd6 83.4(3) . . ?
O9 C9 Pd8 144.1(7) . . ?
O9 C9 Pd7 133.7(7) . . ?
Pd8 C9 Pd7 82.2(3) . . ?
C13 C10 P1 116.0(9) . . ?
C14 C11 P1 115.2(11) . . ?
C15 C12 P1 117.1(12) . . ?
C23 C20 P2 131.4(14) . . ?
C24 C21 P2 117.9(13) . . ?
C25 C22 P2 113.3(9) . . ?
C33 C30 P3 111.6(11) . . ?
C34 C31 P3 118.4(9) . . ?
C35 C32 P3 140(2) . . ?
C43 C40 P4 114.7(13) . . ?
C44 C41 P4 116.2(17) . . ?
C45 C42 P4 113.3(17) . . ?
C53 C50 P5 114.4(9) . . ?
C54 C51 P5 112.4(8) . . ?
C55 C52 P5 117.0(10) . . ?
C63 C60 P6 136.2(16) . . ?
C64 C61 P6 104(2) . . ?
C65 C62 P6 119.1(13) . . ?
C73 C70 P7 115.1(8) . . ?
C74 C71 P7 115.5(11) . . ?
C75 C72 P7 115.4(10) . . ?
C83 C80 P8 112.2(9) . . ?
C84 C81 P8 112.3(8) . . ?
C85 C82 P8 117.9(9) . . ?
C93 C90 P9 111.8(10) . . ?
C94 C91 P9 112.0(11) . . ?
C95 C92 P9 117.6(11) . . ?
F8 P10 F10 176.9(13) . . ?
F8 P10 F11 99.8(12) . . ?
F10 P10 F11 83.3(11) . . ?
F8 P10 F12 84.7(11) . . ?
F10 P10 F12 92.2(12) . . ?
F11 P10 F12 175.4(12) . . ?
F8 P10 F9 88.8(9) . . ?
F10 P10 F9 91.6(9) . . ?
F11 P10 F9 87.8(7) . . ?
F12 P10 F9 93.3(8) . . ?
F8 P10 F7 92.1(7) . . ?
F10 P10 F7 87.4(8) . . ?
F11 P10 F7 92.0(6) . . ?
F12 P10 F7 86.8(6) . . ?
F9 P10 F7 179.1(8) . . ?
F5 P11 F1 97.4(13) . . ?
F5 P11 F4 91.9(7) . . ?
F1 P11 F4 88.9(6) . . ?
F5 P11 F3 94.4(12) . . ?
F1 P11 F3 167.3(10) . . ?
F4 P11 F3 95.5(7) . . ?
F5 P11 F2 89.2(7) . . ?
F1 P11 F2 91.2(5) . . ?
F4 P11 F2 178.9(7) . . ?
F3 P11 F2 84.1(6) . . ?
F5 P11 F6 176.5(13) . . ?
F1 P11 F6 86.1(11) . . ?
F4 P11 F6 88.3(7) . . ?
F3 P11 F6 82.1(8) . . ?
F2 P11 F6 90.6(8) . . ?

loop_
_geom_bond_atom_site_label_1
_geom_bond_atom_site_label_2
_geom_bond_distance
_geom_bond_site_symmetry_2
_geom_bond_publ_flag
Tl1 Pd5 2.8584(7) . ?
Tl1 Pd12 2.8976(7) . ?
Tl1 Pd6 2.9044(7) . ?
Tl1 Pd4 2.9088(7) . ?
Tl1 Pd2 3.0261(7) . ?
Tl1 Pd9 3.0422(7) . ?
Tl2 Pd10 2.8431(7) . ?
Tl2 Pd7 2.8473(7) . ?
Tl2 Pd4 2.8476(7) . ?
Tl2 Pd3 2.8743(7) . ?
Tl2 Pd5 2.8835(7) . ?
Tl2 Pd12 2.9298(7) . ?
Pd1 C2 2.014(10) . ?
Pd1 C3 2.048(10) . ?
Pd1 P1 2.320(3) . ?
Pd1 Pd5 2.7308(9) . ?
Pd1 Pd2 2.7323(9) . ?
Pd1 Pd3 2.7377(9) . ?
Pd2 C2 2.119(9) . ?
Pd2 C1 2.121(9) . ?
Pd2 P3 2.346(3) . ?
Pd2 Pd5 2.7953(9) . ?
Pd2 Pd4 2.8003(8) . ?
Pd2 Pd3 2.8114(9) . ?
Pd3 C3 2.100(9) . ?
Pd3 P2 2.326(3) . ?
Pd3 C1 2.411(10) . ?
Pd3 Pd5 2.7711(8) . ?
Pd3 Pd4 2.8621(9) . ?
Pd4 C1 1.989(9) . ?
Pd4 Pd8 2.7412(9) . ?
Pd4 Pd7 2.7544(8) . ?
Pd4 Pd6 2.7620(8) . ?
Pd4 Pd5 2.8582(8) . ?
Pd4 Pd12 2.9452(8) . ?
Pd5 C4 1.967(9) . ?
Pd5 Pd9 2.8399(9) . ?
Pd5 Pd10 2.8518(9) . ?
Pd5 Pd12 2.8953(9) . ?
Pd6 C8 2.125(9) . ?
Pd6 C7 2.151(9) . ?
Pd6 P9 2.335(2) . ?
Pd6 Pd8 2.7480(8) . ?
Pd6 Pd12 2.8298(9) . ?
Pd6 Pd7 2.8483(9) . ?
Pd7 C9 2.089(8) . ?
Pd7 P8 2.317(2) . ?
Pd7 C7 2.376(10) . ?
Pd7 Pd8 2.7111(9) . ?
Pd7 Pd12 2.8201(8) . ?
Pd8 C8 2.002(9) . ?
Pd8 C9 2.034(9) . ?
Pd8 P7 2.316(2) . ?
Pd9 C5 2.113(9) . ?
Pd9 C4 2.178(10) . ?
Pd9 P6 2.343(3) . ?
Pd9 Pd11 2.7371(9) . ?
Pd9 Pd12 2.7705(8) . ?
Pd9 Pd10 2.8417(9) . ?
Pd10 C6 2.099(10) . ?
Pd10 C4 2.208(9) . ?
Pd10 P5 2.341(3) . ?
Pd10 Pd11 2.7367(9) . ?
Pd10 Pd12 2.7510(9) . ?
Pd11 C5 2.023(9) . ?
Pd11 C6 2.033(10) . ?
Pd11 P4 2.322(3) . ?
Pd11 Pd12 2.7637(9) . ?
Pd12 C7 1.976(9) . ?
P1 C11 1.791(14) . ?
P1 C12 1.814(14) . ?
P1 C10 1.823(11) . ?
P2 C21 1.786(14) . ?
P2 C20 1.810(15) . ?
P2 C22 1.822(13) . ?
P3 C32 1.811(16) . ?
P3 C31 1.823(11) . ?
P3 C30 1.848(17) . ?
P4 C40 1.797(15) . ?
P4 C41 1.82(2) . ?
P4 C42 1.85(2) . ?
P5 C50 1.809(11) . ?
P5 C52 1.816(13) . ?
P5 C51 1.840(11) . ?
P6 C62 1.761(15) . ?
P6 C60 1.77(2) . ?
P6 C61 1.93(3) . ?
P7 C72 1.808(12) . ?
P7 C70 1.819(10) . ?
P7 C71 1.903(14) . ?
P8 C82 1.812(11) . ?
P8 C81 1.823(11) . ?
P8 C80 1.847(13) . ?
P9 C91 1.807(12) . ?
P9 C90 1.820(13) . ?
P9 C92 1.842(13) . ?
C1 O1 1.157(11) . ?
C2 O2 1.155(11) . ?
C3 O3 1.157(11) . ?
C4 O4 1.189(11) . ?
C5 O5 1.148(11) . ?
C6 O6 1.151(11) . ?
C7 O7 1.154(10) . ?
C8 O8 1.153(11) . ?
C9 O9 1.151(10) . ?
C10 C13 1.486(16) . ?
C11 C14 1.46(2) . ?
C12 C15 1.578(18) . ?
C20 C23 1.15(2) . ?
C21 C24 1.545(17) . ?
C22 C25 1.502(18) . ?
C30 C33 1.58(2) . ?
C31 C34 1.480(15) . ?
C32 C35 1.07(2) . ?
C40 C43 1.554(19) . ?
C41 C44 1.38(3) . ?
C42 C45 1.48(3) . ?
C50 C53 1.466(17) . ?
C51 C54 1.536(17) . ?
C52 C55 1.535(18) . ?
C60 C63 1.22(3) . ?
C61 C64 1.22(5) . ?
C62 C65 1.53(2) . ?
C70 C73 1.503(15) . ?
C71 C74 1.488(19) . ?
C72 C75 1.48(2) . ?
C80 C83 1.491(19) . ?
C81 C84 1.538(17) . ?
C82 C85 1.531(16) . ?
C90 C93 1.50(2) . ?
C91 C94 1.46(2) . ?
C92 C95 1.524(17) . ?
P10 F8 1.453(11) . ?
P10 F10 1.479(13) . ?
P10 F11 1.486(12) . ?
P10 F12 1.525(12) . ?
P10 F9 1.526(10) . ?
P10 F7 1.574(9) . ?
F1 P11 1.489(11) . ?
F2 P11 1.579(9) . ?
F3 P11 1.571(11) . ?
F4 P11 1.558(9) . ?
F5 P11 1.469(13) . ?
F6 P11 1.581(14) . ?

loop_
_geom_torsion_atom_site_label_1
_geom_torsion_atom_site_label_2
_geom_torsion_atom_site_label_3
_geom_torsion_atom_site_label_4
_geom_torsion
_geom_torsion_site_symmetry_1
_geom_torsion_site_symmetry_2
_geom_torsion_site_symmetry_3
_geom_torsion_site_symmetry_4
_geom_torsion_publ_flag
C3 Pd1 Pd2 C2 -179.9(4) . . . . ?
P1 Pd1 Pd2 C2 37.6(3) . . . . ?
Pd5 Pd1 Pd2 C2 -102.1(3) . . . . ?
Pd3 Pd1 Pd2 C2 -172.3(3) . . . . ?
C2 Pd1 Pd2 C1 -173.9(4) . . . . ?
C3 Pd1 Pd2 C1 6.3(4) . . . . ?
P1 Pd1 Pd2 C1 -136.3(3) . . . . ?
Pd5 Pd1 Pd2 C1 84.1(3) . . . . ?
Pd3 Pd1 Pd2 C1 13.8(3) . . . . ?
C2 Pd1 Pd2 P3 -66.0(3) . . . . ?
C3 Pd1 Pd2 P3 114.1(3) . . . . ?
P1 Pd1 Pd2 P3 -28.45(17) . . . . ?
Pd5 Pd1 Pd2 P3 -168.09(8) . . . . ?
Pd3 Pd1 Pd2 P3 121.64(8) . . . . ?
C2 Pd1 Pd2 Pd5 102.1(3) . . . . ?
C3 Pd1 Pd2 Pd5 -77.8(3) . . . . ?
P1 Pd1 Pd2 Pd5 139.64(14) . . . . ?
Pd3 Pd1 Pd2 Pd5 -70.27(2) . . . . ?
C2 Pd1 Pd2 Pd4 137.3(3) . . . . ?
C3 Pd1 Pd2 Pd4 -42.5(3) . . . . ?
P1 Pd1 Pd2 Pd4 174.90(14) . . . . ?
Pd5 Pd1 Pd2 Pd4 35.26(3) . . . . ?
Pd3 Pd1 Pd2 Pd4 -35.01(3) . . . . ?
C2 Pd1 Pd2 Pd3 172.3(3) . . . . ?
C3 Pd1 Pd2 Pd3 -7.5(3) . . . . ?
P1 Pd1 Pd2 Pd3 -150.09(14) . . . . ?
Pd5 Pd1 Pd2 Pd3 70.27(2) . . . . ?
C2 Pd1 Pd2 Tl1 73.0(3) . . . . ?
C3 Pd1 Pd2 Tl1 -106.8(3) . . . . ?
P1 Pd1 Pd2 Tl1 110.59(14) . . . . ?
Pd5 Pd1 Pd2 Tl1 -29.05(2) . . . . ?
Pd3 Pd1 Pd2 Tl1 -99.32(3) . . . . ?
Pd5 Tl1 Pd2 C2 73.7(2) . . . . ?
Pd12 Tl1 Pd2 C2 109.9(2) . . . . ?
Pd6 Tl1 Pd2 C2 171.2(2) . . . . ?
Pd4 Tl1 Pd2 C2 146.6(2) . . . . ?
Pd9 Tl1 Pd2 C2 51.3(2) . . . . ?
Pd5 Tl1 Pd2 C1 -92.0(3) . . . . ?
Pd12 Tl1 Pd2 C1 -55.7(3) . . . . ?
Pd6 Tl1 Pd2 C1 5.6(3) . . . . ?
Pd4 Tl1 Pd2 C1 -19.0(3) . . . . ?
Pd9 Tl1 Pd2 C1 -114.3(3) . . . . ?
Pd5 Tl1 Pd2 P3 170.24(8) . . . . ?
Pd12 Tl1 Pd2 P3 -153.54(7) . . . . ?
Pd6 Tl1 Pd2 P3 -92.22(8) . . . . ?
Pd4 Tl1 Pd2 P3 -116.80(8) . . . . ?
Pd9 Tl1 Pd2 P3 147.89(7) . . . . ?
Pd5 Tl1 Pd2 Pd1 29.24(2) . . . . ?
Pd12 Tl1 Pd2 Pd1 65.46(3) . . . . ?
Pd6 Tl1 Pd2 Pd1 126.78(3) . . . . ?
Pd4 Tl1 Pd2 Pd1 102.21(3) . . . . ?
Pd9 Tl1 Pd2 Pd1 6.89(3) . . . . ?
Pd12 Tl1 Pd2 Pd5 36.22(2) . . . . ?
Pd6 Tl1 Pd2 Pd5 97.54(2) . . . . ?
Pd4 Tl1 Pd2 Pd5 72.97(2) . . . . ?
Pd9 Tl1 Pd2 Pd5 -22.35(2) . . . . ?
Pd5 Tl1 Pd2 Pd4 -72.97(2) . . . . ?
Pd12 Tl1 Pd2 Pd4 -36.75(2) . . . . ?
Pd6 Tl1 Pd2 Pd4 24.58(2) . . . . ?
Pd9 Tl1 Pd2 Pd4 -95.31(2) . . . . ?
Pd5 Tl1 Pd2 Pd3 -33.87(2) . . . . ?
Pd12 Tl1 Pd2 Pd3 2.35(3) . . . . ?
Pd6 Tl1 Pd2 Pd3 63.68(3) . . . . ?
Pd4 Tl1 Pd2 Pd3 39.10(2) . . . . ?
Pd9 Tl1 Pd2 Pd3 -56.21(3) . . . . ?
C2 Pd1 Pd3 C3 -177.1(4) . . . . ?
P1 Pd1 Pd3 C3 -24.5(4) . . . . ?
Pd5 Pd1 Pd3 C3 117.9(3) . . . . ?
Pd2 Pd1 Pd3 C3 -170.8(3) . . . . ?
C2 Pd1 Pd3 P2 -128.4(3) . . . . ?
C3 Pd1 Pd3 P2 48.7(3) . . . . ?
P1 Pd1 Pd3 P2 24.13(19) . . . . ?
Pd5 Pd1 Pd3 P2 166.61(11) . . . . ?
Pd2 Pd1 Pd3 P2 -122.09(11) . . . . ?
C2 Pd1 Pd3 C1 -17.8(3) . . . . ?
C3 Pd1 Pd3 C1 159.3(4) . . . . ?
P1 Pd1 Pd3 C1 134.8(3) . . . . ?
Pd5 Pd1 Pd3 C1 -82.7(2) . . . . ?
Pd2 Pd1 Pd3 C1 -11.4(2) . . . . ?
C2 Pd1 Pd3 Pd5 65.0(3) . . . . ?
C3 Pd1 Pd3 Pd5 -117.9(3) . . . . ?
P1 Pd1 Pd3 Pd5 -142.47(15) . . . . ?
Pd2 Pd1 Pd3 Pd5 71.30(2) . . . . ?
C2 Pd1 Pd3 Pd2 -6.3(3) . . . . ?
C3 Pd1 Pd3 Pd2 170.8(3) . . . . ?
P1 Pd1 Pd3 Pd2 146.22(15) . . . . ?
Pd5 Pd1 Pd3 Pd2 -71.30(2) . . . . ?
C2 Pd1 Pd3 Pd4 27.3(3) . . . . ?
C3 Pd1 Pd3 Pd4 -155.6(3) . . . . ?
P1 Pd1 Pd3 Pd4 179.90(14) . . . . ?
Pd5 Pd1 Pd3 Pd4 -37.62(3) . . . . ?
Pd2 Pd1 Pd3 Pd4 33.68(3) . . . . ?
C2 Pd1 Pd3 Tl2 91.7(3) . . . . ?
C3 Pd1 Pd3 Tl2 -91.3(3) . . . . ?
P1 Pd1 Pd3 Tl2 -115.79(15) . . . . ?
Pd5 Pd1 Pd3 Tl2 26.68(3) . . . . ?
Pd2 Pd1 Pd3 Tl2 97.99(3) . . . . ?
C2 Pd2 Pd3 C3 12.9(4) . . . . ?
C1 Pd2 Pd3 C3 -157.7(4) . . . . ?
P3 Pd2 Pd3 C3 -97.9(3) . . . . ?
Pd1 Pd2 Pd3 C3 7.1(3) . . . . ?
Pd5 Pd2 Pd3 C3 77.3(3) . . . . ?
Pd4 Pd2 Pd3 C3 149.3(3) . . . . ?
Tl1 Pd2 Pd3 C3 111.0(3) . . . . ?
C2 Pd2 Pd3 P2 127.0(3) . . . . ?
C1 Pd2 Pd3 P2 -43.6(3) . . . . ?
P3 Pd2 Pd3 P2 16.22(15) . . . . ?
Pd1 Pd2 Pd3 P2 121.24(11) . . . . ?
Pd5 Pd2 Pd3 P2 -168.56(11) . . . . ?
Pd4 Pd2 Pd3 P2 -96.54(11) . . . . ?
Tl1 Pd2 Pd3 P2 -134.93(11) . . . . ?
C2 Pd2 Pd3 C1 170.7(4) . . . . ?
P3 Pd2 Pd3 C1 59.8(3) . . . . ?
Pd1 Pd2 Pd3 C1 164.9(3) . . . . ?
Pd5 Pd2 Pd3 C1 -124.9(3) . . . . ?
Pd4 Pd2 Pd3 C1 -52.9(3) . . . . ?
Tl1 Pd2 Pd3 C1 -91.3(3) . . . . ?
C2 Pd2 Pd3 Pd1 5.8(2) . . . . ?
C1 Pd2 Pd3 Pd1 -164.9(3) . . . . ?
P3 Pd2 Pd3 Pd1 -105.02(10) . . . . ?
Pd5 Pd2 Pd3 Pd1 70.20(3) . . . . ?
Pd4 Pd2 Pd3 Pd1 142.22(3) . . . . ?
Tl1 Pd2 Pd3 Pd1 103.83(3) . . . . ?
C2 Pd2 Pd3 Pd5 -64.4(2) . . . . ?
C1 Pd2 Pd3 Pd5 124.9(3) . . . . ?
P3 Pd2 Pd3 Pd5 -175.22(10) . . . . ?
Pd1 Pd2 Pd3 Pd5 -70.20(3) . . . . ?
Pd4 Pd2 Pd3 Pd5 72.02(2) . . . . ?
Tl1 Pd2 Pd3 Pd5 33.63(2) . . . . ?
C2 Pd2 Pd3 Pd4 -136.4(2) . . . . ?
C1 Pd2 Pd3 Pd4 52.9(3) . . . . ?
P3 Pd2 Pd3 Pd4 112.76(10) . . . . ?
Pd1 Pd2 Pd3 Pd4 -142.22(3) . . . . ?
Pd5 Pd2 Pd3 Pd4 -72.02(2) . . . . ?
Tl1 Pd2 Pd3 Pd4 -38.38(2) . . . . ?
C2 Pd2 Pd3 Tl2 -102.8(2) . . . . ?
C1 Pd2 Pd3 Tl2 86.6(3) . . . . ?
P3 Pd2 Pd3 Tl2 146.41(10) . . . . ?
Pd1 Pd2 Pd3 Tl2 -108.57(3) . . . . ?
Pd5 Pd2 Pd3 Tl2 -38.37(2) . . . . ?
Pd4 Pd2 Pd3 Tl2 33.65(2) . . . . ?
Tl1 Pd2 Pd3 Tl2 -4.74(3) . . . . ?
Pd10 Tl2 Pd3 C3 -48.9(3) . . . . ?
Pd7 Tl2 Pd3 C3 -172.4(3) . . . . ?
Pd4 Tl2 Pd3 C3 -148.5(3) . . . . ?
Pd5 Tl2 Pd3 C3 -77.2(3) . . . . ?
Pd12 Tl2 Pd3 C3 -109.6(3) . . . . ?
Pd10 Tl2 Pd3 P2 -148.77(8) . . . . ?
Pd7 Tl2 Pd3 P2 87.71(8) . . . . ?
Pd4 Tl2 Pd3 P2 111.66(8) . . . . ?
Pd5 Tl2 Pd3 P2 -177.05(8) . . . . ?
Pd12 Tl2 Pd3 P2 150.49(8) . . . . ?
Pd10 Tl2 Pd3 C1 114.2(2) . . . . ?
Pd7 Tl2 Pd3 C1 -9.4(2) . . . . ?
Pd4 Tl2 Pd3 C1 14.6(2) . . . . ?
Pd5 Tl2 Pd3 C1 85.9(2) . . . . ?
Pd12 Tl2 Pd3 C1 53.4(2) . . . . ?
Pd10 Tl2 Pd3 Pd1 2.16(4) . . . . ?
Pd7 Tl2 Pd3 Pd1 -121.37(3) . . . . ?
Pd4 Tl2 Pd3 Pd1 -97.42(3) . . . . ?
Pd5 Tl2 Pd3 Pd1 -26.13(3) . . . . ?
Pd12 Tl2 Pd3 Pd1 -58.58(3) . . . . ?
Pd10 Tl2 Pd3 Pd5 28.29(2) . . . . ?
Pd7 Tl2 Pd3 Pd5 -95.24(2) . . . . ?
Pd4 Tl2 Pd3 Pd5 -71.29(2) . . . . ?
Pd12 Tl2 Pd3 Pd5 -32.45(2) . . . . ?
Pd10 Tl2 Pd3 Pd2 66.08(3) . . . . ?
Pd7 Tl2 Pd3 Pd2 -57.44(3) . . . . ?
Pd4 Tl2 Pd3 Pd2 -33.49(2) . . . . ?
Pd5 Tl2 Pd3 Pd2 37.80(2) . . . . ?
Pd12 Tl2 Pd3 Pd2 5.34(3) . . . . ?
Pd10 Tl2 Pd3 Pd4 99.58(2) . . . . ?
Pd7 Tl2 Pd3 Pd4 -23.95(2) . . . . ?
Pd5 Tl2 Pd3 Pd4 71.29(2) . . . . ?
Pd12 Tl2 Pd3 Pd4 38.84(2) . . . . ?
C2 Pd2 Pd4 C1 151.7(6) . . . . ?
P3 Pd2 Pd4 C1 -51.3(4) . . . . ?
Pd1 Pd2 Pd4 C1 104.0(4) . . . . ?
Pd5 Pd2 Pd4 C1 138.4(4) . . . . ?
Pd3 Pd2 Pd4 C1 69.9(4) . . . . ?
Tl1 Pd2 Pd4 C1 -153.2(4) . . . . ?
C2 Pd2 Pd4 Pd8 -157.8(4) . . . . ?
C1 Pd2 Pd4 Pd8 50.5(4) . . . . ?
P3 Pd2 Pd4 Pd8 -0.85(11) . . . . ?
Pd1 Pd2 Pd4 Pd8 154.50(3) . . . . ?
Pd5 Pd2 Pd4 Pd8 -171.13(4) . . . . ?
Pd3 Pd2 Pd4 Pd8 120.34(4) . . . . ?
Tl1 Pd2 Pd4 Pd8 -102.73(4) . . . . ?
C2 Pd2 Pd4 Pd7 10.2(4) . . . . ?
C1 Pd2 Pd4 Pd7 -141.5(4) . . . . ?
P3 Pd2 Pd4 Pd7 167.17(17) . . . . ?
Pd1 Pd2 Pd4 Pd7 -37.49(17) . . . . ?
Pd5 Pd2 Pd4 Pd7 -3.12(16) . . . . ?
Pd3 Pd2 Pd4 Pd7 -71.65(16) . . . . ?
Tl1 Pd2 Pd4 Pd7 65.28(16) . . . . ?
C2 Pd2 Pd4 Pd6 -83.5(4) . . . . ?
C1 Pd2 Pd4 Pd6 124.7(4) . . . . ?
P3 Pd2 Pd4 Pd6 73.43(10) . . . . ?
Pd1 Pd2 Pd4 Pd6 -131.22(3) . . . . ?
Pd5 Pd2 Pd4 Pd6 -96.85(3) . . . . ?
Pd3 Pd2 Pd4 Pd6 -165.38(3) . . . . ?
Tl1 Pd2 Pd4 Pd6 -28.45(3) . . . . ?
C2 Pd2 Pd4 Tl2 47.6(4) . . . . ?
C1 Pd2 Pd4 Tl2 -104.1(4) . . . . ?
P3 Pd2 Pd4 Tl2 -155.46(9) . . . . ?
Pd1 Pd2 Pd4 Tl2 -0.11(4) . . . . ?
Pd5 Pd2 Pd4 Tl2 34.26(2) . . . . ?
Pd3 Pd2 Pd4 Tl2 -34.27(2) . . . . ?
Tl1 Pd2 Pd4 Tl2 102.66(2) . . . . ?
C2 Pd2 Pd4 Pd5 13.3(4) . . . . ?
C1 Pd2 Pd4 Pd5 -138.4(4) . . . . ?
P3 Pd2 Pd4 Pd5 170.28(10) . . . . ?
Pd1 Pd2 Pd4 Pd5 -34.37(3) . . . . ?
Pd3 Pd2 Pd4 Pd5 -68.53(2) . . . . ?
Tl1 Pd2 Pd4 Pd5 68.398(19) . . . . ?
C2 Pd2 Pd4 Pd3 81.8(4) . . . . ?
C1 Pd2 Pd4 Pd3 -69.9(4) . . . . ?
P3 Pd2 Pd4 Pd3 -121.19(10) . . . . ?
Pd1 Pd2 Pd4 Pd3 34.16(3) . . . . ?
Pd5 Pd2 Pd4 Pd3 68.53(2) . . . . ?
Tl1 Pd2 Pd4 Pd3 136.93(2) . . . . ?
C2 Pd2 Pd4 Tl1 -55.1(4) . . . . ?
C1 Pd2 Pd4 Tl1 153.2(4) . . . . ?
P3 Pd2 Pd4 Tl1 101.88(9) . . . . ?
Pd1 Pd2 Pd4 Tl1 -102.77(3) . . . . ?
Pd5 Pd2 Pd4 Tl1 -68.398(19) . . . . ?
Pd3 Pd2 Pd4 Tl1 -136.93(2) . . . . ?
C2 Pd2 Pd4 Pd12 -17.8(4) . . . . ?
C1 Pd2 Pd4 Pd12 -169.5(4) . . . . ?
P3 Pd2 Pd4 Pd12 139.16(9) . . . . ?
Pd1 Pd2 Pd4 Pd12 -65.49(4) . . . . ?
Pd5 Pd2 Pd4 Pd12 -31.12(3) . . . . ?
Pd3 Pd2 Pd4 Pd12 -99.65(3) . . . . ?
Tl1 Pd2 Pd4 Pd12 37.28(2) . . . . ?
Pd10 Tl2 Pd4 C1 -123.1(3) . . . . ?
Pd7 Tl2 Pd4 C1 134.7(3) . . . . ?
Pd3 Tl2 Pd4 C1 -19.1(3) . . . . ?
Pd5 Tl2 Pd4 C1 -86.7(3) . . . . ?
Pd12 Tl2 Pd4 C1 -156.5(3) . . . . ?
Pd10 Tl2 Pd4 Pd8 130.31(3) . . . . ?
Pd7 Tl2 Pd4 Pd8 28.14(2) . . . . ?
Pd3 Tl2 Pd4 Pd8 -125.69(3) . . . . ?
Pd5 Tl2 Pd4 Pd8 166.73(3) . . . . ?
Pd12 Tl2 Pd4 Pd8 96.98(3) . . . . ?
Pd10 Tl2 Pd4 Pd7 102.17(2) . . . . ?
Pd3 Tl2 Pd4 Pd7 -153.83(3) . . . . ?
Pd5 Tl2 Pd4 Pd7 138.59(2) . . . . ?
Pd12 Tl2 Pd4 Pd7 68.84(2) . . . . ?
Pd10 Tl2 Pd4 Pd6 64.81(3) . . . . ?
Pd7 Tl2 Pd4 Pd6 -37.36(2) . . . . ?
Pd3 Tl2 Pd4 Pd6 168.80(3) . . . . ?
Pd5 Tl2 Pd4 Pd6 101.22(3) . . . . ?
Pd12 Tl2 Pd4 Pd6 31.48(2) . . . . ?
Pd10 Tl2 Pd4 Pd2 -70.09(3) . . . . ?
Pd7 Tl2 Pd4 Pd2 -172.26(3) . . . . ?
Pd3 Tl2 Pd4 Pd2 33.91(2) . . . . ?
Pd5 Tl2 Pd4 Pd2 -33.67(2) . . . . ?
Pd12 Tl2 Pd4 Pd2 -103.42(3) . . . . ?
Pd10 Tl2 Pd4 Pd5 -36.42(2) . . . . ?
Pd7 Tl2 Pd4 Pd5 -138.59(2) . . . . ?
Pd3 Tl2 Pd4 Pd5 67.58(2) . . . . ?
Pd12 Tl2 Pd4 Pd5 -69.74(2) . . . . ?
Pd10 Tl2 Pd4 Pd3 -104.00(2) . . . . ?
Pd7 Tl2 Pd4 Pd3 153.83(3) . . . . ?
Pd5 Tl2 Pd4 Pd3 -67.58(2) . . . . ?
Pd12 Tl2 Pd4 Pd3 -137.32(2) . . . . ?
Pd10 Tl2 Pd4 Tl1 -1.48(3) . . . . ?
Pd7 Tl2 Pd4 Tl1 -103.65(3) . . . . ?
Pd3 Tl2 Pd4 Tl1 102.51(3) . . . . ?
Pd5 Tl2 Pd4 Tl1 34.93(2) . . . . ?
Pd12 Tl2 Pd4 Tl1 -34.81(2) . . . . ?
Pd10 Tl2 Pd4 Pd12 33.33(2) . . . . ?
Pd7 Tl2 Pd4 Pd12 -68.84(2) . . . . ?
Pd3 Tl2 Pd4 Pd12 137.32(2) . . . . ?
Pd5 Tl2 Pd4 Pd12 69.74(2) . . . . ?
C3 Pd3 Pd4 C1 -128.2(6) . . . . ?
P2 Pd3 Pd4 C1 68.3(3) . . . . ?
Pd1 Pd3 Pd4 C1 -92.2(3) . . . . ?
Pd5 Pd3 Pd4 C1 -129.2(3) . . . . ?
Pd2 Pd3 Pd4 C1 -58.6(3) . . . . ?
Tl2 Pd3 Pd4 C1 158.8(3) . . . . ?
C3 Pd3 Pd4 Pd8 169.5(5) . . . . ?
P2 Pd3 Pd4 Pd8 6.03(9) . . . . ?
C1 Pd3 Pd4 Pd8 -62.3(3) . . . . ?
Pd1 Pd3 Pd4 Pd8 -154.50(3) . . . . ?
Pd5 Pd3 Pd4 Pd8 168.54(4) . . . . ?
Pd2 Pd3 Pd4 Pd8 -120.89(4) . . . . ?
Tl2 Pd3 Pd4 Pd8 96.51(4) . . . . ?
C3 Pd3 Pd4 Pd7 98.5(5) . . . . ?
P2 Pd3 Pd4 Pd7 -64.96(8) . . . . ?
C1 Pd3 Pd4 Pd7 -133.3(3) . . . . ?
Pd1 Pd3 Pd4 Pd7 134.51(3) . . . . ?
Pd5 Pd3 Pd4 Pd7 97.55(3) . . . . ?
Pd2 Pd3 Pd4 Pd7 168.13(3) . . . . ?
Tl2 Pd3 Pd4 Pd7 25.53(2) . . . . ?
C3 Pd3 Pd4 Pd6 18.1(5) . . . . ?
P2 Pd3 Pd4 Pd6 -145.35(14) . . . . ?
C1 Pd3 Pd4 Pd6 146.3(3) . . . . ?
Pd1 Pd3 Pd4 Pd6 54.12(14) . . . . ?
Pd5 Pd3 Pd4 Pd6 17.17(13) . . . . ?
Pd2 Pd3 Pd4 Pd6 87.74(13) . . . . ?
Tl2 Pd3 Pd4 Pd6 -54.86(13) . . . . ?
C3 Pd3 Pd4 Pd2 -69.6(5) . . . . ?
P2 Pd3 Pd4 Pd2 126.92(8) . . . . ?
C1 Pd3 Pd4 Pd2 58.6(3) . . . . ?
Pd1 Pd3 Pd4 Pd2 -33.61(3) . . . . ?
Pd5 Pd3 Pd4 Pd2 -70.57(2) . . . . ?
Tl2 Pd3 Pd4 Pd2 -142.60(2) . . . . ?
C3 Pd3 Pd4 Tl2 73.0(5) . . . . ?
P2 Pd3 Pd4 Tl2 -90.48(8) . . . . ?
C1 Pd3 Pd4 Tl2 -158.8(3) . . . . ?
Pd1 Pd3 Pd4 Tl2 108.99(3) . . . . ?
Pd5 Pd3 Pd4 Tl2 72.03(2) . . . . ?
Pd2 Pd3 Pd4 Tl2 142.60(2) . . . . ?
C3 Pd3 Pd4 Pd5 0.9(5) . . . . ?
P2 Pd3 Pd4 Pd5 -162.51(8) . . . . ?
C1 Pd3 Pd4 Pd5 129.2(3) . . . . ?
Pd1 Pd3 Pd4 Pd5 36.96(3) . . . . ?
Pd2 Pd3 Pd4 Pd5 70.57(2) . . . . ?
Tl2 Pd3 Pd4 Pd5 -72.03(2) . . . . ?
C3 Pd3 Pd4 Tl1 -28.8(5) . . . . ?
P2 Pd3 Pd4 Tl1 167.72(8) . . . . ?
C1 Pd3 Pd4 Tl1 99.4(3) . . . . ?
Pd1 Pd3 Pd4 Tl1 7.19(4) . . . . ?
Pd5 Pd3 Pd4 Tl1 -29.77(2) . . . . ?
Pd2 Pd3 Pd4 Tl1 40.80(2) . . . . ?
Tl2 Pd3 Pd4 Tl1 -101.80(2) . . . . ?
C3 Pd3 Pd4 Pd12 34.4(5) . . . . ?
P2 Pd3 Pd4 Pd12 -129.05(8) . . . . ?
C1 Pd3 Pd4 Pd12 162.6(3) . . . . ?
Pd1 Pd3 Pd4 Pd12 70.42(3) . . . . ?
Pd5 Pd3 Pd4 Pd12 33.46(2) . . . . ?
Pd2 Pd3 Pd4 Pd12 104.03(3) . . . . ?
Tl2 Pd3 Pd4 Pd12 -38.57(2) . . . . ?
Pd5 Tl1 Pd4 C1 89.1(3) . . . . ?
Pd12 Tl1 Pd4 C1 160.0(3) . . . . ?
Pd6 Tl1 Pd4 C1 -130.7(3) . . . . ?
Pd2 Tl1 Pd4 C1 21.1(3) . . . . ?
Pd9 Tl1 Pd4 C1 125.2(3) . . . . ?
Pd5 Tl1 Pd4 Pd8 -165.93(3) . . . . ?
Pd12 Tl1 Pd4 Pd8 -95.09(3) . . . . ?
Pd6 Tl1 Pd4 Pd8 -25.75(3) . . . . ?
Pd2 Tl1 Pd4 Pd8 126.00(3) . . . . ?
Pd9 Tl1 Pd4 Pd8 -129.86(3) . . . . ?
Pd5 Tl1 Pd4 Pd7 -101.04(3) . . . . ?
Pd12 Tl1 Pd4 Pd7 -30.20(2) . . . . ?
Pd6 Tl1 Pd4 Pd7 39.13(2) . . . . ?
Pd2 Tl1 Pd4 Pd7 -169.11(3) . . . . ?
Pd9 Tl1 Pd4 Pd7 -64.98(3) . . . . ?
Pd5 Tl1 Pd4 Pd6 -140.17(3) . . . . ?
Pd12 Tl1 Pd4 Pd6 -69.33(2) . . . . ?
Pd2 Tl1 Pd4 Pd6 151.76(3) . . . . ?
Pd9 Tl1 Pd4 Pd6 -104.11(2) . . . . ?
Pd5 Tl1 Pd4 Pd2 68.07(2) . . . . ?
Pd12 Tl1 Pd4 Pd2 138.91(3) . . . . ?
Pd6 Tl1 Pd4 Pd2 -151.76(3) . . . . ?
Pd9 Tl1 Pd4 Pd2 104.13(2) . . . . ?
Pd5 Tl1 Pd4 Tl2 -35.46(2) . . . . ?
Pd12 Tl1 Pd4 Tl2 35.38(2) . . . . ?
Pd6 Tl1 Pd4 Tl2 104.72(3) . . . . ?
Pd2 Tl1 Pd4 Tl2 -103.53(3) . . . . ?
Pd9 Tl1 Pd4 Tl2 0.61(3) . . . . ?
Pd12 Tl1 Pd4 Pd5 70.84(2) . . . . ?
Pd6 Tl1 Pd4 Pd5 140.17(3) . . . . ?
Pd2 Tl1 Pd4 Pd5 -68.07(2) . . . . ?
Pd9 Tl1 Pd4 Pd5 36.06(2) . . . . ?
Pd5 Tl1 Pd4 Pd3 29.27(2) . . . . ?
Pd12 Tl1 Pd4 Pd3 100.10(3) . . . . ?
Pd6 Tl1 Pd4 Pd3 169.44(3) . . . . ?
Pd2 Tl1 Pd4 Pd3 -38.81(2) . . . . ?
Pd9 Tl1 Pd4 Pd3 65.33(3) . . . . ?
Pd5 Tl1 Pd4 Pd12 -70.84(2) . . . . ?
Pd6 Tl1 Pd4 Pd12 69.33(2) . . . . ?
Pd2 Tl1 Pd4 Pd12 -138.91(3) . . . . ?
Pd9 Tl1 Pd4 Pd12 -34.78(2) . . . . ?
C2 Pd1 Pd5 C4 100.4(4) . . . . ?
C3 Pd1 Pd5 C4 -95.9(4) . . . . ?
P1 Pd1 Pd5 C4 9.5(3) . . . . ?
Pd2 Pd1 Pd5 C4 150.1(3) . . . . ?
Pd3 Pd1 Pd5 C4 -138.1(3) . . . . ?
C2 Pd1 Pd5 Pd3 -121.5(2) . . . . ?
C3 Pd1 Pd5 Pd3 42.2(3) . . . . ?
P1 Pd1 Pd5 Pd3 147.61(13) . . . . ?
Pd2 Pd1 Pd5 Pd3 -71.80(3) . . . . ?
C2 Pd1 Pd5 Pd2 -49.7(2) . . . . ?
C3 Pd1 Pd5 Pd2 114.0(3) . . . . ?
P1 Pd1 Pd5 Pd2 -140.59(13) . . . . ?
Pd3 Pd1 Pd5 Pd2 71.80(3) . . . . ?
C2 Pd1 Pd5 Pd9 60.4(3) . . . . ?
C3 Pd1 Pd5 Pd9 -135.9(3) . . . . ?
P1 Pd1 Pd5 Pd9 -30.51(14) . . . . ?
Pd2 Pd1 Pd5 Pd9 110.08(4) . . . . ?
Pd3 Pd1 Pd5 Pd9 -178.12(4) . . . . ?
C2 Pd1 Pd5 Pd10 141.8(3) . . . . ?
C3 Pd1 Pd5 Pd10 -54.5(3) . . . . ?
P1 Pd1 Pd5 Pd10 50.90(14) . . . . ?
Pd2 Pd1 Pd5 Pd10 -168.51(4) . . . . ?
Pd3 Pd1 Pd5 Pd10 -96.71(4) . . . . ?
C2 Pd1 Pd5 Pd4 -83.7(3) . . . . ?
C3 Pd1 Pd5 Pd4 80.0(3) . . . . ?
P1 Pd1 Pd5 Pd4 -174.63(13) . . . . ?
Pd2 Pd1 Pd5 Pd4 -34.04(3) . . . . ?
Pd3 Pd1 Pd5 Pd4 37.76(3) . . . . ?
C2 Pd1 Pd5 Tl1 -17.3(3) . . . . ?
C3 Pd1 Pd5 Tl1 146.4(3) . . . . ?
P1 Pd1 Pd5 Tl1 -108.23(13) . . . . ?
Pd2 Pd1 Pd5 Tl1 32.36(3) . . . . ?
Pd3 Pd1 Pd5 Tl1 104.16(3) . . . . ?
C2 Pd1 Pd5 Tl2 -148.0(2) . . . . ?
C3 Pd1 Pd5 Tl2 15.6(3) . . . . ?
P1 Pd1 Pd5 Tl2 121.04(13) . . . . ?
Pd2 Pd1 Pd5 Tl2 -98.37(3) . . . . ?
Pd3 Pd1 Pd5 Tl2 -26.57(3) . . . . ?
C2 Pd1 Pd5 Pd12 -84.1(3) . . . . ?
C3 Pd1 Pd5 Pd12 79.6(3) . . . . ?
P1 Pd1 Pd5 Pd12 -175.00(19) . . . . ?
Pd2 Pd1 Pd5 Pd12 -34.41(19) . . . . ?
Pd3 Pd1 Pd5 Pd12 37.39(19) . . . . ?
C3 Pd3 Pd5 C4 25.4(4) . . . . ?
P2 Pd3 Pd5 C4 -75.7(5) . . . . ?
C1 Pd3 Pd5 C4 172.8(4) . . . . ?
Pd1 Pd3 Pd5 C4 66.3(4) . . . . ?
Pd2 Pd3 Pd5 C4 135.8(4) . . . . ?
Pd4 Pd3 Pd5 C4 -155.1(4) . . . . ?
Tl2 Pd3 Pd5 C4 -86.1(4) . . . . ?
C3 Pd3 Pd5 Pd1 -41.0(3) . . . . ?
P2 Pd3 Pd5 Pd1 -142.0(3) . . . . ?
C1 Pd3 Pd5 Pd1 106.4(2) . . . . ?
Pd2 Pd3 Pd5 Pd1 69.47(3) . . . . ?
Pd4 Pd3 Pd5 Pd1 138.53(3) . . . . ?
Tl2 Pd3 Pd5 Pd1 -152.45(3) . . . . ?
C3 Pd3 Pd5 Pd2 -110.4(3) . . . . ?
P2 Pd3 Pd5 Pd2 148.5(3) . . . . ?
C1 Pd3 Pd5 Pd2 37.0(2) . . . . ?
Pd1 Pd3 Pd5 Pd2 -69.47(3) . . . . ?
Pd4 Pd3 Pd5 Pd2 69.06(2) . . . . ?
Tl2 Pd3 Pd5 Pd2 138.09(3) . . . . ?
C3 Pd3 Pd5 Pd9 130.8(3) . . . . ?
P2 Pd3 Pd5 Pd9 29.8(4) . . . . ?
C1 Pd3 Pd5 Pd9 -81.8(3) . . . . ?
Pd1 Pd3 Pd5 Pd9 171.77(18) . . . . ?
Pd2 Pd3 Pd5 Pd9 -118.77(18) . . . . ?
Pd4 Pd3 Pd5 Pd9 -49.70(18) . . . . ?
Tl2 Pd3 Pd5 Pd9 19.32(18) . . . . ?
C3 Pd3 Pd5 Pd10 82.6(3) . . . . ?
P2 Pd3 Pd5 Pd10 -18.4(3) . . . . ?
C1 Pd3 Pd5 Pd10 -130.0(2) . . . . ?
Pd1 Pd3 Pd5 Pd10 123.62(3) . . . . ?
Pd2 Pd3 Pd5 Pd10 -166.91(3) . . . . ?
Pd4 Pd3 Pd5 Pd10 -97.85(3) . . . . ?
Tl2 Pd3 Pd5 Pd10 -28.82(2) . . . . ?
C3 Pd3 Pd5 Pd4 -179.5(3) . . . . ?
P2 Pd3 Pd5 Pd4 79.5(3) . . . . ?
C1 Pd3 Pd5 Pd4 -32.1(2) . . . . ?
Pd1 Pd3 Pd5 Pd4 -138.53(3) . . . . ?
Pd2 Pd3 Pd5 Pd4 -69.06(2) . . . . ?
Tl2 Pd3 Pd5 Pd4 69.026(19) . . . . ?
C3 Pd3 Pd5 Tl1 -148.1(3) . . . . ?
P2 Pd3 Pd5 Tl1 110.8(3) . . . . ?
C1 Pd3 Pd5 Tl1 -0.7(2) . . . . ?
Pd1 Pd3 Pd5 Tl1 -107.15(3) . . . . ?
Pd2 Pd3 Pd5 Tl1 -37.68(2) . . . . ?
Pd4 Pd3 Pd5 Tl1 31.38(2) . . . . ?
Tl2 Pd3 Pd5 Tl1 100.41(3) . . . . ?
C3 Pd3 Pd5 Tl2 111.5(3) . . . . ?
P2 Pd3 Pd5 Tl2 10.4(3) . . . . ?
C1 Pd3 Pd5 Tl2 -101.1(2) . . . . ?
Pd1 Pd3 Pd5 Tl2 152.45(3) . . . . ?
Pd2 Pd3 Pd5 Tl2 -138.09(3) . . . . ?
Pd4 Pd3 Pd5 Tl2 -69.026(19) . . . . ?
C3 Pd3 Pd5 Pd12 145.3(3) . . . . ?
P2 Pd3 Pd5 Pd12 44.3(3) . . . . ?
C1 Pd3 Pd5 Pd12 -67.3(2) . . . . ?
Pd1 Pd3 Pd5 Pd12 -173.69(3) . . . . ?
Pd2 Pd3 Pd5 Pd12 -104.22(3) . . . . ?
Pd4 Pd3 Pd5 Pd12 -35.16(3) . . . . ?
Tl2 Pd3 Pd5 Pd12 33.87(2) . . . . ?
C2 Pd2 Pd5 C4 -7.0(5) . . . . ?
C1 Pd2 Pd5 C4 -167.8(5) . . . . ?
P3 Pd2 Pd5 C4 34.9(7) . . . . ?
Pd1 Pd2 Pd5 C4 -54.1(5) . . . . ?
Pd4 Pd2 Pd5 C4 163.9(5) . . . . ?
Pd3 Pd2 Pd5 C4 -124.3(5) . . . . ?
Tl1 Pd2 Pd5 C4 93.8(5) . . . . ?
C2 Pd2 Pd5 Pd1 47.1(3) . . . . ?
C1 Pd2 Pd5 Pd1 -113.7(3) . . . . ?
P3 Pd2 Pd5 Pd1 89.0(5) . . . . ?
Pd4 Pd2 Pd5 Pd1 -141.99(3) . . . . ?
Pd3 Pd2 Pd5 Pd1 -70.15(3) . . . . ?
Tl1 Pd2 Pd5 Pd1 147.89(3) . . . . ?
C2 Pd2 Pd5 Pd3 117.3(3) . . . . ?
C1 Pd2 Pd5 Pd3 -43.5(3) . . . . ?
P3 Pd2 Pd5 Pd3 159.2(5) . . . . ?
Pd1 Pd2 Pd5 Pd3 70.15(3) . . . . ?
Pd4 Pd2 Pd5 Pd3 -71.84(2) . . . . ?
Tl1 Pd2 Pd5 Pd3 -141.97(3) . . . . ?
C2 Pd2 Pd5 Pd9 -73.4(3) . . . . ?
C1 Pd2 Pd5 Pd9 125.8(3) . . . . ?
P3 Pd2 Pd5 Pd9 -31.5(5) . . . . ?
Pd1 Pd2 Pd5 Pd9 -120.47(4) . . . . ?
Pd4 Pd2 Pd5 Pd9 97.54(3) . . . . ?
Pd3 Pd2 Pd5 Pd9 169.38(4) . . . . ?
Tl1 Pd2 Pd5 Pd9 27.41(3) . . . . ?
C2 Pd2 Pd5 Pd10 -175.7(3) . . . . ?
C1 Pd2 Pd5 Pd10 23.5(3) . . . . ?
P3 Pd2 Pd5 Pd10 -133.7(5) . . . . ?
Pd1 Pd2 Pd5 Pd10 137.23(14) . . . . ?
Pd4 Pd2 Pd5 Pd10 -4.76(13) . . . . ?
Pd3 Pd2 Pd5 Pd10 67.08(13) . . . . ?
Tl1 Pd2 Pd5 Pd10 -74.88(13) . . . . ?
C2 Pd2 Pd5 Pd4 -170.9(3) . . . . ?
C1 Pd2 Pd5 Pd4 28.3(3) . . . . ?
P3 Pd2 Pd5 Pd4 -129.0(5) . . . . ?
Pd1 Pd2 Pd5 Pd4 141.99(3) . . . . ?
Pd3 Pd2 Pd5 Pd4 71.84(2) . . . . ?
Tl1 Pd2 Pd5 Pd4 -70.124(19) . . . . ?
C2 Pd2 Pd5 Tl1 -100.8(3) . . . . ?
C1 Pd2 Pd5 Tl1 98.4(3) . . . . ?
P3 Pd2 Pd5 Tl1 -58.9(5) . . . . ?
Pd1 Pd2 Pd5 Tl1 -147.89(3) . . . . ?
Pd4 Pd2 Pd5 Tl1 70.124(19) . . . . ?
Pd3 Pd2 Pd5 Tl1 141.97(3) . . . . ?
C2 Pd2 Pd5 Tl2 155.5(3) . . . . ?
C1 Pd2 Pd5 Tl2 -5.3(3) . . . . ?
P3 Pd2 Pd5 Tl2 -162.6(5) . . . . ?
Pd1 Pd2 Pd5 Tl2 108.43(3) . . . . ?
Pd4 Pd2 Pd5 Tl2 -33.56(2) . . . . ?
Pd3 Pd2 Pd5 Tl2 38.28(2) . . . . ?
Tl1 Pd2 Pd5 Tl2 -103.69(2) . . . . ?
C2 Pd2 Pd5 Pd12 -138.8(3) . . . . ?
C1 Pd2 Pd5 Pd12 60.4(3) . . . . ?
P3 Pd2 Pd5 Pd12 -96.9(5) . . . . ?
Pd1 Pd2 Pd5 Pd12 174.12(3) . . . . ?
Pd4 Pd2 Pd5 Pd12 32.13(3) . . . . ?
Pd3 Pd2 Pd5 Pd12 103.97(3) . . . . ?
Tl1 Pd2 Pd5 Pd12 -37.99(2) . . . . ?
C1 Pd4 Pd5 C4 173.6(7) . . . . ?
Pd8 Pd4 Pd5 C4 -6.3(7) . . . . ?
Pd7 Pd4 Pd5 C4 23.4(7) . . . . ?
Pd6 Pd4 Pd5 C4 -43.1(7) . . . . ?
Pd2 Pd4 Pd5 C4 -156.0(7) . . . . ?
Tl2 Pd4 Pd5 C4 61.3(7) . . . . ?
Pd3 Pd4 Pd5 C4 132.9(7) . . . . ?
Tl1 Pd4 Pd5 C4 -79.9(7) . . . . ?
Pd12 Pd4 Pd5 C4 -9.9(7) . . . . ?
C1 Pd4 Pd5 Pd1 3.5(3) . . . . ?
Pd8 Pd4 Pd5 Pd1 -176.32(12) . . . . ?
Pd7 Pd4 Pd5 Pd1 -146.65(3) . . . . ?
Pd6 Pd4 Pd5 Pd1 146.82(3) . . . . ?
Pd2 Pd4 Pd5 Pd1 33.99(3) . . . . ?
Tl2 Pd4 Pd5 Pd1 -108.73(3) . . . . ?
Pd3 Pd4 Pd5 Pd1 -37.15(3) . . . . ?
Tl1 Pd4 Pd5 Pd1 110.05(3) . . . . ?
Pd12 Pd4 Pd5 Pd1 -179.93(3) . . . . ?
C1 Pd4 Pd5 Pd3 40.7(3) . . . . ?
Pd8 Pd4 Pd5 Pd3 -139.17(13) . . . . ?
Pd7 Pd4 Pd5 Pd3 -109.51(3) . . . . ?
Pd6 Pd4 Pd5 Pd3 -176.03(3) . . . . ?
Pd2 Pd4 Pd5 Pd3 71.13(2) . . . . ?
Tl2 Pd4 Pd5 Pd3 -71.58(2) . . . . ?
Tl1 Pd4 Pd5 Pd3 147.20(3) . . . . ?
Pd12 Pd4 Pd5 Pd3 -142.78(3) . . . . ?
C1 Pd4 Pd5 Pd2 -30.5(3) . . . . ?
Pd8 Pd4 Pd5 Pd2 149.70(13) . . . . ?
Pd7 Pd4 Pd5 Pd2 179.36(3) . . . . ?
Pd6 Pd4 Pd5 Pd2 112.83(3) . . . . ?
Tl2 Pd4 Pd5 Pd2 -142.72(2) . . . . ?
Pd3 Pd4 Pd5 Pd2 -71.13(2) . . . . ?
Tl1 Pd4 Pd5 Pd2 76.07(2) . . . . ?
Pd12 Pd4 Pd5 Pd2 146.08(3) . . . . ?
C1 Pd4 Pd5 Pd9 -147.6(3) . . . . ?
Pd8 Pd4 Pd5 Pd9 32.55(14) . . . . ?
Pd7 Pd4 Pd5 Pd9 62.22(3) . . . . ?
Pd6 Pd4 Pd5 Pd9 -4.31(4) . . . . ?
Pd2 Pd4 Pd5 Pd9 -117.14(3) . . . . ?
Tl2 Pd4 Pd5 Pd9 100.14(3) . . . . ?
Pd3 Pd4 Pd5 Pd9 171.72(3) . . . . ?
Tl1 Pd4 Pd5 Pd9 -41.07(2) . . . . ?
Pd12 Pd4 Pd5 Pd9 28.94(3) . . . . ?
C1 Pd4 Pd5 Pd10 148.4(3) . . . . ?
Pd8 Pd4 Pd5 Pd10 -31.43(14) . . . . ?
Pd7 Pd4 Pd5 Pd10 -1.77(3) . . . . ?
Pd6 Pd4 Pd5 Pd10 -68.29(3) . . . . ?
Pd2 Pd4 Pd5 Pd10 178.88(3) . . . . ?
Tl2 Pd4 Pd5 Pd10 36.16(2) . . . . ?
Pd3 Pd4 Pd5 Pd10 107.74(3) . . . . ?
Tl1 Pd4 Pd5 Pd10 -105.06(3) . . . . ?
Pd12 Pd4 Pd5 Pd10 -35.04(2) . . . . ?
C1 Pd4 Pd5 Tl1 -106.5(3) . . . . ?
Pd8 Pd4 Pd5 Tl1 73.63(13) . . . . ?
Pd7 Pd4 Pd5 Tl1 103.29(3) . . . . ?
Pd6 Pd4 Pd5 Tl1 36.77(2) . . . . ?
Pd2 Pd4 Pd5 Tl1 -76.07(2) . . . . ?
Tl2 Pd4 Pd5 Tl1 141.22(2) . . . . ?
Pd3 Pd4 Pd5 Tl1 -147.20(3) . . . . ?
Pd12 Pd4 Pd5 Tl1 70.016(19) . . . . ?
C1 Pd4 Pd5 Tl2 112.2(3) . . . . ?
Pd8 Pd4 Pd5 Tl2 -67.59(13) . . . . ?
Pd7 Pd4 Pd5 Tl2 -37.93(2) . . . . ?
Pd6 Pd4 Pd5 Tl2 -104.45(3) . . . . ?
Pd2 Pd4 Pd5 Tl2 142.72(2) . . . . ?
Pd3 Pd4 Pd5 Tl2 71.58(2) . . . . ?
Tl1 Pd4 Pd5 Tl2 -141.22(2) . . . . ?
Pd12 Pd4 Pd5 Tl2 -71.202(19) . . . . ?
C1 Pd4 Pd5 Pd12 -176.6(3) . . . . ?
Pd8 Pd4 Pd5 Pd12 3.61(13) . . . . ?
Pd7 Pd4 Pd5 Pd12 33.28(3) . . . . ?
Pd6 Pd4 Pd5 Pd12 -33.25(3) . . . . ?
Pd2 Pd4 Pd5 Pd12 -146.08(3) . . . . ?
Tl2 Pd4 Pd5 Pd12 71.202(19) . . . . ?
Pd3 Pd4 Pd5 Pd12 142.78(3) . . . . ?
Tl1 Pd4 Pd5 Pd12 -70.016(19) . . . . ?
Pd12 Tl1 Pd5 C4 82.0(3) . . . . ?
Pd6 Tl1 Pd5 C4 119.9(3) . . . . ?
Pd4 Tl1 Pd5 C4 153.7(3) . . . . ?
Pd2 Tl1 Pd5 C4 -138.8(3) . . . . ?
Pd9 Tl1 Pd5 C4 16.1(3) . . . . ?
Pd12 Tl1 Pd5 Pd1 -169.82(3) . . . . ?
Pd6 Tl1 Pd5 Pd1 -131.88(3) . . . . ?
Pd4 Tl1 Pd5 Pd1 -98.05(3) . . . . ?
Pd2 Tl1 Pd5 Pd1 -30.58(3) . . . . ?
Pd9 Tl1 Pd5 Pd1 124.34(3) . . . . ?
Pd12 Tl1 Pd5 Pd3 -103.13(3) . . . . ?
Pd6 Tl1 Pd5 Pd3 -65.19(3) . . . . ?
Pd4 Tl1 Pd5 Pd3 -31.35(2) . . . . ?
Pd2 Tl1 Pd5 Pd3 36.11(2) . . . . ?
Pd9 Tl1 Pd5 Pd3 -168.97(3) . . . . ?
Pd12 Tl1 Pd5 Pd2 -139.25(2) . . . . ?
Pd6 Tl1 Pd5 Pd2 -101.30(2) . . . . ?
Pd4 Tl1 Pd5 Pd2 -67.47(2) . . . . ?
Pd9 Tl1 Pd5 Pd2 154.91(3) . . . . ?
Pd12 Tl1 Pd5 Pd9 65.84(2) . . . . ?
Pd6 Tl1 Pd5 Pd9 103.79(2) . . . . ?
Pd4 Tl1 Pd5 Pd9 137.62(2) . . . . ?
Pd2 Tl1 Pd5 Pd9 -154.91(3) . . . . ?
Pd12 Tl1 Pd5 Pd10 27.25(2) . . . . ?
Pd6 Tl1 Pd5 Pd10 65.20(3) . . . . ?
Pd4 Tl1 Pd5 Pd10 99.03(3) . . . . ?
Pd2 Tl1 Pd5 Pd10 166.50(3) . . . . ?
Pd9 Tl1 Pd5 Pd10 -38.59(2) . . . . ?
Pd12 Tl1 Pd5 Pd4 -71.78(2) . . . . ?
Pd6 Tl1 Pd5 Pd4 -33.83(2) . . . . ?
Pd2 Tl1 Pd5 Pd4 67.47(2) . . . . ?
Pd9 Tl1 Pd5 Pd4 -137.62(2) . . . . ?
Pd12 Tl1 Pd5 Tl2 -36.72(2) . . . . ?
Pd6 Tl1 Pd5 Tl2 1.22(3) . . . . ?
Pd4 Tl1 Pd5 Tl2 35.06(2) . . . . ?
Pd2 Tl1 Pd5 Tl2 102.52(3) . . . . ?
Pd9 Tl1 Pd5 Tl2 -102.56(3) . . . . ?
Pd6 Tl1 Pd5 Pd12 37.95(2) . . . . ?
Pd4 Tl1 Pd5 Pd12 71.78(2) . . . . ?
Pd2 Tl1 Pd5 Pd12 139.25(2) . . . . ?
Pd9 Tl1 Pd5 Pd12 -65.84(2) . . . . ?
Pd10 Tl2 Pd5 C4 -18.3(3) . . . . ?
Pd7 Tl2 Pd5 C4 -121.8(3) . . . . ?
Pd4 Tl2 Pd5 C4 -157.5(3) . . . . ?
Pd3 Tl2 Pd5 C4 130.8(3) . . . . ?
Pd12 Tl2 Pd5 C4 -85.3(3) . . . . ?
Pd10 Tl2 Pd5 Pd1 -122.96(3) . . . . ?
Pd7 Tl2 Pd5 Pd1 133.52(3) . . . . ?
Pd4 Tl2 Pd5 Pd1 97.81(3) . . . . ?
Pd3 Tl2 Pd5 Pd1 26.18(3) . . . . ?
Pd12 Tl2 Pd5 Pd1 170.10(3) . . . . ?
Pd10 Tl2 Pd5 Pd3 -149.14(3) . . . . ?
Pd7 Tl2 Pd5 Pd3 107.34(2) . . . . ?
Pd4 Tl2 Pd5 Pd3 71.63(2) . . . . ?
Pd12 Tl2 Pd5 Pd3 143.92(3) . . . . ?
Pd10 Tl2 Pd5 Pd2 172.76(3) . . . . ?
Pd7 Tl2 Pd5 Pd2 69.24(3) . . . . ?
Pd4 Tl2 Pd5 Pd2 33.53(2) . . . . ?
Pd3 Tl2 Pd5 Pd2 -38.10(2) . . . . ?
Pd12 Tl2 Pd5 Pd2 105.81(3) . . . . ?
Pd10 Tl2 Pd5 Pd9 34.38(2) . . . . ?
Pd7 Tl2 Pd5 Pd9 -69.14(3) . . . . ?
Pd4 Tl2 Pd5 Pd9 -104.85(3) . . . . ?
Pd3 Tl2 Pd5 Pd9 -176.48(3) . . . . ?
Pd12 Tl2 Pd5 Pd9 -32.57(2) . . . . ?
Pd7 Tl2 Pd5 Pd10 -103.52(2) . . . . ?
Pd4 Tl2 Pd5 Pd10 -139.23(3) . . . . ?
Pd3 Tl2 Pd5 Pd10 149.14(3) . . . . ?
Pd12 Tl2 Pd5 Pd10 -66.95(2) . . . . ?
Pd10 Tl2 Pd5 Pd4 139.23(3) . . . . ?
Pd7 Tl2 Pd5 Pd4 35.71(2) . . . . ?
Pd3 Tl2 Pd5 Pd4 -71.63(2) . . . . ?
Pd12 Tl2 Pd5 Pd4 72.28(2) . . . . ?
Pd10 Tl2 Pd5 Tl1 103.48(3) . . . . ?
Pd7 Tl2 Pd5 Tl1 -0.04(3) . . . . ?
Pd4 Tl2 Pd5 Tl1 -35.75(2) . . . . ?
Pd3 Tl2 Pd5 Tl1 -107.38(3) . . . . ?
Pd12 Tl2 Pd5 Tl1 36.53(2) . . . . ?
Pd10 Tl2 Pd5 Pd12 66.95(2) . . . . ?
Pd7 Tl2 Pd5 Pd12 -36.58(2) . . . . ?
Pd4 Tl2 Pd5 Pd12 -72.28(2) . . . . ?
Pd3 Tl2 Pd5 Pd12 -143.92(3) . . . . ?
C1 Pd4 Pd6 C8 -20.0(4) . . . . ?
Pd8 Pd4 Pd6 C8 44.4(2) . . . . ?
Pd7 Pd4 Pd6 C8 113.0(2) . . . . ?
Pd2 Pd4 Pd6 C8 -79.7(2) . . . . ?
Tl2 Pd4 Pd6 C8 149.9(2) . . . . ?
Pd5 Pd4 Pd6 C8 -144.7(2) . . . . ?
Pd3 Pd4 Pd6 C8 -160.1(3) . . . . ?
Tl1 Pd4 Pd6 C8 -108.8(2) . . . . ?
Pd12 Pd4 Pd6 C8 -178.1(2) . . . . ?
C1 Pd4 Pd6 C7 -173.0(4) . . . . ?
Pd8 Pd4 Pd6 C7 -108.6(3) . . . . ?
Pd7 Pd4 Pd6 C7 -40.0(3) . . . . ?
Pd2 Pd4 Pd6 C7 127.3(3) . . . . ?
Tl2 Pd4 Pd6 C7 -3.1(3) . . . . ?
Pd5 Pd4 Pd6 C7 62.3(3) . . . . ?
Pd3 Pd4 Pd6 C7 46.9(3) . . . . ?
Tl1 Pd4 Pd6 C7 98.2(3) . . . . ?
Pd12 Pd4 Pd6 C7 28.8(3) . . . . ?
C1 Pd4 Pd6 P9 45.9(4) . . . . ?
Pd8 Pd4 Pd6 P9 110.3(2) . . . . ?
Pd7 Pd4 Pd6 P9 178.9(2) . . . . ?
Pd2 Pd4 Pd6 P9 -13.8(2) . . . . ?
Tl2 Pd4 Pd6 P9 -144.2(2) . . . . ?
Pd5 Pd4 Pd6 P9 -78.8(2) . . . . ?
Pd3 Pd4 Pd6 P9 -94.2(2) . . . . ?
Tl1 Pd4 Pd6 P9 -42.9(2) . . . . ?
Pd12 Pd4 Pd6 P9 -112.2(2) . . . . ?
C1 Pd4 Pd6 Pd8 -64.4(4) . . . . ?
Pd7 Pd4 Pd6 Pd8 68.60(2) . . . . ?
Pd2 Pd4 Pd6 Pd8 -124.06(3) . . . . ?
Tl2 Pd4 Pd6 Pd8 105.51(3) . . . . ?
Pd5 Pd4 Pd6 Pd8 170.92(3) . . . . ?
Pd3 Pd4 Pd6 Pd8 155.50(14) . . . . ?
Tl1 Pd4 Pd6 Pd8 -153.20(3) . . . . ?
Pd12 Pd4 Pd6 Pd8 137.48(3) . . . . ?
C1 Pd4 Pd6 Pd12 158.2(4) . . . . ?
Pd8 Pd4 Pd6 Pd12 -137.48(3) . . . . ?
Pd7 Pd4 Pd6 Pd12 -68.89(2) . . . . ?
Pd2 Pd4 Pd6 Pd12 98.46(3) . . . . ?
Tl2 Pd4 Pd6 Pd12 -31.97(2) . . . . ?
Pd5 Pd4 Pd6 Pd12 33.44(3) . . . . ?
Pd3 Pd4 Pd6 Pd12 18.02(13) . . . . ?
Tl1 Pd4 Pd6 Pd12 69.315(19) . . . . ?
C1 Pd4 Pd6 Pd7 -133.0(4) . . . . ?
Pd8 Pd4 Pd6 Pd7 -68.60(2) . . . . ?
Pd2 Pd4 Pd6 Pd7 167.34(3) . . . . ?
Tl2 Pd4 Pd6 Pd7 36.91(2) . . . . ?
Pd5 Pd4 Pd6 Pd7 102.32(3) . . . . ?
Pd3 Pd4 Pd6 Pd7 86.90(13) . . . . ?
Tl1 Pd4 Pd6 Pd7 138.20(2) . . . . ?
Pd12 Pd4 Pd6 Pd7 68.89(2) . . . . ?
C1 Pd4 Pd6 Tl1 88.8(4) . . . . ?
Pd8 Pd4 Pd6 Tl1 153.20(3) . . . . ?
Pd7 Pd4 Pd6 Tl1 -138.20(2) . . . . ?
Pd2 Pd4 Pd6 Tl1 29.14(3) . . . . ?
Tl2 Pd4 Pd6 Tl1 -101.29(2) . . . . ?
Pd5 Pd4 Pd6 Tl1 -35.88(2) . . . . ?
Pd3 Pd4 Pd6 Tl1 -51.30(13) . . . . ?
Pd12 Pd4 Pd6 Tl1 -69.315(19) . . . . ?
Pd5 Tl1 Pd6 C8 107.6(3) . . . . ?
Pd12 Tl1 Pd6 C8 146.5(3) . . . . ?
Pd4 Tl1 Pd6 C8 72.6(3) . . . . ?
Pd2 Tl1 Pd6 C8 48.2(3) . . . . ?
Pd9 Tl1 Pd6 C8 168.1(3) . . . . ?
Pd5 Tl1 Pd6 C7 -58.1(3) . . . . ?
Pd12 Tl1 Pd6 C7 -19.2(3) . . . . ?
Pd4 Tl1 Pd6 C7 -93.0(3) . . . . ?
Pd2 Tl1 Pd6 C7 -117.5(3) . . . . ?
Pd9 Tl1 Pd6 C7 2.4(3) . . . . ?
Pd5 Tl1 Pd6 P9 -159.04(7) . . . . ?
Pd12 Tl1 Pd6 P9 -120.15(8) . . . . ?
Pd4 Tl1 Pd6 P9 165.99(8) . . . . ?
Pd2 Tl1 Pd6 P9 141.55(7) . . . . ?
Pd9 Tl1 Pd6 P9 -98.52(7) . . . . ?
Pd5 Tl1 Pd6 Pd8 60.64(3) . . . . ?
Pd12 Tl1 Pd6 Pd8 99.53(3) . . . . ?
Pd4 Tl1 Pd6 Pd8 25.67(3) . . . . ?
Pd2 Tl1 Pd6 Pd8 1.23(3) . . . . ?
Pd9 Tl1 Pd6 Pd8 121.16(3) . . . . ?
Pd5 Tl1 Pd6 Pd4 34.97(2) . . . . ?
Pd12 Tl1 Pd6 Pd4 73.86(2) . . . . ?
Pd2 Tl1 Pd6 Pd4 -24.43(2) . . . . ?
Pd9 Tl1 Pd6 Pd4 95.50(2) . . . . ?
Pd5 Tl1 Pd6 Pd12 -38.89(2) . . . . ?
Pd4 Tl1 Pd6 Pd12 -73.86(2) . . . . ?
Pd2 Tl1 Pd6 Pd12 -98.30(2) . . . . ?
Pd9 Tl1 Pd6 Pd12 21.63(2) . . . . ?
Pd5 Tl1 Pd6 Pd7 -1.95(3) . . . . ?
Pd12 Tl1 Pd6 Pd7 36.94(2) . . . . ?
Pd4 Tl1 Pd6 Pd7 -36.92(2) . . . . ?
Pd2 Tl1 Pd6 Pd7 -61.36(3) . . . . ?
Pd9 Tl1 Pd6 Pd7 58.57(3) . . . . ?
C1 Pd4 Pd7 C9 12.2(5) . . . . ?
Pd8 Pd4 Pd7 C9 -44.3(3) . . . . ?
Pd6 Pd4 Pd7 C9 -114.1(3) . . . . ?
Pd2 Pd4 Pd7 C9 146.1(3) . . . . ?
Tl2 Pd4 Pd7 C9 105.5(3) . . . . ?
Pd5 Pd4 Pd7 C9 143.3(3) . . . . ?
Pd3 Pd4 Pd7 C9 80.1(3) . . . . ?
Tl1 Pd4 Pd7 C9 -153.0(3) . . . . ?
Pd12 Pd4 Pd7 C9 176.8(3) . . . . ?
C1 Pd4 Pd7 P8 -82.6(5) . . . . ?
Pd8 Pd4 Pd7 P8 -139.1(3) . . . . ?
Pd6 Pd4 Pd7 P8 151.1(3) . . . . ?
Pd2 Pd4 Pd7 P8 51.3(3) . . . . ?
Tl2 Pd4 Pd7 P8 10.7(3) . . . . ?
Pd5 Pd4 Pd7 P8 48.5(3) . . . . ?
Pd3 Pd4 Pd7 P8 -14.7(3) . . . . ?
Tl1 Pd4 Pd7 P8 112.2(3) . . . . ?
Pd12 Pd4 Pd7 P8 82.0(3) . . . . ?
C1 Pd4 Pd7 C7 161.6(5) . . . . ?
Pd8 Pd4 Pd7 C7 105.1(2) . . . . ?
Pd6 Pd4 Pd7 C7 35.3(2) . . . . ?
Pd2 Pd4 Pd7 C7 -64.5(3) . . . . ?
Tl2 Pd4 Pd7 C7 -105.1(2) . . . . ?
Pd5 Pd4 Pd7 C7 -67.3(2) . . . . ?
Pd3 Pd4 Pd7 C7 -130.5(2) . . . . ?
Tl1 Pd4 Pd7 C7 -3.6(2) . . . . ?
Pd12 Pd4 Pd7 C7 -33.8(2) . . . . ?
C1 Pd4 Pd7 Pd8 56.4(5) . . . . ?
Pd6 Pd4 Pd7 Pd8 -69.83(2) . . . . ?
Pd2 Pd4 Pd7 Pd8 -169.62(16) . . . . ?
Tl2 Pd4 Pd7 Pd8 149.77(3) . . . . ?
Pd5 Pd4 Pd7 Pd8 -172.46(3) . . . . ?
Pd3 Pd4 Pd7 Pd8 124.41(3) . . . . ?
Tl1 Pd4 Pd7 Pd8 -108.69(3) . . . . ?
Pd12 Pd4 Pd7 Pd8 -138.94(3) . . . . ?
C1 Pd4 Pd7 Pd12 -164.6(5) . . . . ?
Pd8 Pd4 Pd7 Pd12 138.94(3) . . . . ?
Pd6 Pd4 Pd7 Pd12 69.11(2) . . . . ?
Pd2 Pd4 Pd7 Pd12 -30.68(16) . . . . ?
Tl2 Pd4 Pd7 Pd12 -71.29(2) . . . . ?
Pd5 Pd4 Pd7 Pd12 -33.52(3) . . . . ?
Pd3 Pd4 Pd7 Pd12 -96.65(3) . . . . ?
Tl1 Pd4 Pd7 Pd12 30.25(2) . . . . ?
C1 Pd4 Pd7 Tl2 -93.3(5) . . . . ?
Pd8 Pd4 Pd7 Tl2 -149.77(3) . . . . ?
Pd6 Pd4 Pd7 Tl2 140.40(2) . . . . ?
Pd2 Pd4 Pd7 Tl2 40.61(15) . . . . ?
Pd5 Pd4 Pd7 Tl2 37.77(2) . . . . ?
Pd3 Pd4 Pd7 Tl2 -25.36(2) . . . . ?
Tl1 Pd4 Pd7 Tl2 101.54(2) . . . . ?
Pd12 Pd4 Pd7 Tl2 71.29(2) . . . . ?
C1 Pd4 Pd7 Pd6 126.3(5) . . . . ?
Pd8 Pd4 Pd7 Pd6 69.83(2) . . . . ?
Pd2 Pd4 Pd7 Pd6 -99.79(16) . . . . ?
Tl2 Pd4 Pd7 Pd6 -140.40(2) . . . . ?
Pd5 Pd4 Pd7 Pd6 -102.63(3) . . . . ?
Pd3 Pd4 Pd7 Pd6 -165.76(3) . . . . ?
Tl1 Pd4 Pd7 Pd6 -38.86(2) . . . . ?
Pd12 Pd4 Pd7 Pd6 -69.11(2) . . . . ?
Pd10 Tl2 Pd7 C9 -176.8(3) . . . . ?
Pd4 Tl2 Pd7 C9 -77.2(3) . . . . ?
Pd3 Tl2 Pd7 C9 -52.7(3) . . . . ?
Pd5 Tl2 Pd7 C9 -113.8(3) . . . . ?
Pd12 Tl2 Pd7 C9 -151.0(3) . . . . ?
Pd10 Tl2 Pd7 P8 83.39(7) . . . . ?
Pd4 Tl2 Pd7 P8 -176.98(7) . . . . ?
Pd3 Tl2 Pd7 P8 -152.44(7) . . . . ?
Pd5 Tl2 Pd7 P8 146.44(7) . . . . ?
Pd12 Tl2 Pd7 P8 109.28(7) . . . . ?
Pd10 Tl2 Pd7 C7 -14.6(2) . . . . ?
Pd4 Tl2 Pd7 C7 85.0(2) . . . . ?
Pd3 Tl2 Pd7 C7 109.5(2) . . . . ?
Pd5 Tl2 Pd7 C7 48.4(2) . . . . ?
Pd12 Tl2 Pd7 C7 11.3(2) . . . . ?
Pd10 Tl2 Pd7 Pd8 -128.35(3) . . . . ?
Pd4 Tl2 Pd7 Pd8 -28.71(2) . . . . ?
Pd3 Tl2 Pd7 Pd8 -4.18(3) . . . . ?
Pd5 Tl2 Pd7 Pd8 -65.29(3) . . . . ?
Pd12 Tl2 Pd7 Pd8 -102.46(3) . . . . ?
Pd10 Tl2 Pd7 Pd4 -99.63(2) . . . . ?
Pd3 Tl2 Pd7 Pd4 24.54(2) . . . . ?
Pd5 Tl2 Pd7 Pd4 -36.58(2) . . . . ?
Pd12 Tl2 Pd7 Pd4 -73.75(2) . . . . ?
Pd10 Tl2 Pd7 Pd12 -25.89(2) . . . . ?
Pd4 Tl2 Pd7 Pd12 73.75(2) . . . . ?
Pd3 Tl2 Pd7 Pd12 98.29(2) . . . . ?
Pd5 Tl2 Pd7 Pd12 37.17(2) . . . . ?
Pd10 Tl2 Pd7 Pd6 -64.26(3) . . . . ?
Pd4 Tl2 Pd7 Pd6 35.38(2) . . . . ?
Pd3 Tl2 Pd7 Pd6 59.91(3) . . . . ?
Pd5 Tl2 Pd7 Pd6 -1.20(3) . . . . ?
Pd12 Tl2 Pd7 Pd6 -38.37(2) . . . . ?
C8 Pd6 Pd7 C9 2.3(4) . . . . ?
C7 Pd6 Pd7 C9 -159.5(4) . . . . ?
P9 Pd6 Pd7 C9 -107.4(3) . . . . ?
Pd8 Pd6 Pd7 C9 0.4(3) . . . . ?
Pd4 Pd6 Pd7 C9 71.9(3) . . . . ?
Pd12 Pd6 Pd7 C9 147.6(3) . . . . ?
Tl1 Pd6 Pd7 C9 110.1(3) . . . . ?
C8 Pd6 Pd7 P8 121.2(3) . . . . ?
C7 Pd6 Pd7 P8 -40.6(3) . . . . ?
P9 Pd6 Pd7 P8 11.46(16) . . . . ?
Pd8 Pd6 Pd7 P8 119.33(10) . . . . ?
Pd4 Pd6 Pd7 P8 -169.16(10) . . . . ?
Pd12 Pd6 Pd7 P8 -93.51(10) . . . . ?
Tl1 Pd6 Pd7 P8 -130.95(10) . . . . ?
C8 Pd6 Pd7 C7 161.8(4) . . . . ?
P9 Pd6 Pd7 C7 52.0(3) . . . . ?
Pd8 Pd6 Pd7 C7 159.9(3) . . . . ?
Pd4 Pd6 Pd7 C7 -128.6(3) . . . . ?
Pd12 Pd6 Pd7 C7 -52.9(3) . . . . ?
Tl1 Pd6 Pd7 C7 -90.4(3) . . . . ?
C8 Pd6 Pd7 Pd8 1.9(3) . . . . ?
C7 Pd6 Pd7 Pd8 -159.9(3) . . . . ?
P9 Pd6 Pd7 Pd8 -107.86(12) . . . . ?
Pd4 Pd6 Pd7 Pd8 71.52(2) . . . . ?
Pd12 Pd6 Pd7 Pd8 147.16(3) . . . . ?
Tl1 Pd6 Pd7 Pd8 109.73(3) . . . . ?
C8 Pd6 Pd7 Pd4 -69.7(3) . . . . ?
C7 Pd6 Pd7 Pd4 128.6(3) . . . . ?
P9 Pd6 Pd7 Pd4 -179.38(12) . . . . ?
Pd8 Pd6 Pd7 Pd4 -71.52(2) . . . . ?
Pd12 Pd6 Pd7 Pd4 75.65(2) . . . . ?
Tl1 Pd6 Pd7 Pd4 38.21(2) . . . . ?
C8 Pd6 Pd7 Pd12 -145.3(3) . . . . ?
C7 Pd6 Pd7 Pd12 52.9(3) . . . . ?
P9 Pd6 Pd7 Pd12 104.98(12) . . . . ?
Pd8 Pd6 Pd7 Pd12 -147.16(3) . . . . ?
Pd4 Pd6 Pd7 Pd12 -75.65(2) . . . . ?
Tl1 Pd6 Pd7 Pd12 -37.43(2) . . . . ?
C8 Pd6 Pd7 Tl2 -105.9(3) . . . . ?
C7 Pd6 Pd7 Tl2 92.4(3) . . . . ?
P9 Pd6 Pd7 Tl2 144.40(11) . . . . ?
Pd8 Pd6 Pd7 Tl2 -107.74(3) . . . . ?
Pd4 Pd6 Pd7 Tl2 -36.22(2) . . . . ?
Pd12 Pd6 Pd7 Tl2 39.42(2) . . . . ?
Tl1 Pd6 Pd7 Tl2 1.99(3) . . . . ?
C9 Pd7 Pd8 C8 178.5(5) . . . . ?
P8 Pd7 Pd8 C8 -126.4(3) . . . . ?
C7 Pd7 Pd8 C8 -17.3(4) . . . . ?
Pd4 Pd7 Pd8 C8 67.5(3) . . . . ?
Pd12 Pd7 Pd8 C8 28.2(3) . . . . ?
Tl2 Pd7 Pd8 C8 96.5(3) . . . . ?
Pd6 Pd7 Pd8 C8 -2.1(3) . . . . ?
P8 Pd7 Pd8 C9 55.1(4) . . . . ?
C7 Pd7 Pd8 C9 164.3(4) . . . . ?
Pd4 Pd7 Pd8 C9 -110.9(4) . . . . ?
Pd12 Pd7 Pd8 C9 -150.2(4) . . . . ?
Tl2 Pd7 Pd8 C9 -81.9(4) . . . . ?
Pd6 Pd7 Pd8 C9 179.5(4) . . . . ?
C9 Pd7 Pd8 P7 -45.9(4) . . . . ?
P8 Pd7 Pd8 P7 9.24(17) . . . . ?
C7 Pd7 Pd8 P7 118.4(2) . . . . ?
Pd4 Pd7 Pd8 P7 -156.80(13) . . . . ?
Pd12 Pd7 Pd8 P7 163.89(12) . . . . ?
Tl2 Pd7 Pd8 P7 -127.81(12) . . . . ?
Pd6 Pd7 Pd8 P7 133.60(13) . . . . ?
C9 Pd7 Pd8 Pd4 110.9(4) . . . . ?
P8 Pd7 Pd8 Pd4 166.03(10) . . . . ?
C7 Pd7 Pd8 Pd4 -84.8(2) . . . . ?
Pd12 Pd7 Pd8 Pd4 -39.31(3) . . . . ?
Tl2 Pd7 Pd8 Pd4 28.99(2) . . . . ?
Pd6 Pd7 Pd8 Pd4 -69.60(2) . . . . ?
C9 Pd7 Pd8 Pd6 -179.5(4) . . . . ?
P8 Pd7 Pd8 Pd6 -124.36(10) . . . . ?
C7 Pd7 Pd8 Pd6 -15.2(2) . . . . ?
Pd4 Pd7 Pd8 Pd6 69.60(2) . . . . ?
Pd12 Pd7 Pd8 Pd6 30.29(3) . . . . ?
Tl2 Pd7 Pd8 Pd6 98.59(3) . . . . ?
C1 Pd4 Pd8 C8 91.9(4) . . . . ?
Pd7 Pd4 Pd8 C8 -121.1(3) . . . . ?
Pd6 Pd4 Pd8 C8 -47.5(3) . . . . ?
Pd2 Pd4 Pd8 C8 56.2(3) . . . . ?
Tl2 Pd4 Pd8 C8 -149.9(3) . . . . ?
Pd5 Pd4 Pd8 C8 -88.2(3) . . . . ?
Pd3 Pd4 Pd8 C8 139.5(3) . . . . ?
Tl1 Pd4 Pd8 C8 -21.3(3) . . . . ?
Pd12 Pd4 Pd8 C8 -85.0(3) . . . . ?
C1 Pd4 Pd8 C9 -101.3(4) . . . . ?
Pd7 Pd4 Pd8 C9 45.7(3) . . . . ?
Pd6 Pd4 Pd8 C9 119.3(3) . . . . ?
Pd2 Pd4 Pd8 C9 -137.0(3) . . . . ?
Tl2 Pd4 Pd8 C9 16.9(3) . . . . ?
Pd5 Pd4 Pd8 C9 78.6(3) . . . . ?
Pd3 Pd4 Pd8 C9 -53.7(3) . . . . ?
Tl1 Pd4 Pd8 C9 145.5(3) . . . . ?
Pd12 Pd4 Pd8 C9 81.8(3) . . . . ?
C1 Pd4 Pd8 P7 -0.9(3) . . . . ?
Pd7 Pd4 Pd8 P7 146.04(16) . . . . ?
Pd6 Pd4 Pd8 P7 -140.35(16) . . . . ?
Pd2 Pd4 Pd8 P7 -36.66(17) . . . . ?
Tl2 Pd4 Pd8 P7 117.29(16) . . . . ?
Pd5 Pd4 Pd8 P7 178.94(18) . . . . ?
Pd3 Pd4 Pd8 P7 46.66(17) . . . . ?
Tl1 Pd4 Pd8 P7 -114.15(16) . . . . ?
Pd12 Pd4 Pd8 P7 -177.80(16) . . . . ?
C1 Pd4 Pd8 Pd7 -146.9(3) . . . . ?
Pd6 Pd4 Pd8 Pd7 73.61(2) . . . . ?
Pd2 Pd4 Pd8 Pd7 177.31(4) . . . . ?
Tl2 Pd4 Pd8 Pd7 -28.75(2) . . . . ?
Pd5 Pd4 Pd8 Pd7 32.90(13) . . . . ?
Pd3 Pd4 Pd8 Pd7 -99.37(4) . . . . ?
Tl1 Pd4 Pd8 Pd7 99.81(3) . . . . ?
Pd12 Pd4 Pd8 Pd7 36.17(3) . . . . ?
C1 Pd4 Pd8 Pd6 139.5(3) . . . . ?
Pd7 Pd4 Pd8 Pd6 -73.61(2) . . . . ?
Pd2 Pd4 Pd8 Pd6 103.69(4) . . . . ?
Tl2 Pd4 Pd8 Pd6 -102.36(3) . . . . ?
Pd5 Pd4 Pd8 Pd6 -40.71(13) . . . . ?
Pd3 Pd4 Pd8 Pd6 -172.99(4) . . . . ?
Tl1 Pd4 Pd8 Pd6 26.20(2) . . . . ?
Pd12 Pd4 Pd8 Pd6 -37.45(2) . . . . ?
C7 Pd6 Pd8 C8 -165.1(4) . . . . ?
P9 Pd6 Pd8 C8 -49.0(4) . . . . ?
Pd4 Pd6 Pd8 C8 107.5(3) . . . . ?
Pd12 Pd6 Pd8 C8 147.6(3) . . . . ?
Pd7 Pd6 Pd8 C8 177.5(3) . . . . ?
Tl1 Pd6 Pd8 C8 81.3(3) . . . . ?
C8 Pd6 Pd8 C9 -178.0(5) . . . . ?
C7 Pd6 Pd8 C9 16.9(4) . . . . ?
P9 Pd6 Pd8 C9 133.0(3) . . . . ?
Pd4 Pd6 Pd8 C9 -70.4(3) . . . . ?
Pd12 Pd6 Pd8 C9 -30.3(3) . . . . ?
Pd7 Pd6 Pd8 C9 -0.4(3) . . . . ?
Tl1 Pd6 Pd8 C9 -96.7(3) . . . . ?
C8 Pd6 Pd8 P7 46.8(4) . . . . ?
C7 Pd6 Pd8 P7 -118.4(3) . . . . ?
P9 Pd6 Pd8 P7 -2.23(14) . . . . ?
Pd4 Pd6 Pd8 P7 154.29(11) . . . . ?
Pd12 Pd6 Pd8 P7 -165.58(11) . . . . ?
Pd7 Pd6 Pd8 P7 -135.71(11) . . . . ?
Tl1 Pd6 Pd8 P7 128.06(11) . . . . ?
C8 Pd6 Pd8 Pd7 -177.5(3) . . . . ?
C7 Pd6 Pd8 Pd7 17.3(3) . . . . ?
P9 Pd6 Pd8 Pd7 133.48(9) . . . . ?
Pd4 Pd6 Pd8 Pd7 -70.00(2) . . . . ?
Pd12 Pd6 Pd8 Pd7 -29.87(3) . . . . ?
Tl1 Pd6 Pd8 Pd7 -96.23(3) . . . . ?
C8 Pd6 Pd8 Pd4 -107.5(3) . . . . ?
C7 Pd6 Pd8 Pd4 87.3(3) . . . . ?
P9 Pd6 Pd8 Pd4 -156.52(9) . . . . ?
Pd12 Pd6 Pd8 Pd4 40.13(3) . . . . ?
Pd7 Pd6 Pd8 Pd4 70.00(2) . . . . ?
Tl1 Pd6 Pd8 Pd4 -26.23(2) . . . . ?
C4 Pd5 Pd9 C5 132.2(6) . . . . ?
Pd1 Pd5 Pd9 C5 -171.1(5) . . . . ?
Pd3 Pd5 Pd9 C5 18.3(6) . . . . ?
Pd2 Pd5 Pd9 C5 -94.9(5) . . . . ?
Pd10 Pd5 Pd9 C5 70.3(5) . . . . ?
Pd4 Pd5 Pd9 C5 -27.9(5) . . . . ?
Tl1 Pd5 Pd9 C5 -67.5(5) . . . . ?
Tl2 Pd5 Pd9 C5 36.1(5) . . . . ?
Pd12 Pd5 Pd9 C5 2.3(5) . . . . ?
Pd1 Pd5 Pd9 C4 56.8(3) . . . . ?
Pd3 Pd5 Pd9 C4 -113.9(4) . . . . ?
Pd2 Pd5 Pd9 C4 132.9(3) . . . . ?
Pd10 Pd5 Pd9 C4 -61.8(3) . . . . ?
Pd4 Pd5 Pd9 C4 -160.0(3) . . . . ?
Tl1 Pd5 Pd9 C4 160.4(3) . . . . ?
Tl2 Pd5 Pd9 C4 -96.0(3) . . . . ?
Pd12 Pd5 Pd9 C4 -129.8(3) . . . . ?
C4 Pd5 Pd9 P6 -70.8(4) . . . . ?
Pd1 Pd5 Pd9 P6 -14.07(10) . . . . ?
Pd3 Pd5 Pd9 P6 175.25(19) . . . . ?
Pd2 Pd5 Pd9 P6 62.06(10) . . . . ?
Pd10 Pd5 Pd9 P6 -132.68(9) . . . . ?
Pd4 Pd5 Pd9 P6 129.12(9) . . . . ?
Tl1 Pd5 Pd9 P6 89.51(9) . . . . ?
Tl2 Pd5 Pd9 P6 -166.87(9) . . . . ?
Pd12 Pd5 Pd9 P6 159.33(9) . . . . ?
C4 Pd5 Pd9 Pd11 93.0(3) . . . . ?
Pd1 Pd5 Pd9 Pd11 149.79(4) . . . . ?
Pd3 Pd5 Pd9 Pd11 -20.89(19) . . . . ?
Pd2 Pd5 Pd9 Pd11 -134.09(3) . . . . ?
Pd10 Pd5 Pd9 Pd11 31.18(3) . . . . ?
Pd4 Pd5 Pd9 Pd11 -67.02(4) . . . . ?
Tl1 Pd5 Pd9 Pd11 -106.63(3) . . . . ?
Tl2 Pd5 Pd9 Pd11 -3.01(4) . . . . ?
Pd12 Pd5 Pd9 Pd11 -36.81(3) . . . . ?
C4 Pd5 Pd9 Pd12 129.8(3) . . . . ?
Pd1 Pd5 Pd9 Pd12 -173.40(4) . . . . ?
Pd3 Pd5 Pd9 Pd12 15.92(18) . . . . ?
Pd2 Pd5 Pd9 Pd12 -97.28(3) . . . . ?
Pd10 Pd5 Pd9 Pd12 67.98(2) . . . . ?
Pd4 Pd5 Pd9 Pd12 -30.21(3) . . . . ?
Tl1 Pd5 Pd9 Pd12 -69.82(2) . . . . ?
Tl2 Pd5 Pd9 Pd12 33.80(2) . . . . ?
C4 Pd5 Pd9 Pd10 61.8(3) . . . . ?
Pd1 Pd5 Pd9 Pd10 118.61(4) . . . . ?
Pd3 Pd5 Pd9 Pd10 -52.07(18) . . . . ?
Pd2 Pd5 Pd9 Pd10 -165.26(4) . . . . ?
Pd4 Pd5 Pd9 Pd10 -98.19(3) . . . . ?
Tl1 Pd5 Pd9 Pd10 -137.80(2) . . . . ?
Tl2 Pd5 Pd9 Pd10 -34.19(2) . . . . ?
Pd12 Pd5 Pd9 Pd10 -67.98(2) . . . . ?
C4 Pd5 Pd9 Tl1 -160.4(3) . . . . ?
Pd1 Pd5 Pd9 Tl1 -103.58(4) . . . . ?
Pd3 Pd5 Pd9 Tl1 85.74(18) . . . . ?
Pd2 Pd5 Pd9 Tl1 -27.46(3) . . . . ?
Pd10 Pd5 Pd9 Tl1 137.80(2) . . . . ?
Pd4 Pd5 Pd9 Tl1 39.61(2) . . . . ?
Tl2 Pd5 Pd9 Tl1 103.61(2) . . . . ?
Pd12 Pd5 Pd9 Tl1 69.82(2) . . . . ?
Pd5 Tl1 Pd9 C5 149.9(3) . . . . ?
Pd12 Tl1 Pd9 C5 75.7(3) . . . . ?
Pd6 Tl1 Pd9 C5 53.3(3) . . . . ?
Pd4 Tl1 Pd9 C5 112.9(3) . . . . ?
Pd2 Tl1 Pd9 C5 172.0(3) . . . . ?
Pd5 Tl1 Pd9 C4 -13.6(2) . . . . ?
Pd12 Tl1 Pd9 C4 -87.8(2) . . . . ?
Pd6 Tl1 Pd9 C4 -110.2(2) . . . . ?
Pd4 Tl1 Pd9 C4 -50.6(2) . . . . ?
Pd2 Tl1 Pd9 C4 8.5(2) . . . . ?
Pd5 Tl1 Pd9 P6 -110.64(8) . . . . ?
Pd12 Tl1 Pd9 P6 175.19(8) . . . . ?
Pd6 Tl1 Pd9 P6 152.81(8) . . . . ?
Pd4 Tl1 Pd9 P6 -147.60(8) . . . . ?
Pd2 Tl1 Pd9 P6 -88.51(8) . . . . ?
Pd5 Tl1 Pd9 Pd11 100.03(3) . . . . ?
Pd12 Tl1 Pd9 Pd11 25.85(3) . . . . ?
Pd6 Tl1 Pd9 Pd11 3.48(3) . . . . ?
Pd4 Tl1 Pd9 Pd11 63.07(3) . . . . ?
Pd2 Tl1 Pd9 Pd11 122.16(3) . . . . ?
Pd5 Tl1 Pd9 Pd12 74.17(2) . . . . ?
Pd6 Tl1 Pd9 Pd12 -22.38(2) . . . . ?
Pd4 Tl1 Pd9 Pd12 37.21(2) . . . . ?
Pd2 Tl1 Pd9 Pd12 96.31(2) . . . . ?
Pd12 Tl1 Pd9 Pd5 -74.17(2) . . . . ?
Pd6 Tl1 Pd9 Pd5 -96.55(2) . . . . ?
Pd4 Tl1 Pd9 Pd5 -36.96(2) . . . . ?
Pd2 Tl1 Pd9 Pd5 22.13(2) . . . . ?
Pd5 Tl1 Pd9 Pd10 37.45(2) . . . . ?
Pd12 Tl1 Pd9 Pd10 -36.73(2) . . . . ?
Pd6 Tl1 Pd9 Pd10 -59.10(3) . . . . ?
Pd4 Tl1 Pd9 Pd10 0.49(3) . . . . ?
Pd2 Tl1 Pd9 Pd10 59.58(3) . . . . ?
C5 Pd9 Pd10 C6 0.4(4) . . . . ?
C4 Pd9 Pd10 C6 -157.6(4) . . . . ?
P6 Pd9 Pd10 C6 -116.8(3) . . . . ?
Pd11 Pd9 Pd10 C6 4.3(3) . . . . ?
Pd12 Pd9 Pd10 C6 76.2(3) . . . . ?
Pd5 Pd9 Pd10 C6 149.8(3) . . . . ?
Tl1 Pd9 Pd10 C6 113.3(3) . . . . ?
C5 Pd9 Pd10 C4 158.0(4) . . . . ?
P6 Pd9 Pd10 C4 40.9(3) . . . . ?
Pd11 Pd9 Pd10 C4 161.9(3) . . . . ?
Pd12 Pd9 Pd10 C4 -126.2(3) . . . . ?
Pd5 Pd9 Pd10 C4 -52.6(3) . . . . ?
Tl1 Pd9 Pd10 C4 -89.1(3) . . . . ?
C5 Pd9 Pd10 P5 117.8(3) . . . . ?
C4 Pd9 Pd10 P5 -40.2(3) . . . . ?
P6 Pd9 Pd10 P5 0.64(16) . . . . ?
Pd11 Pd9 Pd10 P5 121.68(10) . . . . ?
Pd12 Pd9 Pd10 P5 -166.41(11) . . . . ?
Pd5 Pd9 Pd10 P5 -92.83(10) . . . . ?
Tl1 Pd9 Pd10 P5 -129.28(10) . . . . ?
C5 Pd9 Pd10 Pd11 -3.9(3) . . . . ?
C4 Pd9 Pd10 Pd11 -161.9(3) . . . . ?
P6 Pd9 Pd10 Pd11 -121.04(12) . . . . ?
Pd12 Pd9 Pd10 Pd11 71.92(3) . . . . ?
Pd5 Pd9 Pd10 Pd11 145.49(3) . . . . ?
Tl1 Pd9 Pd10 Pd11 109.05(3) . . . . ?
C5 Pd9 Pd10 Pd12 -75.8(3) . . . . ?
C4 Pd9 Pd10 Pd12 126.2(3) . . . . ?
P6 Pd9 Pd10 Pd12 167.04(12) . . . . ?
Pd11 Pd9 Pd10 Pd12 -71.92(3) . . . . ?
Pd5 Pd9 Pd10 Pd12 73.57(2) . . . . ?
Tl1 Pd9 Pd10 Pd12 37.13(2) . . . . ?
C5 Pd9 Pd10 Tl2 -114.4(3) . . . . ?
C4 Pd9 Pd10 Tl2 87.6(3) . . . . ?
P6 Pd9 Pd10 Tl2 128.50(12) . . . . ?
Pd11 Pd9 Pd10 Tl2 -110.47(3) . . . . ?
Pd12 Pd9 Pd10 Tl2 -38.55(2) . . . . ?
Pd5 Pd9 Pd10 Tl2 35.02(2) . . . . ?
Tl1 Pd9 Pd10 Tl2 -1.42(3) . . . . ?
C5 Pd9 Pd10 Pd5 -149.4(3) . . . . ?
C4 Pd9 Pd10 Pd5 52.6(3) . . . . ?
P6 Pd9 Pd10 Pd5 93.47(12) . . . . ?
Pd11 Pd9 Pd10 Pd5 -145.49(3) . . . . ?
Pd12 Pd9 Pd10 Pd5 -73.57(2) . . . . ?
Tl1 Pd9 Pd10 Pd5 -36.45(2) . . . . ?
Pd7 Tl2 Pd10 C6 -51.3(3) . . . . ?
Pd4 Tl2 Pd10 C6 -112.8(3) . . . . ?
Pd3 Tl2 Pd10 C6 -176.8(3) . . . . ?
Pd5 Tl2 Pd10 C6 -149.3(3) . . . . ?
Pd12 Tl2 Pd10 C6 -77.7(3) . . . . ?
Pd7 Tl2 Pd10 C4 113.8(3) . . . . ?
Pd4 Tl2 Pd10 C4 52.3(3) . . . . ?
Pd3 Tl2 Pd10 C4 -11.7(3) . . . . ?
Pd5 Tl2 Pd10 C4 15.9(3) . . . . ?
Pd12 Tl2 Pd10 C4 87.4(3) . . . . ?
Pd7 Tl2 Pd10 P5 -149.81(7) . . . . ?
Pd4 Tl2 Pd10 P5 148.71(7) . . . . ?
Pd3 Tl2 Pd10 P5 84.68(7) . . . . ?
Pd5 Tl2 Pd10 P5 112.26(7) . . . . ?
Pd12 Tl2 Pd10 P5 -176.17(7) . . . . ?
Pd7 Tl2 Pd10 Pd11 -1.22(3) . . . . ?
Pd4 Tl2 Pd10 Pd11 -62.70(3) . . . . ?
Pd3 Tl2 Pd10 Pd11 -126.73(3) . . . . ?
Pd5 Tl2 Pd10 Pd11 -99.15(3) . . . . ?
Pd12 Tl2 Pd10 Pd11 -27.58(3) . . . . ?
Pd7 Tl2 Pd10 Pd12 26.36(2) . . . . ?
Pd4 Tl2 Pd10 Pd12 -35.11(2) . . . . ?
Pd3 Tl2 Pd10 Pd12 -99.15(2) . . . . ?
Pd5 Tl2 Pd10 Pd12 -71.57(2) . . . . ?
Pd7 Tl2 Pd10 Pd9 63.30(3) . . . . ?
Pd4 Tl2 Pd10 Pd9 1.83(3) . . . . ?
Pd3 Tl2 Pd10 Pd9 -62.21(3) . . . . ?
Pd5 Tl2 Pd10 Pd9 -34.63(2) . . . . ?
Pd12 Tl2 Pd10 Pd9 36.94(2) . . . . ?
Pd7 Tl2 Pd10 Pd5 97.93(2) . . . . ?
Pd4 Tl2 Pd10 Pd5 36.46(2) . . . . ?
Pd3 Tl2 Pd10 Pd5 -27.58(2) . . . . ?
Pd12 Tl2 Pd10 Pd5 71.57(2) . . . . ?
C4 Pd5 Pd10 C6 -130.7(6) . . . . ?
Pd1 Pd5 Pd10 C6 170.9(5) . . . . ?
Pd3 Pd5 Pd10 C6 101.6(5) . . . . ?
Pd2 Pd5 Pd10 C6 40.3(5) . . . . ?
Pd9 Pd5 Pd10 C6 -69.8(5) . . . . ?
Pd4 Pd5 Pd10 C6 36.0(5) . . . . ?
Tl1 Pd5 Pd10 C6 -29.2(5) . . . . ?
Tl2 Pd5 Pd10 C6 72.2(5) . . . . ?
Pd12 Pd5 Pd10 C6 -0.9(5) . . . . ?
Pd1 Pd5 Pd10 C4 -58.4(4) . . . . ?
Pd3 Pd5 Pd10 C4 -127.7(4) . . . . ?
Pd2 Pd5 Pd10 C4 171.0(4) . . . . ?
Pd9 Pd5 Pd10 C4 60.9(4) . . . . ?
Pd4 Pd5 Pd10 C4 166.7(4) . . . . ?
Tl1 Pd5 Pd10 C4 101.5(4) . . . . ?
Tl2 Pd5 Pd10 C4 -157.1(4) . . . . ?
Pd12 Pd5 Pd10 C4 129.8(4) . . . . ?
C4 Pd5 Pd10 P5 70.9(4) . . . . ?
Pd1 Pd5 Pd10 P5 12.52(8) . . . . ?
Pd3 Pd5 Pd10 P5 -56.82(8) . . . . ?
Pd2 Pd5 Pd10 P5 -118.04(15) . . . . ?
Pd9 Pd5 Pd10 P5 131.84(7) . . . . ?
Pd4 Pd5 Pd10 P5 -122.33(7) . . . . ?
Tl1 Pd5 Pd10 P5 172.44(7) . . . . ?
Tl2 Pd5 Pd10 P5 -86.16(7) . . . . ?
Pd12 Pd5 Pd10 P5 -159.26(7) . . . . ?
C4 Pd5 Pd10 Pd11 -92.0(4) . . . . ?
Pd1 Pd5 Pd10 Pd11 -150.41(3) . . . . ?
Pd3 Pd5 Pd10 Pd11 140.24(3) . . . . ?
Pd2 Pd5 Pd10 Pd11 79.02(14) . . . . ?
Pd9 Pd5 Pd10 Pd11 -31.10(3) . . . . ?
Pd4 Pd5 Pd10 Pd11 74.73(3) . . . . ?
Tl1 Pd5 Pd10 Pd11 9.50(4) . . . . ?
Tl2 Pd5 Pd10 Pd11 110.90(3) . . . . ?
Pd12 Pd5 Pd10 Pd11 37.80(3) . . . . ?
C4 Pd5 Pd10 Pd12 -129.8(4) . . . . ?
Pd1 Pd5 Pd10 Pd12 171.78(4) . . . . ?
Pd3 Pd5 Pd10 Pd12 102.44(3) . . . . ?
Pd2 Pd5 Pd10 Pd12 41.22(13) . . . . ?
Pd9 Pd5 Pd10 Pd12 -68.90(2) . . . . ?
Pd4 Pd5 Pd10 Pd12 36.93(2) . . . . ?
Tl1 Pd5 Pd10 Pd12 -28.30(2) . . . . ?
Tl2 Pd5 Pd10 Pd12 73.10(2) . . . . ?
C4 Pd5 Pd10 Pd9 -60.9(4) . . . . ?
Pd1 Pd5 Pd10 Pd9 -119.31(4) . . . . ?
Pd3 Pd5 Pd10 Pd9 171.35(3) . . . . ?
Pd2 Pd5 Pd10 Pd9 110.13(14) . . . . ?
Pd4 Pd5 Pd10 Pd9 105.83(3) . . . . ?
Tl1 Pd5 Pd10 Pd9 40.60(2) . . . . ?
Tl2 Pd5 Pd10 Pd9 142.00(3) . . . . ?
Pd12 Pd5 Pd10 Pd9 68.90(2) . . . . ?
C4 Pd5 Pd10 Tl2 157.1(4) . . . . ?
Pd1 Pd5 Pd10 Tl2 98.68(4) . . . . ?
Pd3 Pd5 Pd10 Tl2 29.34(3) . . . . ?
Pd2 Pd5 Pd10 Tl2 -31.88(13) . . . . ?
Pd9 Pd5 Pd10 Tl2 -142.00(3) . . . . ?
Pd4 Pd5 Pd10 Tl2 -36.17(2) . . . . ?
Tl1 Pd5 Pd10 Tl2 -101.40(2) . . . . ?
Pd12 Pd5 Pd10 Tl2 -73.10(2) . . . . ?
C6 Pd10 Pd11 C5 -170.2(5) . . . . ?
C4 Pd10 Pd11 C5 -9.9(4) . . . . ?
P5 Pd10 Pd11 C5 -122.5(3) . . . . ?
Pd12 Pd10 Pd11 C5 74.3(3) . . . . ?
Pd9 Pd10 Pd11 C5 4.2(3) . . . . ?
Tl2 Pd10 Pd11 C5 102.6(3) . . . . ?
Pd5 Pd10 Pd11 C5 35.7(3) . . . . ?
C4 Pd10 Pd11 C6 160.3(4) . . . . ?
P5 Pd10 Pd11 C6 47.6(4) . . . . ?
Pd12 Pd10 Pd11 C6 -115.5(4) . . . . ?
Pd9 Pd10 Pd11 C6 174.4(4) . . . . ?
Tl2 Pd10 Pd11 C6 -87.2(4) . . . . ?
Pd5 Pd10 Pd11 C6 -154.1(4) . . . . ?
C6 Pd10 Pd11 P4 -30.6(4) . . . . ?
C4 Pd10 Pd11 P4 129.6(3) . . . . ?
P5 Pd10 Pd11 P4 17.03(18) . . . . ?
Pd12 Pd10 Pd11 P4 -146.16(15) . . . . ?
Pd9 Pd10 Pd11 P4 143.80(15) . . . . ?
Tl2 Pd10 Pd11 P4 -117.82(15) . . . . ?
Pd5 Pd10 Pd11 P4 175.30(14) . . . . ?
C6 Pd10 Pd11 Pd9 -174.4(4) . . . . ?
C4 Pd10 Pd11 Pd9 -14.2(2) . . . . ?
P5 Pd10 Pd11 Pd9 -126.77(10) . . . . ?
Pd12 Pd10 Pd11 Pd9 70.04(2) . . . . ?
Tl2 Pd10 Pd11 Pd9 98.38(3) . . . . ?
Pd5 Pd10 Pd11 Pd9 31.50(3) . . . . ?
C6 Pd10 Pd11 Pd12 115.5(4) . . . . ?
C4 Pd10 Pd11 Pd12 -84.2(2) . . . . ?
P5 Pd10 Pd11 Pd12 163.19(10) . . . . ?
Pd9 Pd10 Pd11 Pd12 -70.04(2) . . . . ?
Tl2 Pd10 Pd11 Pd12 28.34(3) . . . . ?
Pd5 Pd10 Pd11 Pd12 -38.54(3) . . . . ?
C4 Pd9 Pd11 C5 -160.5(4) . . . . ?
P6 Pd9 Pd11 C5 -47.0(4) . . . . ?
Pd12 Pd9 Pd11 C5 115.8(4) . . . . ?
Pd5 Pd9 Pd11 C5 153.4(4) . . . . ?
Pd10 Pd9 Pd11 C5 -174.9(4) . . . . ?
Tl1 Pd9 Pd11 C5 90.1(4) . . . . ?
C5 Pd9 Pd11 C6 170.3(5) . . . . ?
C4 Pd9 Pd11 C6 9.8(4) . . . . ?
P6 Pd9 Pd11 C6 123.4(3) . . . . ?
Pd12 Pd9 Pd11 C6 -73.9(3) . . . . ?
Pd5 Pd9 Pd11 C6 -36.3(3) . . . . ?
Pd10 Pd9 Pd11 C6 -4.6(3) . . . . ?
Tl1 Pd9 Pd11 C6 -99.6(3) . . . . ?
C5 Pd9 Pd11 P4 32.9(4) . . . . ?
C4 Pd9 Pd11 P4 -127.6(3) . . . . ?
P6 Pd9 Pd11 P4 -14.0(2) . . . . ?
Pd12 Pd9 Pd11 P4 148.69(17) . . . . ?
Pd5 Pd9 Pd11 P4 -173.72(16) . . . . ?
Pd10 Pd9 Pd11 P4 -141.99(17) . . . . ?
Tl1 Pd9 Pd11 P4 123.01(16) . . . . ?
C5 Pd9 Pd11 Pd10 174.9(4) . . . . ?
C4 Pd9 Pd11 Pd10 14.4(2) . . . . ?
P6 Pd9 Pd11 Pd10 127.94(12) . . . . ?
Pd12 Pd9 Pd11 Pd10 -69.33(2) . . . . ?
Pd5 Pd9 Pd11 Pd10 -31.73(3) . . . . ?
Tl1 Pd9 Pd11 Pd10 -95.00(3) . . . . ?
C5 Pd9 Pd11 Pd12 -115.8(4) . . . . ?
C4 Pd9 Pd11 Pd12 83.7(2) . . . . ?
P6 Pd9 Pd11 Pd12 -162.74(12) . . . . ?
Pd5 Pd9 Pd11 Pd12 37.60(3) . . . . ?
Pd10 Pd9 Pd11 Pd12 69.33(2) . . . . ?
Tl1 Pd9 Pd11 Pd12 -25.67(3) . . . . ?
C6 Pd10 Pd12 C7 18.4(5) . . . . ?
C4 Pd10 Pd12 C7 167.0(5) . . . . ?
P5 Pd10 Pd12 C7 -80.0(5) . . . . ?
Pd11 Pd10 Pd12 C7 60.2(4) . . . . ?
Pd9 Pd10 Pd12 C7 129.3(4) . . . . ?
Tl2 Pd10 Pd12 C7 -91.6(4) . . . . ?
Pd5 Pd10 Pd12 C7 -161.1(4) . . . . ?
C6 Pd10 Pd12 Pd11 -41.8(3) . . . . ?
C4 Pd10 Pd12 Pd11 106.7(2) . . . . ?
P5 Pd10 Pd12 Pd11 -140.3(2) . . . . ?
Pd9 Pd10 Pd12 Pd11 69.03(2) . . . . ?
Tl2 Pd10 Pd12 Pd11 -151.84(3) . . . . ?
Pd5 Pd10 Pd12 Pd11 138.68(3) . . . . ?
C6 Pd10 Pd12 Pd9 -110.8(3) . . . . ?
C4 Pd10 Pd12 Pd9 37.7(2) . . . . ?
P5 Pd10 Pd12 Pd9 150.7(2) . . . . ?
Pd11 Pd10 Pd12 Pd9 -69.03(2) . . . . ?
Tl2 Pd10 Pd12 Pd9 139.13(2) . . . . ?
Pd5 Pd10 Pd12 Pd9 69.65(2) . . . . ?
C6 Pd10 Pd12 Pd7 82.7(3) . . . . ?
C4 Pd10 Pd12 Pd7 -128.8(2) . . . . ?
P5 Pd10 Pd12 Pd7 -15.8(2) . . . . ?
Pd11 Pd10 Pd12 Pd7 124.50(3) . . . . ?
Pd9 Pd10 Pd12 Pd7 -166.47(3) . . . . ?
Tl2 Pd10 Pd12 Pd7 -27.34(2) . . . . ?
Pd5 Pd10 Pd12 Pd7 -96.83(3) . . . . ?
C6 Pd10 Pd12 Pd6 144.6(3) . . . . ?
C4 Pd10 Pd12 Pd6 -66.9(3) . . . . ?
P5 Pd10 Pd12 Pd6 46.1(3) . . . . ?
Pd11 Pd10 Pd12 Pd6 -173.64(12) . . . . ?
Pd9 Pd10 Pd12 Pd6 -104.61(12) . . . . ?
Tl2 Pd10 Pd12 Pd6 34.52(12) . . . . ?
Pd5 Pd10 Pd12 Pd6 -34.97(12) . . . . ?
C6 Pd10 Pd12 Pd5 179.5(3) . . . . ?
C4 Pd10 Pd12 Pd5 -31.9(2) . . . . ?
P5 Pd10 Pd12 Pd5 81.1(2) . . . . ?
Pd11 Pd10 Pd12 Pd5 -138.68(3) . . . . ?
Pd9 Pd10 Pd12 Pd5 -69.65(2) . . . . ?
Tl2 Pd10 Pd12 Pd5 69.487(19) . . . . ?
C6 Pd10 Pd12 Tl1 -152.2(3) . . . . ?
C4 Pd10 Pd12 Tl1 -3.7(2) . . . . ?
P5 Pd10 Pd12 Tl1 109.4(2) . . . . ?
Pd11 Pd10 Pd12 Tl1 -110.40(3) . . . . ?
Pd9 Pd10 Pd12 Tl1 -41.36(2) . . . . ?
Tl2 Pd10 Pd12 Tl1 97.77(2) . . . . ?
Pd5 Pd10 Pd12 Tl1 28.28(2) . . . . ?
C6 Pd10 Pd12 Tl2 110.1(3) . . . . ?
C4 Pd10 Pd12 Tl2 -101.4(2) . . . . ?
P5 Pd10 Pd12 Tl2 11.6(2) . . . . ?
Pd11 Pd10 Pd12 Tl2 151.84(3) . . . . ?
Pd9 Pd10 Pd12 Tl2 -139.13(2) . . . . ?
Pd5 Pd10 Pd12 Tl2 -69.487(19) . . . . ?
C6 Pd10 Pd12 Pd4 143.8(3) . . . . ?
C4 Pd10 Pd12 Pd4 -67.7(2) . . . . ?
P5 Pd10 Pd12 Pd4 45.3(2) . . . . ?
Pd11 Pd10 Pd12 Pd4 -174.42(3) . . . . ?
Pd9 Pd10 Pd12 Pd4 -105.39(3) . . . . ?
Tl2 Pd10 Pd12 Pd4 33.75(2) . . . . ?
Pd5 Pd10 Pd12 Pd4 -35.74(2) . . . . ?
C5 Pd11 Pd12 C7 96.6(4) . . . . ?
C6 Pd11 Pd12 C7 -102.9(4) . . . . ?
P4 Pd11 Pd12 C7 -5.5(4) . . . . ?
Pd10 Pd11 Pd12 C7 -146.4(3) . . . . ?
Pd9 Pd11 Pd12 C7 140.2(3) . . . . ?
C5 Pd11 Pd12 Pd10 -117.1(3) . . . . ?
C6 Pd11 Pd12 Pd10 43.4(3) . . . . ?
P4 Pd11 Pd12 Pd10 140.91(17) . . . . ?
Pd9 Pd11 Pd12 Pd10 -73.45(3) . . . . ?
C5 Pd11 Pd12 Pd9 -43.6(3) . . . . ?
C6 Pd11 Pd12 Pd9 116.9(3) . . . . ?
P4 Pd11 Pd12 Pd9 -145.64(17) . . . . ?
Pd10 Pd11 Pd12 Pd9 73.45(3) . . . . ?
C5 Pd11 Pd12 Pd7 147.3(3) . . . . ?
C6 Pd11 Pd12 Pd7 -52.2(3) . . . . ?
P4 Pd11 Pd12 Pd7 45.27(18) . . . . ?
Pd10 Pd11 Pd12 Pd7 -95.63(4) . . . . ?
Pd9 Pd11 Pd12 Pd7 -169.08(4) . . . . ?
C5 Pd11 Pd12 Pd6 60.6(3) . . . . ?
C6 Pd11 Pd12 Pd6 -138.9(3) . . . . ?
P4 Pd11 Pd12 Pd6 -41.41(18) . . . . ?
Pd10 Pd11 Pd12 Pd6 177.68(4) . . . . ?
Pd9 Pd11 Pd12 Pd6 104.23(4) . . . . ?
C5 Pd11 Pd12 Pd5 -79.8(3) . . . . ?
C6 Pd11 Pd12 Pd5 80.7(3) . . . . ?
P4 Pd11 Pd12 Pd5 178.22(17) . . . . ?
Pd10 Pd11 Pd12 Pd5 37.31(3) . . . . ?
Pd9 Pd11 Pd12 Pd5 -36.14(3) . . . . ?
C5 Pd11 Pd12 Tl1 -15.6(3) . . . . ?
C6 Pd11 Pd12 Tl1 144.9(3) . . . . ?
P4 Pd11 Pd12 Tl1 -117.58(17) . . . . ?
Pd10 Pd11 Pd12 Tl1 101.51(3) . . . . ?
Pd9 Pd11 Pd12 Tl1 28.07(3) . . . . ?
C5 Pd11 Pd12 Tl2 -143.6(3) . . . . ?
C6 Pd11 Pd12 Tl2 16.9(3) . . . . ?
P4 Pd11 Pd12 Tl2 114.38(17) . . . . ?
Pd10 Pd11 Pd12 Tl2 -26.53(2) . . . . ?
Pd9 Pd11 Pd12 Tl2 -99.97(3) . . . . ?
C5 Pd11 Pd12 Pd4 -93.7(3) . . . . ?
C6 Pd11 Pd12 Pd4 66.8(3) . . . . ?
P4 Pd11 Pd12 Pd4 164.26(19) . . . . ?
Pd10 Pd11 Pd12 Pd4 23.36(13) . . . . ?
Pd9 Pd11 Pd12 Pd4 -50.09(13) . . . . ?
C5 Pd9 Pd12 C7 -24.4(5) . . . . ?
C4 Pd9 Pd12 C7 -173.5(4) . . . . ?
P6 Pd9 Pd12 C7 72.4(5) . . . . ?
Pd11 Pd9 Pd12 C7 -65.8(4) . . . . ?
Pd5 Pd9 Pd12 C7 154.4(4) . . . . ?
Pd10 Pd9 Pd12 C7 -135.2(4) . . . . ?
Tl1 Pd9 Pd12 C7 87.0(4) . . . . ?
C5 Pd9 Pd12 Pd10 110.8(3) . . . . ?
C4 Pd9 Pd12 Pd10 -38.3(2) . . . . ?
P6 Pd9 Pd12 Pd10 -152.4(3) . . . . ?
Pd11 Pd9 Pd12 Pd10 69.38(3) . . . . ?
Pd5 Pd9 Pd12 Pd10 -70.42(2) . . . . ?
Tl1 Pd9 Pd12 Pd10 -137.83(2) . . . . ?
C5 Pd9 Pd12 Pd11 41.4(3) . . . . ?
C4 Pd9 Pd12 Pd11 -107.7(2) . . . . ?
P6 Pd9 Pd12 Pd11 138.2(3) . . . . ?
Pd5 Pd9 Pd12 Pd11 -139.79(3) . . . . ?
Pd10 Pd9 Pd12 Pd11 -69.38(3) . . . . ?
Tl1 Pd9 Pd12 Pd11 152.79(3) . . . . ?
C5 Pd9 Pd12 Pd7 -178.0(3) . . . . ?
C4 Pd9 Pd12 Pd7 32.9(3) . . . . ?
P6 Pd9 Pd12 Pd7 -81.2(3) . . . . ?
Pd11 Pd9 Pd12 Pd7 140.58(14) . . . . ?
Pd5 Pd9 Pd12 Pd7 0.79(14) . . . . ?
Pd10 Pd9 Pd12 Pd7 71.21(14) . . . . ?
Tl1 Pd9 Pd12 Pd7 -66.62(14) . . . . ?
C5 Pd9 Pd12 Pd6 -86.1(3) . . . . ?
C4 Pd9 Pd12 Pd6 124.8(2) . . . . ?
P6 Pd9 Pd12 Pd6 10.7(3) . . . . ?
Pd11 Pd9 Pd12 Pd6 -127.48(4) . . . . ?
Pd5 Pd9 Pd12 Pd6 92.73(3) . . . . ?
Pd10 Pd9 Pd12 Pd6 163.15(4) . . . . ?
Tl1 Pd9 Pd12 Pd6 25.32(3) . . . . ?
C5 Pd9 Pd12 Pd5 -178.8(3) . . . . ?
C4 Pd9 Pd12 Pd5 32.1(2) . . . . ?
P6 Pd9 Pd12 Pd5 -82.0(3) . . . . ?
Pd11 Pd9 Pd12 Pd5 139.79(3) . . . . ?
Pd10 Pd9 Pd12 Pd5 70.42(2) . . . . ?
Tl1 Pd9 Pd12 Pd5 -67.413(19) . . . . ?
C5 Pd9 Pd12 Tl1 -111.4(3) . . . . ?
C4 Pd9 Pd12 Tl1 99.5(2) . . . . ?
P6 Pd9 Pd12 Tl1 -14.6(3) . . . . ?
Pd11 Pd9 Pd12 Tl1 -152.79(3) . . . . ?
Pd5 Pd9 Pd12 Tl1 67.413(19) . . . . ?
Pd10 Pd9 Pd12 Tl1 137.83(2) . . . . ?
C5 Pd9 Pd12 Tl2 147.9(3) . . . . ?
C4 Pd9 Pd12 Tl2 -1.2(2) . . . . ?
P6 Pd9 Pd12 Tl2 -115.3(3) . . . . ?
Pd11 Pd9 Pd12 Tl2 106.45(3) . . . . ?
Pd5 Pd9 Pd12 Tl2 -33.34(2) . . . . ?
Pd10 Pd9 Pd12 Tl2 37.08(2) . . . . ?
Tl1 Pd9 Pd12 Tl2 -100.75(2) . . . . ?
C5 Pd9 Pd12 Pd4 -149.7(3) . . . . ?
C4 Pd9 Pd12 Pd4 61.2(2) . . . . ?
P6 Pd9 Pd12 Pd4 -52.9(3) . . . . ?
Pd11 Pd9 Pd12 Pd4 168.90(3) . . . . ?
Pd5 Pd9 Pd12 Pd4 29.10(3) . . . . ?
Pd10 Pd9 Pd12 Pd4 99.52(3) . . . . ?
Tl1 Pd9 Pd12 Pd4 -38.31(2) . . . . ?
C9 Pd7 Pd12 C7 -132.4(6) . . . . ?
P8 Pd7 Pd12 C7 71.0(3) . . . . ?
Pd8 Pd7 Pd12 C7 -88.6(3) . . . . ?
Pd4 Pd7 Pd12 C7 -126.4(3) . . . . ?
Tl2 Pd7 Pd12 C7 164.1(3) . . . . ?
Pd6 Pd7 Pd12 C7 -58.5(3) . . . . ?
C9 Pd7 Pd12 Pd10 91.1(5) . . . . ?
P8 Pd7 Pd12 Pd10 -65.62(9) . . . . ?
C7 Pd7 Pd12 Pd10 -136.6(3) . . . . ?
Pd8 Pd7 Pd12 Pd10 134.84(3) . . . . ?
Pd4 Pd7 Pd12 Pd10 97.05(3) . . . . ?
Tl2 Pd7 Pd12 Pd10 27.53(2) . . . . ?
Pd6 Pd7 Pd12 Pd10 164.89(3) . . . . ?
C9 Pd7 Pd12 Pd11 159.9(5) . . . . ?
P8 Pd7 Pd12 Pd11 3.25(9) . . . . ?
C7 Pd7 Pd12 Pd11 -67.7(3) . . . . ?
Pd8 Pd7 Pd12 Pd11 -156.29(4) . . . . ?
Pd4 Pd7 Pd12 Pd11 165.91(4) . . . . ?
Tl2 Pd7 Pd12 Pd11 96.40(4) . . . . ?
Pd6 Pd7 Pd12 Pd11 -126.25(4) . . . . ?
C9 Pd7 Pd12 Pd9 25.7(5) . . . . ?
P8 Pd7 Pd12 Pd9 -130.95(15) . . . . ?
C7 Pd7 Pd12 Pd9 158.1(4) . . . . ?
Pd8 Pd7 Pd12 Pd9 69.51(14) . . . . ?
Pd4 Pd7 Pd12 Pd9 31.72(14) . . . . ?
Tl2 Pd7 Pd12 Pd9 -37.80(14) . . . . ?
Pd6 Pd7 Pd12 Pd9 99.56(14) . . . . ?
C9 Pd7 Pd12 Pd6 -73.8(5) . . . . ?
P8 Pd7 Pd12 Pd6 129.49(8) . . . . ?
C7 Pd7 Pd12 Pd6 58.5(3) . . . . ?
Pd8 Pd7 Pd12 Pd6 -30.05(3) . . . . ?
Pd4 Pd7 Pd12 Pd6 -67.84(2) . . . . ?
Tl2 Pd7 Pd12 Pd6 -137.36(2) . . . . ?
C9 Pd7 Pd12 Pd5 26.4(5) . . . . ?
P8 Pd7 Pd12 Pd5 -130.24(8) . . . . ?
C7 Pd7 Pd12 Pd5 158.8(3) . . . . ?
Pd8 Pd7 Pd12 Pd5 70.22(4) . . . . ?
Pd4 Pd7 Pd12 Pd5 32.43(3) . . . . ?
Tl2 Pd7 Pd12 Pd5 -37.08(2) . . . . ?
Pd6 Pd7 Pd12 Pd5 100.27(3) . . . . ?
C9 Pd7 Pd12 Tl1 -36.0(5) . . . . ?
P8 Pd7 Pd12 Tl1 167.28(8) . . . . ?
C7 Pd7 Pd12 Tl1 96.3(3) . . . . ?
Pd8 Pd7 Pd12 Tl1 7.74(4) . . . . ?
Pd4 Pd7 Pd12 Tl1 -30.05(2) . . . . ?
Tl2 Pd7 Pd12 Tl1 -99.56(2) . . . . ?
Pd6 Pd7 Pd12 Tl1 37.79(2) . . . . ?
C9 Pd7 Pd12 Tl2 63.5(5) . . . . ?
P8 Pd7 Pd12 Tl2 -93.15(8) . . . . ?
C7 Pd7 Pd12 Tl2 -164.1(3) . . . . ?
Pd8 Pd7 Pd12 Tl2 107.31(3) . . . . ?
Pd4 Pd7 Pd12 Tl2 69.515(19) . . . . ?
Pd6 Pd7 Pd12 Tl2 137.36(2) . . . . ?
C9 Pd7 Pd12 Pd4 -6.0(5) . . . . ?
P8 Pd7 Pd12 Pd4 -162.67(9) . . . . ?
C7 Pd7 Pd12 Pd4 126.4(3) . . . . ?
Pd8 Pd7 Pd12 Pd4 37.79(3) . . . . ?
Tl2 Pd7 Pd12 Pd4 -69.515(19) . . . . ?
Pd6 Pd7 Pd12 Pd4 67.84(2) . . . . ?
C8 Pd6 Pd12 C7 139.9(6) . . . . ?
P9 Pd6 Pd12 C7 -65.6(4) . . . . ?
Pd8 Pd6 Pd12 C7 98.3(4) . . . . ?
Pd4 Pd6 Pd12 C7 136.7(4) . . . . ?
Pd7 Pd6 Pd12 C7 69.0(4) . . . . ?
Tl1 Pd6 Pd12 C7 -152.4(4) . . . . ?
C8 Pd6 Pd12 Pd10 2.3(4) . . . . ?
C7 Pd6 Pd12 Pd10 -137.6(4) . . . . ?
P9 Pd6 Pd12 Pd10 156.78(13) . . . . ?
Pd8 Pd6 Pd12 Pd10 -39.29(13) . . . . ?
Pd4 Pd6 Pd12 Pd10 -0.88(12) . . . . ?
Pd7 Pd6 Pd12 Pd10 -68.60(12) . . . . ?
Tl1 Pd6 Pd12 Pd10 69.99(12) . . . . ?
C8 Pd6 Pd12 Pd11 -169.9(4) . . . . ?
C7 Pd6 Pd12 Pd11 50.2(4) . . . . ?
P9 Pd6 Pd12 Pd11 -15.42(9) . . . . ?
Pd8 Pd6 Pd12 Pd11 148.50(4) . . . . ?
Pd4 Pd6 Pd12 Pd11 -173.08(4) . . . . ?
Pd7 Pd6 Pd12 Pd11 119.20(4) . . . . ?
Tl1 Pd6 Pd12 Pd11 -102.21(4) . . . . ?
C8 Pd6 Pd12 Pd9 -94.0(4) . . . . ?
C7 Pd6 Pd12 Pd9 126.1(4) . . . . ?
P9 Pd6 Pd12 Pd9 60.49(9) . . . . ?
Pd8 Pd6 Pd12 Pd9 -135.58(3) . . . . ?
Pd4 Pd6 Pd12 Pd9 -97.17(3) . . . . ?
Pd7 Pd6 Pd12 Pd9 -164.89(4) . . . . ?
Tl1 Pd6 Pd12 Pd9 -26.29(3) . . . . ?
C8 Pd6 Pd12 Pd7 70.9(4) . . . . ?
C7 Pd6 Pd12 Pd7 -69.0(4) . . . . ?
P9 Pd6 Pd12 Pd7 -134.62(8) . . . . ?
Pd8 Pd6 Pd12 Pd7 29.31(3) . . . . ?
Pd4 Pd6 Pd12 Pd7 67.72(2) . . . . ?
Tl1 Pd6 Pd12 Pd7 138.59(2) . . . . ?
C8 Pd6 Pd12 Pd5 -29.2(4) . . . . ?
C7 Pd6 Pd12 Pd5 -169.0(4) . . . . ?
P9 Pd6 Pd12 Pd5 125.33(8) . . . . ?
Pd8 Pd6 Pd12 Pd5 -70.75(3) . . . . ?
Pd4 Pd6 Pd12 Pd5 -32.33(2) . . . . ?
Pd7 Pd6 Pd12 Pd5 -100.06(3) . . . . ?
Tl1 Pd6 Pd12 Pd5 38.54(2) . . . . ?
C8 Pd6 Pd12 Tl1 -67.7(4) . . . . ?
C7 Pd6 Pd12 Tl1 152.4(4) . . . . ?
P9 Pd6 Pd12 Tl1 86.79(8) . . . . ?
Pd8 Pd6 Pd12 Tl1 -109.29(3) . . . . ?
Pd4 Pd6 Pd12 Tl1 -70.871(19) . . . . ?
Pd7 Pd6 Pd12 Tl1 -138.59(2) . . . . ?
C8 Pd6 Pd12 Tl2 33.2(4) . . . . ?
C7 Pd6 Pd12 Tl2 -106.6(4) . . . . ?
P9 Pd6 Pd12 Tl2 -172.27(8) . . . . ?
Pd8 Pd6 Pd12 Tl2 -8.34(3) . . . . ?
Pd4 Pd6 Pd12 Tl2 30.07(2) . . . . ?
Pd7 Pd6 Pd12 Tl2 -37.65(2) . . . . ?
Tl1 Pd6 Pd12 Tl2 100.94(2) . . . . ?
C8 Pd6 Pd12 Pd4 3.1(4) . . . . ?
C7 Pd6 Pd12 Pd4 -136.7(4) . . . . ?
P9 Pd6 Pd12 Pd4 157.66(8) . . . . ?
Pd8 Pd6 Pd12 Pd4 -38.42(3) . . . . ?
Pd7 Pd6 Pd12 Pd4 -67.72(2) . . . . ?
Tl1 Pd6 Pd12 Pd4 70.871(19) . . . . ?
C4 Pd5 Pd12 C7 -171.9(8) . . . . ?
Pd1 Pd5 Pd12 C7 12.6(7) . . . . ?
Pd3 Pd5 Pd12 C7 47.2(7) . . . . ?
Pd2 Pd5 Pd12 C7 -19.1(7) . . . . ?
Pd9 Pd5 Pd12 C7 -135.8(7) . . . . ?
Pd10 Pd5 Pd12 C7 151.6(7) . . . . ?
Pd4 Pd5 Pd12 C7 12.2(7) . . . . ?
Tl1 Pd5 Pd12 C7 -58.9(7) . . . . ?
Tl2 Pd5 Pd12 C7 81.1(7) . . . . ?
C4 Pd5 Pd12 Pd10 36.5(3) . . . . ?
Pd1 Pd5 Pd12 Pd10 -138.98(19) . . . . ?
Pd3 Pd5 Pd12 Pd10 -104.41(3) . . . . ?
Pd2 Pd5 Pd12 Pd10 -170.74(3) . . . . ?
Pd9 Pd5 Pd12 Pd10 72.61(2) . . . . ?
Pd4 Pd5 Pd12 Pd10 -139.39(3) . . . . ?
Tl1 Pd5 Pd12 Pd10 149.49(2) . . . . ?
Tl2 Pd5 Pd12 Pd10 -70.49(2) . . . . ?
C4 Pd5 Pd12 Pd11 -0.3(3) . . . . ?
Pd1 Pd5 Pd12 Pd11 -175.82(18) . . . . ?
Pd3 Pd5 Pd12 Pd11 -141.24(3) . . . . ?
Pd2 Pd5 Pd12 Pd11 152.43(3) . . . . ?
Pd9 Pd5 Pd12 Pd11 35.78(3) . . . . ?
Pd10 Pd5 Pd12 Pd11 -36.83(3) . . . . ?
Pd4 Pd5 Pd12 Pd11 -176.22(3) . . . . ?
Tl1 Pd5 Pd12 Pd11 112.66(3) . . . . ?
Tl2 Pd5 Pd12 Pd11 -107.33(3) . . . . ?
C4 Pd5 Pd12 Pd9 -36.1(3) . . . . ?
Pd1 Pd5 Pd12 Pd9 148.40(19) . . . . ?
Pd3 Pd5 Pd12 Pd9 -177.03(3) . . . . ?
Pd2 Pd5 Pd12 Pd9 116.64(3) . . . . ?
Pd10 Pd5 Pd12 Pd9 -72.61(2) . . . . ?
Pd4 Pd5 Pd12 Pd9 148.00(3) . . . . ?
Tl1 Pd5 Pd12 Pd9 76.88(2) . . . . ?
Tl2 Pd5 Pd12 Pd9 -143.11(3) . . . . ?
C4 Pd5 Pd12 Pd7 144.1(3) . . . . ?
Pd1 Pd5 Pd12 Pd7 -31.41(19) . . . . ?
Pd3 Pd5 Pd12 Pd7 3.16(4) . . . . ?
Pd2 Pd5 Pd12 Pd7 -63.17(3) . . . . ?
Pd9 Pd5 Pd12 Pd7 -179.81(3) . . . . ?
Pd10 Pd5 Pd12 Pd7 107.57(3) . . . . ?
Pd4 Pd5 Pd12 Pd7 -31.81(2) . . . . ?
Tl1 Pd5 Pd12 Pd7 -102.93(3) . . . . ?
Tl2 Pd5 Pd12 Pd7 37.08(2) . . . . ?
C4 Pd5 Pd12 Pd6 -152.4(3) . . . . ?
Pd1 Pd5 Pd12 Pd6 32.15(19) . . . . ?
Pd3 Pd5 Pd12 Pd6 66.72(3) . . . . ?
Pd2 Pd5 Pd12 Pd6 0.39(3) . . . . ?
Pd9 Pd5 Pd12 Pd6 -116.25(3) . . . . ?
Pd10 Pd5 Pd12 Pd6 171.13(3) . . . . ?
Pd4 Pd5 Pd12 Pd6 31.75(2) . . . . ?
Tl1 Pd5 Pd12 Pd6 -39.38(2) . . . . ?
Tl2 Pd5 Pd12 Pd6 100.64(2) . . . . ?
C4 Pd5 Pd12 Tl1 -113.0(3) . . . . ?
Pd1 Pd5 Pd12 Tl1 71.52(19) . . . . ?
Pd3 Pd5 Pd12 Tl1 106.10(3) . . . . ?
Pd2 Pd5 Pd12 Tl1 39.77(2) . . . . ?
Pd9 Pd5 Pd12 Tl1 -76.88(2) . . . . ?
Pd10 Pd5 Pd12 Tl1 -149.49(2) . . . . ?
Pd4 Pd5 Pd12 Tl1 71.122(19) . . . . ?
Tl2 Pd5 Pd12 Tl1 140.01(2) . . . . ?
C4 Pd5 Pd12 Tl2 107.0(3) . . . . ?
Pd1 Pd5 Pd12 Tl2 -68.49(18) . . . . ?
Pd3 Pd5 Pd12 Tl2 -33.92(2) . . . . ?
Pd2 Pd5 Pd12 Tl2 -100.25(3) . . . . ?
Pd9 Pd5 Pd12 Tl2 143.11(3) . . . . ?
Pd10 Pd5 Pd12 Tl2 70.49(2) . . . . ?
Pd4 Pd5 Pd12 Tl2 -68.892(19) . . . . ?
Tl1 Pd5 Pd12 Tl2 -140.01(2) . . . . ?
C4 Pd5 Pd12 Pd4 175.9(3) . . . . ?
Pd1 Pd5 Pd12 Pd4 0.40(18) . . . . ?
Pd3 Pd5 Pd12 Pd4 34.97(3) . . . . ?
Pd2 Pd5 Pd12 Pd4 -31.36(3) . . . . ?
Pd9 Pd5 Pd12 Pd4 -148.00(3) . . . . ?
Pd10 Pd5 Pd12 Pd4 139.39(3) . . . . ?
Tl1 Pd5 Pd12 Pd4 -71.122(19) . . . . ?
Tl2 Pd5 Pd12 Pd4 68.892(19) . . . . ?
Pd5 Tl1 Pd12 C7 157.4(3) . . . . ?
Pd6 Tl1 Pd12 C7 21.4(3) . . . . ?
Pd4 Tl1 Pd12 C7 88.1(3) . . . . ?
Pd2 Tl1 Pd12 C7 122.8(3) . . . . ?
Pd9 Tl1 Pd12 C7 -133.7(3) . . . . ?
Pd5 Tl1 Pd12 Pd10 -28.75(2) . . . . ?
Pd6 Tl1 Pd12 Pd10 -164.75(3) . . . . ?
Pd4 Tl1 Pd12 Pd10 -98.02(3) . . . . ?
Pd2 Tl1 Pd12 Pd10 -63.33(3) . . . . ?
Pd9 Tl1 Pd12 Pd10 40.10(2) . . . . ?
Pd5 Tl1 Pd12 Pd11 -95.39(3) . . . . ?
Pd6 Tl1 Pd12 Pd11 128.61(3) . . . . ?
Pd4 Tl1 Pd12 Pd11 -164.66(4) . . . . ?
Pd2 Tl1 Pd12 Pd11 -129.97(3) . . . . ?
Pd9 Tl1 Pd12 Pd11 -26.54(3) . . . . ?
Pd5 Tl1 Pd12 Pd9 -68.85(2) . . . . ?
Pd6 Tl1 Pd12 Pd9 155.14(3) . . . . ?
Pd4 Tl1 Pd12 Pd9 -138.12(3) . . . . ?
Pd2 Tl1 Pd12 Pd9 -103.43(2) . . . . ?
Pd5 Tl1 Pd12 Pd7 98.38(3) . . . . ?
Pd6 Tl1 Pd12 Pd7 -37.63(2) . . . . ?
Pd4 Tl1 Pd12 Pd7 29.11(2) . . . . ?
Pd2 Tl1 Pd12 Pd7 63.80(3) . . . . ?
Pd9 Tl1 Pd12 Pd7 167.23(3) . . . . ?
Pd5 Tl1 Pd12 Pd6 136.01(2) . . . . ?
Pd4 Tl1 Pd12 Pd6 66.74(2) . . . . ?
Pd2 Tl1 Pd12 Pd6 101.42(2) . . . . ?
Pd9 Tl1 Pd12 Pd6 -155.14(3) . . . . ?
Pd6 Tl1 Pd12 Pd5 -136.01(2) . . . . ?
Pd4 Tl1 Pd12 Pd5 -69.27(2) . . . . ?
Pd2 Tl1 Pd12 Pd5 -34.59(2) . . . . ?
Pd9 Tl1 Pd12 Pd5 68.85(2) . . . . ?
Pd5 Tl1 Pd12 Tl2 35.47(2) . . . . ?
Pd6 Tl1 Pd12 Tl2 -100.54(2) . . . . ?
Pd4 Tl1 Pd12 Tl2 -33.802(19) . . . . ?
Pd2 Tl1 Pd12 Tl2 0.88(3) . . . . ?
Pd9 Tl1 Pd12 Tl2 104.32(3) . . . . ?
Pd5 Tl1 Pd12 Pd4 69.27(2) . . . . ?
Pd6 Tl1 Pd12 Pd4 -66.74(2) . . . . ?
Pd2 Tl1 Pd12 Pd4 34.68(2) . . . . ?
Pd9 Tl1 Pd12 Pd4 138.12(3) . . . . ?
Pd10 Tl2 Pd12 C7 136.2(3) . . . . ?
Pd7 Tl2 Pd12 C7 -14.4(3) . . . . ?
Pd4 Tl2 Pd12 C7 -82.3(3) . . . . ?
Pd3 Tl2 Pd12 C7 -120.6(3) . . . . ?
Pd5 Tl2 Pd12 C7 -152.2(3) . . . . ?
Pd7 Tl2 Pd12 Pd10 -150.60(3) . . . . ?
Pd4 Tl2 Pd12 Pd10 141.45(3) . . . . ?
Pd3 Tl2 Pd12 Pd10 103.18(2) . . . . ?
Pd5 Tl2 Pd12 Pd10 71.56(2) . . . . ?
Pd10 Tl2 Pd12 Pd11 26.39(3) . . . . ?
Pd7 Tl2 Pd12 Pd11 -124.21(3) . . . . ?
Pd4 Tl2 Pd12 Pd11 167.85(3) . . . . ?
Pd3 Tl2 Pd12 Pd11 129.57(3) . . . . ?
Pd5 Tl2 Pd12 Pd11 97.96(3) . . . . ?
Pd10 Tl2 Pd12 Pd9 -37.92(2) . . . . ?
Pd7 Tl2 Pd12 Pd9 171.48(3) . . . . ?
Pd4 Tl2 Pd12 Pd9 103.53(3) . . . . ?
Pd3 Tl2 Pd12 Pd9 65.26(3) . . . . ?
Pd5 Tl2 Pd12 Pd9 33.64(2) . . . . ?
Pd10 Tl2 Pd12 Pd7 150.60(3) . . . . ?
Pd4 Tl2 Pd12 Pd7 -67.95(2) . . . . ?
Pd3 Tl2 Pd12 Pd7 -106.22(2) . . . . ?
Pd5 Tl2 Pd12 Pd7 -137.84(2) . . . . ?
Pd10 Tl2 Pd12 Pd6 -171.20(3) . . . . ?
Pd7 Tl2 Pd12 Pd6 38.20(2) . . . . ?
Pd4 Tl2 Pd12 Pd6 -29.75(2) . . . . ?
Pd3 Tl2 Pd12 Pd6 -68.03(3) . . . . ?
Pd5 Tl2 Pd12 Pd6 -99.64(3) . . . . ?
Pd10 Tl2 Pd12 Pd5 -71.56(2) . . . . ?
Pd7 Tl2 Pd12 Pd5 137.84(2) . . . . ?
Pd4 Tl2 Pd12 Pd5 69.89(2) . . . . ?
Pd3 Tl2 Pd12 Pd5 31.62(2) . . . . ?
Pd10 Tl2 Pd12 Tl1 -106.94(3) . . . . ?
Pd7 Tl2 Pd12 Tl1 102.46(3) . . . . ?
Pd4 Tl2 Pd12 Tl1 34.51(2) . . . . ?
Pd3 Tl2 Pd12 Tl1 -3.76(3) . . . . ?
Pd5 Tl2 Pd12 Tl1 -35.38(2) . . . . ?
Pd10 Tl2 Pd12 Pd4 -141.45(3) . . . . ?
Pd7 Tl2 Pd12 Pd4 67.95(2) . . . . ?
Pd3 Tl2 Pd12 Pd4 -38.27(2) . . . . ?
Pd5 Tl2 Pd12 Pd4 -69.89(2) . . . . ?
C1 Pd4 Pd12 C7 -165.5(8) . . . . ?
Pd8 Pd4 Pd12 C7 6.1(3) . . . . ?
Pd7 Pd4 Pd12 C7 42.3(3) . . . . ?
Pd6 Pd4 Pd12 C7 -31.6(3) . . . . ?
Pd2 Pd4 Pd12 C7 -143.8(3) . . . . ?
Tl2 Pd4 Pd12 C7 114.1(3) . . . . ?
Pd5 Pd4 Pd12 C7 -174.7(3) . . . . ?
Pd3 Pd4 Pd12 C7 152.6(3) . . . . ?
Tl1 Pd4 Pd12 C7 -104.6(3) . . . . ?
C1 Pd4 Pd12 Pd10 45.8(8) . . . . ?
Pd8 Pd4 Pd12 Pd10 -142.53(3) . . . . ?
Pd7 Pd4 Pd12 Pd10 -106.40(3) . . . . ?
Pd6 Pd4 Pd12 Pd10 179.76(3) . . . . ?
Pd2 Pd4 Pd12 Pd10 67.50(3) . . . . ?
Tl2 Pd4 Pd12 Pd10 -34.55(2) . . . . ?
Pd5 Pd4 Pd12 Pd10 36.61(3) . . . . ?
Pd3 Pd4 Pd12 Pd10 3.89(3) . . . . ?
Tl1 Pd4 Pd12 Pd10 106.76(3) . . . . ?
C1 Pd4 Pd12 Pd11 24.8(8) . . . . ?
Pd8 Pd4 Pd12 Pd11 -163.58(12) . . . . ?
Pd7 Pd4 Pd12 Pd11 -127.45(13) . . . . ?
Pd6 Pd4 Pd12 Pd11 158.72(13) . . . . ?
Pd2 Pd4 Pd12 Pd11 46.46(14) . . . . ?
Tl2 Pd4 Pd12 Pd11 -55.60(13) . . . . ?
Pd5 Pd4 Pd12 Pd11 15.56(13) . . . . ?
Pd3 Pd4 Pd12 Pd11 -17.16(14) . . . . ?
Tl1 Pd4 Pd12 Pd11 85.71(13) . . . . ?
C1 Pd4 Pd12 Pd9 -20.4(8) . . . . ?
Pd8 Pd4 Pd12 Pd9 151.25(3) . . . . ?
Pd7 Pd4 Pd12 Pd9 -172.62(3) . . . . ?
Pd6 Pd4 Pd12 Pd9 113.55(3) . . . . ?
Pd2 Pd4 Pd12 Pd9 1.29(4) . . . . ?
Tl2 Pd4 Pd12 Pd9 -100.77(3) . . . . ?
Pd5 Pd4 Pd12 Pd9 -29.61(3) . . . . ?
Pd3 Pd4 Pd12 Pd9 -62.33(3) . . . . ?
Tl1 Pd4 Pd12 Pd9 40.54(2) . . . . ?
C1 Pd4 Pd12 Pd7 152.2(8) . . . . ?
Pd8 Pd4 Pd12 Pd7 -36.13(3) . . . . ?
Pd6 Pd4 Pd12 Pd7 -73.83(2) . . . . ?
Pd2 Pd4 Pd12 Pd7 173.91(3) . . . . ?
Tl2 Pd4 Pd12 Pd7 71.85(2) . . . . ?
Pd5 Pd4 Pd12 Pd7 143.01(3) . . . . ?
Pd3 Pd4 Pd12 Pd7 110.29(3) . . . . ?
Tl1 Pd4 Pd12 Pd7 -146.84(3) . . . . ?
C1 Pd4 Pd12 Pd6 -134.0(8) . . . . ?
Pd8 Pd4 Pd12 Pd6 37.70(2) . . . . ?
Pd7 Pd4 Pd12 Pd6 73.83(2) . . . . ?
Pd2 Pd4 Pd12 Pd6 -112.26(3) . . . . ?
Tl2 Pd4 Pd12 Pd6 145.68(2) . . . . ?
Pd5 Pd4 Pd12 Pd6 -143.16(3) . . . . ?
Pd3 Pd4 Pd12 Pd6 -175.87(3) . . . . ?
Tl1 Pd4 Pd12 Pd6 -73.00(2) . . . . ?
C1 Pd4 Pd12 Pd5 9.2(8) . . . . ?
Pd8 Pd4 Pd12 Pd5 -179.14(3) . . . . ?
Pd7 Pd4 Pd12 Pd5 -143.01(3) . . . . ?
Pd6 Pd4 Pd12 Pd5 143.16(3) . . . . ?
Pd2 Pd4 Pd12 Pd5 30.90(3) . . . . ?
Tl2 Pd4 Pd12 Pd5 -71.16(2) . . . . ?
Pd3 Pd4 Pd12 Pd5 -32.72(2) . . . . ?
Tl1 Pd4 Pd12 Pd5 70.15(2) . . . . ?
C1 Pd4 Pd12 Tl1 -61.0(8) . . . . ?
Pd8 Pd4 Pd12 Tl1 110.71(3) . . . . ?
Pd7 Pd4 Pd12 Tl1 146.84(3) . . . . ?
Pd6 Pd4 Pd12 Tl1 73.00(2) . . . . ?
Pd2 Pd4 Pd12 Tl1 -39.26(2) . . . . ?
Tl2 Pd4 Pd12 Tl1 -141.31(2) . . . . ?
Pd5 Pd4 Pd12 Tl1 -70.15(2) . . . . ?
Pd3 Pd4 Pd12 Tl1 -102.87(3) . . . . ?
C1 Pd4 Pd12 Tl2 80.4(8) . . . . ?
Pd8 Pd4 Pd12 Tl2 -107.98(3) . . . . ?
Pd7 Pd4 Pd12 Tl2 -71.85(2) . . . . ?
Pd6 Pd4 Pd12 Tl2 -145.68(2) . . . . ?
Pd2 Pd4 Pd12 Tl2 102.06(3) . . . . ?
Pd5 Pd4 Pd12 Tl2 71.16(2) . . . . ?
Pd3 Pd4 Pd12 Tl2 38.44(2) . . . . ?
Tl1 Pd4 Pd12 Tl2 141.31(2) . . . . ?
C2 Pd1 P1 C11 91.0(7) . . . . ?
C3 Pd1 P1 C11 -82.1(7) . . . . ?
Pd5 Pd1 P1 C11 175.8(6) . . . . ?
Pd2 Pd1 P1 C11 62.7(7) . . . . ?
Pd3 Pd1 P1 C11 -63.4(7) . . . . ?
C2 Pd1 P1 C12 -30.2(7) . . . . ?
C3 Pd1 P1 C12 156.7(7) . . . . ?
Pd5 Pd1 P1 C12 54.6(7) . . . . ?
Pd2 Pd1 P1 C12 -58.5(7) . . . . ?
Pd3 Pd1 P1 C12 175.4(6) . . . . ?
C2 Pd1 P1 C10 -148.2(5) . . . . ?
C3 Pd1 P1 C10 38.7(5) . . . . ?
Pd5 Pd1 P1 C10 -63.4(5) . . . . ?
Pd2 Pd1 P1 C10 -176.5(4) . . . . ?
Pd3 Pd1 P1 C10 57.4(5) . . . . ?
C3 Pd3 P2 C21 -170.4(7) . . . . ?
C1 Pd3 P2 C21 40.7(7) . . . . ?
Pd1 Pd3 P2 C21 155.6(6) . . . . ?
Pd5 Pd3 P2 C21 -70.5(7) . . . . ?
Pd2 Pd3 P2 C21 71.2(7) . . . . ?
Pd4 Pd3 P2 C21 1.0(7) . . . . ?
Tl2 Pd3 P2 C21 -61.1(7) . . . . ?
C3 Pd3 P2 C20 67.3(10) . . . . ?
C1 Pd3 P2 C20 -81.6(10) . . . . ?
Pd1 Pd3 P2 C20 33.3(10) . . . . ?
Pd5 Pd3 P2 C20 167.2(10) . . . . ?
Pd2 Pd3 P2 C20 -51.1(10) . . . . ?
Pd4 Pd3 P2 C20 -121.3(10) . . . . ?
Tl2 Pd3 P2 C20 176.6(10) . . . . ?
C3 Pd3 P2 C22 -46.8(6) . . . . ?
C1 Pd3 P2 C22 164.3(6) . . . . ?
Pd1 Pd3 P2 C22 -80.9(5) . . . . ?
Pd5 Pd3 P2 C22 53.1(6) . . . . ?
Pd2 Pd3 P2 C22 -165.2(5) . . . . ?
Pd4 Pd3 P2 C22 124.6(5) . . . . ?
Tl2 Pd3 P2 C22 62.5(5) . . . . ?
C2 Pd2 P3 C32 154.8(10) . . . . ?
C1 Pd2 P3 C32 -43.6(10) . . . . ?
Pd1 Pd2 P3 C32 -163.1(10) . . . . ?
Pd5 Pd2 P3 C32 113.9(11) . . . . ?
Pd4 Pd2 P3 C32 -10.0(10) . . . . ?
Pd3 Pd2 P3 C32 -89.7(10) . . . . ?
Tl1 Pd2 P3 C32 59.7(10) . . . . ?
C2 Pd2 P3 C31 29.6(6) . . . . ?
C1 Pd2 P3 C31 -168.7(6) . . . . ?
Pd1 Pd2 P3 C31 71.7(5) . . . . ?
Pd5 Pd2 P3 C31 -11.3(8) . . . . ?
Pd4 Pd2 P3 C31 -135.1(5) . . . . ?
Pd3 Pd2 P3 C31 145.1(5) . . . . ?
Tl1 Pd2 P3 C31 -65.4(5) . . . . ?
C2 Pd2 P3 C30 -86.7(7) . . . . ?
C1 Pd2 P3 C30 74.9(7) . . . . ?
Pd1 Pd2 P3 C30 -44.6(6) . . . . ?
Pd5 Pd2 P3 C30 -127.6(7) . . . . ?
Pd4 Pd2 P3 C30 108.5(6) . . . . ?
Pd3 Pd2 P3 C30 28.8(6) . . . . ?
Tl1 Pd2 P3 C30 178.2(6) . . . . ?
C5 Pd11 P4 C40 -38.0(7) . . . . ?
C6 Pd11 P4 C40 156.4(7) . . . . ?
Pd10 Pd11 P4 C40 179.3(6) . . . . ?
Pd9 Pd11 P4 C40 -62.8(7) . . . . ?
Pd12 Pd11 P4 C40 61.3(7) . . . . ?
C5 Pd11 P4 C41 83.6(10) . . . . ?
C6 Pd11 P4 C41 -82.1(10) . . . . ?
Pd10 Pd11 P4 C41 -59.1(10) . . . . ?
Pd9 Pd11 P4 C41 58.8(10) . . . . ?
Pd12 Pd11 P4 C41 -177.1(10) . . . . ?
C5 Pd11 P4 C42 -160.7(9) . . . . ?
C6 Pd11 P4 C42 33.6(9) . . . . ?
Pd10 Pd11 P4 C42 56.5(9) . . . . ?
Pd9 Pd11 P4 C42 174.4(9) . . . . ?
Pd12 Pd11 P4 C42 -61.5(9) . . . . ?
C6 Pd10 P5 C50 89.7(5) . . . . ?
C4 Pd10 P5 C50 -60.6(5) . . . . ?
Pd11 Pd10 P5 C50 56.5(5) . . . . ?
Pd12 Pd10 P5 C50 -173.3(5) . . . . ?
Pd9 Pd10 P5 C50 -31.2(5) . . . . ?
Tl2 Pd10 P5 C50 -162.9(5) . . . . ?
Pd5 Pd10 P5 C50 -101.3(5) . . . . ?
C6 Pd10 P5 C52 -153.1(6) . . . . ?
C4 Pd10 P5 C52 56.6(6) . . . . ?
Pd11 Pd10 P5 C52 173.7(5) . . . . ?
Pd12 Pd10 P5 C52 -56.2(6) . . . . ?
Pd9 Pd10 P5 C52 85.9(5) . . . . ?
Tl2 Pd10 P5 C52 -45.8(5) . . . . ?
Pd5 Pd10 P5 C52 15.9(5) . . . . ?
C6 Pd10 P5 C51 -31.3(5) . . . . ?
C4 Pd10 P5 C51 178.4(5) . . . . ?
Pd11 Pd10 P5 C51 -64.5(5) . . . . ?
Pd12 Pd10 P5 C51 65.6(5) . . . . ?
Pd9 Pd10 P5 C51 -152.2(4) . . . . ?
Tl2 Pd10 P5 C51 76.1(5) . . . . ?
Pd5 Pd10 P5 C51 137.7(5) . . . . ?
C5 Pd9 P6 C62 170.8(11) . . . . ?
C4 Pd9 P6 C62 -38.3(11) . . . . ?
Pd11 Pd9 P6 C62 -156.6(10) . . . . ?
Pd12 Pd9 P6 C62 75.5(11) . . . . ?
Pd5 Pd9 P6 C62 2.6(11) . . . . ?
Pd10 Pd9 P6 C62 -68.6(11) . . . . ?
Tl1 Pd9 P6 C62 62.7(11) . . . . ?
C5 Pd9 P6 C60 -71.6(16) . . . . ?
C4 Pd9 P6 C60 79.3(16) . . . . ?
Pd11 Pd9 P6 C60 -39.0(16) . . . . ?
Pd12 Pd9 P6 C60 -166.9(16) . . . . ?
Pd5 Pd9 P6 C60 120.2(16) . . . . ?
Pd10 Pd9 P6 C60 49.0(16) . . . . ?
Tl1 Pd9 P6 C60 -179.7(16) . . . . ?
C5 Pd9 P6 C61 37.1(14) . . . . ?
C4 Pd9 P6 C61 -172.0(13) . . . . ?
Pd11 Pd9 P6 C61 69.7(13) . . . . ?
Pd12 Pd9 P6 C61 -58.2(14) . . . . ?
Pd5 Pd9 P6 C61 -131.1(13) . . . . ?
Pd10 Pd9 P6 C61 157.7(13) . . . . ?
Tl1 Pd9 P6 C61 -71.0(13) . . . . ?
C8 Pd8 P7 C72 -157.5(6) . . . . ?
C9 Pd8 P7 C72 29.3(6) . . . . ?
Pd7 Pd8 P7 C72 62.9(6) . . . . ?
Pd4 Pd8 P7 C72 -68.0(6) . . . . ?
Pd6 Pd8 P7 C72 168.2(6) . . . . ?
C8 Pd8 P7 C70 -32.6(5) . . . . ?
C9 Pd8 P7 C70 154.1(5) . . . . ?
Pd7 Pd8 P7 C70 -172.2(4) . . . . ?
Pd4 Pd8 P7 C70 56.9(5) . . . . ?
Pd6 Pd8 P7 C70 -66.9(4) . . . . ?
C8 Pd8 P7 C71 83.3(6) . . . . ?
C9 Pd8 P7 C71 -90.0(6) . . . . ?
Pd7 Pd8 P7 C71 -56.3(6) . . . . ?
Pd4 Pd8 P7 C71 172.8(6) . . . . ?
Pd6 Pd8 P7 C71 48.9(6) . . . . ?
C9 Pd7 P8 C82 -155.1(6) . . . . ?
C7 Pd7 P8 C82 53.5(6) . . . . ?
Pd8 Pd7 P8 C82 167.0(5) . . . . ?
Pd4 Pd7 P8 C82 -62.1(6) . . . . ?
Pd12 Pd7 P8 C82 12.6(5) . . . . ?
Tl2 Pd7 P8 C82 -52.5(5) . . . . ?
Pd6 Pd7 P8 C82 82.3(5) . . . . ?
C9 Pd7 P8 C81 -32.6(6) . . . . ?
C7 Pd7 P8 C81 176.0(5) . . . . ?
Pd8 Pd7 P8 C81 -70.5(5) . . . . ?
Pd4 Pd7 P8 C81 60.4(6) . . . . ?
Pd12 Pd7 P8 C81 135.1(5) . . . . ?
Tl2 Pd7 P8 C81 70.0(5) . . . . ?
Pd6 Pd7 P8 C81 -155.2(5) . . . . ?
C9 Pd7 P8 C80 87.2(6) . . . . ?
C7 Pd7 P8 C80 -64.2(5) . . . . ?
Pd8 Pd7 P8 C80 49.3(5) . . . . ?
Pd4 Pd7 P8 C80 -179.8(5) . . . . ?
Pd12 Pd7 P8 C80 -105.1(5) . . . . ?
Tl2 Pd7 P8 C80 -170.2(5) . . . . ?
Pd6 Pd7 P8 C80 -35.4(5) . . . . ?
C8 Pd6 P9 C91 -176.5(6) . . . . ?
C7 Pd6 P9 C91 -21.8(6) . . . . ?
Pd8 Pd6 P9 C91 -143.4(5) . . . . ?
Pd4 Pd6 P9 C91 119.2(5) . . . . ?
Pd12 Pd6 P9 C91 18.0(5) . . . . ?
Pd7 Pd6 P9 C91 -62.3(5) . . . . ?
Tl1 Pd6 P9 C91 81.3(5) . . . . ?
C8 Pd6 P9 C90 -58.1(6) . . . . ?
C7 Pd6 P9 C90 96.5(6) . . . . ?
Pd8 Pd6 P9 C90 -25.0(5) . . . . ?
Pd4 Pd6 P9 C90 -122.4(5) . . . . ?
Pd12 Pd6 P9 C90 136.4(5) . . . . ?
Pd7 Pd6 P9 C90 56.0(5) . . . . ?
Tl1 Pd6 P9 C90 -160.4(5) . . . . ?
C8 Pd6 P9 C92 59.6(6) . . . . ?
C7 Pd6 P9 C92 -145.8(6) . . . . ?
Pd8 Pd6 P9 C92 92.7(6) . . . . ?
Pd4 Pd6 P9 C92 -4.7(6) . . . . ?
Pd12 Pd6 P9 C92 -105.9(6) . . . . ?
Pd7 Pd6 P9 C92 173.7(6) . . . . ?
Tl1 Pd6 P9 C92 -42.7(6) . . . . ?
Pd8 Pd4 C1 O1 10.2(11) . . . . ?
Pd7 Pd4 C1 O1 -35.7(14) . . . . ?
Pd6 Pd4 C1 O1 61.7(12) . . . . ?
Pd2 Pd4 C1 O1 155.0(13) . . . . ?
Tl2 Pd4 C1 O1 -108.1(11) . . . . ?
Pd5 Pd4 C1 O1 -169.8(11) . . . . ?
Pd3 Pd4 C1 O1 -128.1(12) . . . . ?
Tl1 Pd4 C1 O1 129.7(10) . . . . ?
Pd12 Pd4 C1 O1 -177.8(6) . . . . ?
Pd8 Pd4 C1 Pd2 -144.8(2) . . . . ?
Pd7 Pd4 C1 Pd2 169.33(11) . . . . ?
Pd6 Pd4 C1 Pd2 -93.3(3) . . . . ?
Tl2 Pd4 C1 Pd2 96.9(3) . . . . ?
Pd5 Pd4 C1 Pd2 35.2(3) . . . . ?
Pd3 Pd4 C1 Pd2 76.9(3) . . . . ?
Tl1 Pd4 C1 Pd2 -25.3(4) . . . . ?
Pd12 Pd4 C1 Pd2 27.2(10) . . . . ?
Pd8 Pd4 C1 Pd3 138.31(16) . . . . ?
Pd7 Pd4 C1 Pd3 92.5(4) . . . . ?
Pd6 Pd4 C1 Pd3 -170.21(9) . . . . ?
Pd2 Pd4 C1 Pd3 -76.9(3) . . . . ?
Tl2 Pd4 C1 Pd3 20.1(3) . . . . ?
Pd5 Pd4 C1 Pd3 -41.7(2) . . . . ?
Tl1 Pd4 C1 Pd3 -102.18(19) . . . . ?
Pd12 Pd4 C1 Pd3 -49.7(9) . . . . ?
C2 Pd2 C1 O1 96.8(15) . . . . ?
P3 Pd2 C1 O1 -14.2(11) . . . . ?
Pd1 Pd2 C1 O1 110.3(11) . . . . ?
Pd5 Pd2 C1 O1 169.7(11) . . . . ?
Pd4 Pd2 C1 O1 -154.2(14) . . . . ?
Pd3 Pd2 C1 O1 124.5(12) . . . . ?
Tl1 Pd2 C1 O1 -130.9(11) . . . . ?
C2 Pd2 C1 Pd4 -109.0(10) . . . . ?
P3 Pd2 C1 Pd4 140.0(3) . . . . ?
Pd1 Pd2 C1 Pd4 -95.5(3) . . . . ?
Pd5 Pd2 C1 Pd4 -36.0(3) . . . . ?
Pd3 Pd2 C1 Pd4 -81.3(3) . . . . ?
Tl1 Pd2 C1 Pd4 23.4(3) . . . . ?
C2 Pd2 C1 Pd3 -27.7(11) . . . . ?
P3 Pd2 C1 Pd3 -138.71(17) . . . . ?
Pd1 Pd2 C1 Pd3 -14.2(3) . . . . ?
Pd5 Pd2 C1 Pd3 45.25(19) . . . . ?
Pd4 Pd2 C1 Pd3 81.3(3) . . . . ?
Tl1 Pd2 C1 Pd3 104.63(16) . . . . ?
C3 Pd3 C1 O1 -93.0(10) . . . . ?
P2 Pd3 C1 O1 14.2(8) . . . . ?
Pd1 Pd3 C1 O1 -122.1(8) . . . . ?
Pd5 Pd3 C1 O1 179.2(8) . . . . ?
Pd2 Pd3 C1 O1 -135.5(9) . . . . ?
Pd4 Pd3 C1 O1 136.6(9) . . . . ?
Tl2 Pd3 C1 O1 118.1(8) . . . . ?
C3 Pd3 C1 Pd4 130.5(5) . . . . ?
P2 Pd3 C1 Pd4 -122.3(2) . . . . ?
Pd1 Pd3 C1 Pd4 101.4(2) . . . . ?
Pd5 Pd3 C1 Pd4 42.7(2) . . . . ?
Pd2 Pd3 C1 Pd4 88.0(3) . . . . ?
Tl2 Pd3 C1 Pd4 -18.5(3) . . . . ?
C3 Pd3 C1 Pd2 42.5(7) . . . . ?
P2 Pd3 C1 Pd2 149.7(2) . . . . ?
Pd1 Pd3 C1 Pd2 13.4(3) . . . . ?
Pd5 Pd3 C1 Pd2 -45.3(2) . . . . ?
Pd4 Pd3 C1 Pd2 -88.0(3) . . . . ?
Tl2 Pd3 C1 Pd2 -106.46(19) . . . . ?
C3 Pd1 C2 O2 178.0(11) . . . . ?
P1 Pd1 C2 O2 19.5(13) . . . . ?
Pd5 Pd1 C2 O2 -121.8(13) . . . . ?
Pd2 Pd1 C2 O2 177.5(15) . . . . ?
Pd3 Pd1 C2 O2 -175.2(12) . . . . ?
C3 Pd1 C2 Pd2 0.4(12) . . . . ?
P1 Pd1 C2 Pd2 -158.06(19) . . . . ?
Pd5 Pd1 C2 Pd2 60.63(19) . . . . ?
Pd3 Pd1 C2 Pd2 7.3(3) . . . . ?
C1 Pd2 C2 O2 -161.2(10) . . . . ?
P3 Pd2 C2 O2 -50.6(10) . . . . ?
Pd1 Pd2 C2 O2 -178.1(12) . . . . ?
Pd5 Pd2 C2 O2 122.5(10) . . . . ?
Pd4 Pd2 C2 O2 110.6(9) . . . . ?
Pd3 Pd2 C2 O2 175.1(9) . . . . ?
Tl1 Pd2 C2 O2 65.4(10) . . . . ?
C1 Pd2 C2 Pd1 16.9(11) . . . . ?
P3 Pd2 C2 Pd1 127.5(2) . . . . ?
Pd5 Pd2 C2 Pd1 -59.4(2) . . . . ?
Pd4 Pd2 C2 Pd1 -71.3(4) . . . . ?
Pd3 Pd2 C2 Pd1 -6.8(3) . . . . ?
Tl1 Pd2 C2 Pd1 -116.5(2) . . . . ?
C2 Pd1 C3 O3 -166.4(11) . . . . ?
P1 Pd1 C3 O3 -8.0(13) . . . . ?
Pd5 Pd1 C3 O3 134.7(13) . . . . ?
Pd2 Pd1 C3 O3 -166.0(12) . . . . ?
Pd3 Pd1 C3 O3 -174.8(15) . . . . ?
C2 Pd1 C3 Pd3 8.4(12) . . . . ?
P1 Pd1 C3 Pd3 166.74(19) . . . . ?
Pd5 Pd1 C3 Pd3 -50.5(2) . . . . ?
Pd2 Pd1 C3 Pd3 8.7(3) . . . . ?
P2 Pd3 C3 O3 29.3(11) . . . . ?
C1 Pd3 C3 O3 136.2(10) . . . . ?
Pd1 Pd3 C3 O3 175.5(13) . . . . ?
Pd5 Pd3 C3 O3 -134.9(11) . . . . ?
Pd2 Pd3 C3 O3 167.3(10) . . . . ?
Pd4 Pd3 C3 O3 -135.7(9) . . . . ?
Tl2 Pd3 C3 O3 -75.9(11) . . . . ?
P2 Pd3 C3 Pd1 -146.3(2) . . . . ?
C1 Pd3 C3 Pd1 -39.3(7) . . . . ?
Pd5 Pd3 C3 Pd1 49.6(2) . . . . ?
Pd2 Pd3 C3 Pd1 -8.2(3) . . . . ?
Pd4 Pd3 C3 Pd1 48.8(6) . . . . ?
Tl2 Pd3 C3 Pd1 108.5(2) . . . . ?
Pd1 Pd5 C4 O4 1.3(10) . . . . ?
Pd3 Pd5 C4 O4 -51.3(12) . . . . ?
Pd2 Pd5 C4 O4 45.7(13) . . . . ?
Pd9 Pd5 C4 O4 141.4(12) . . . . ?
Pd10 Pd5 C4 O4 -137.6(12) . . . . ?
Pd4 Pd5 C4 O4 -169.2(6) . . . . ?
Tl1 Pd5 C4 O4 122.3(10) . . . . ?
Tl2 Pd5 C4 O4 -117.1(10) . . . . ?
Pd12 Pd5 C4 O4 -177.9(10) . . . . ?
Pd1 Pd5 C4 Pd9 -140.1(2) . . . . ?
Pd3 Pd5 C4 Pd9 167.28(8) . . . . ?
Pd2 Pd5 C4 Pd9 -95.7(4) . . . . ?
Pd10 Pd5 C4 Pd9 81.0(3) . . . . ?
Pd4 Pd5 C4 Pd9 49.3(8) . . . . ?
Tl1 Pd5 C4 Pd9 -19.1(3) . . . . ?
Tl2 Pd5 C4 Pd9 101.5(2) . . . . ?
Pd12 Pd5 C4 Pd9 40.6(2) . . . . ?
Pd1 Pd5 C4 Pd10 138.9(2) . . . . ?
Pd3 Pd5 C4 Pd10 86.3(4) . . . . ?
Pd2 Pd5 C4 Pd10 -176.71(14) . . . . ?
Pd9 Pd5 C4 Pd10 -81.0(3) . . . . ?
Pd4 Pd5 C4 Pd10 -31.6(8) . . . . ?
Tl1 Pd5 C4 Pd10 -100.1(2) . . . . ?
Tl2 Pd5 C4 Pd10 20.5(3) . . . . ?
Pd12 Pd5 C4 Pd10 -40.3(2) . . . . ?
C5 Pd9 C4 O4 82.0(11) . . . . ?
P6 Pd9 C4 O4 -27.1(8) . . . . ?
Pd11 Pd9 C4 O4 110.5(8) . . . . ?
Pd12 Pd9 C4 O4 170.3(8) . . . . ?
Pd5 Pd9 C4 O4 -146.8(10) . . . . ?
Pd10 Pd9 C4 O4 126.7(9) . . . . ?
Tl1 Pd9 C4 O4 -130.0(8) . . . . ?
C5 Pd9 C4 Pd5 -131.2(6) . . . . ?
P6 Pd9 C4 Pd5 119.8(2) . . . . ?
Pd11 Pd9 C4 Pd5 -102.6(2) . . . . ?
Pd12 Pd9 C4 Pd5 -42.8(3) . . . . ?
Pd10 Pd9 C4 Pd5 -86.5(3) . . . . ?
Tl1 Pd9 C4 Pd5 16.8(3) . . . . ?
C5 Pd9 C4 Pd10 -44.7(7) . . . . ?
P6 Pd9 C4 Pd10 -153.72(19) . . . . ?
Pd11 Pd9 C4 Pd10 -16.1(3) . . . . ?
Pd12 Pd9 C4 Pd10 43.7(2) . . . . ?
Pd5 Pd9 C4 Pd10 86.5(3) . . . . ?
Tl1 Pd9 C4 Pd10 103.32(18) . . . . ?
C6 Pd10 C4 O4 -83.8(11) . . . . ?
P5 Pd10 C4 O4 25.3(8) . . . . ?
Pd11 Pd10 C4 O4 -112.3(8) . . . . ?
Pd12 Pd10 C4 O4 -172.4(8) . . . . ?
Pd9 Pd10 C4 O4 -128.4(9) . . . . ?
Tl2 Pd10 C4 O4 124.4(8) . . . . ?
Pd5 Pd10 C4 O4 144.7(10) . . . . ?
C6 Pd10 C4 Pd5 131.5(6) . . . . ?
P5 Pd10 C4 Pd5 -119.4(3) . . . . ?
Pd11 Pd10 C4 Pd5 103.0(3) . . . . ?
Pd12 Pd10 C4 Pd5 42.9(3) . . . . ?
Pd9 Pd10 C4 Pd5 86.9(3) . . . . ?
Tl2 Pd10 C4 Pd5 -20.3(3) . . . . ?
C6 Pd10 C4 Pd9 44.6(8) . . . . ?
P5 Pd10 C4 Pd9 153.65(19) . . . . ?
Pd11 Pd10 C4 Pd9 16.0(3) . . . . ?
Pd12 Pd10 C4 Pd9 -44.1(2) . . . . ?
Tl2 Pd10 C4 Pd9 -107.23(19) . . . . ?
Pd5 Pd10 C4 Pd9 -86.9(3) . . . . ?
C6 Pd11 C5 O5 145.4(13) . . . . ?
P4 Pd11 C5 O5 11.7(14) . . . . ?
Pd10 Pd11 C5 O5 167.8(13) . . . . ?
Pd9 Pd11 C5 O5 172.7(16) . . . . ?
Pd12 Pd11 C5 O5 -135.7(14) . . . . ?
C6 Pd11 C5 Pd9 -27.3(12) . . . . ?
P4 Pd11 C5 Pd9 -161.0(2) . . . . ?
Pd10 Pd11 C5 Pd9 -4.9(3) . . . . ?
Pd12 Pd11 C5 Pd9 51.6(2) . . . . ?
C4 Pd9 C5 O5 -135.2(10) . . . . ?
P6 Pd9 C5 O5 -26.3(12) . . . . ?
Pd11 Pd9 C5 O5 -173.8(13) . . . . ?
Pd12 Pd9 C5 O5 134.7(11) . . . . ?
Pd5 Pd9 C5 O5 132.6(9) . . . . ?
Pd10 Pd9 C5 O5 -169.2(11) . . . . ?
Tl1 Pd9 C5 O5 77.8(11) . . . . ?
C4 Pd9 C5 Pd11 38.6(8) . . . . ?
P6 Pd9 C5 Pd11 147.5(2) . . . . ?
Pd12 Pd9 C5 Pd11 -51.5(2) . . . . ?
Pd5 Pd9 C5 Pd11 -53.6(6) . . . . ?
Pd10 Pd9 C5 Pd11 4.5(3) . . . . ?
Tl1 Pd9 C5 Pd11 -108.4(2) . . . . ?
C5 Pd11 C6 O6 -146.6(12) . . . . ?
P4 Pd11 C6 O6 -12.7(14) . . . . ?
Pd10 Pd11 C6 O6 -174.3(15) . . . . ?
Pd9 Pd11 C6 O6 -168.9(12) . . . . ?
Pd12 Pd11 C6 O6 134.3(13) . . . . ?
C5 Pd11 C6 Pd10 27.6(12) . . . . ?
P4 Pd11 C6 Pd10 161.5(2) . . . . ?
Pd9 Pd11 C6 Pd10 5.3(3) . . . . ?
Pd12 Pd11 C6 Pd10 -51.5(2) . . . . ?
C4 Pd10 C6 O6 136.4(11) . . . . ?
P5 Pd10 C6 O6 27.7(12) . . . . ?
Pd11 Pd10 C6 O6 174.9(14) . . . . ?
Pd12 Pd10 C6 O6 -133.2(12) . . . . ?
Pd9 Pd10 C6 O6 170.0(11) . . . . ?
Tl2 Pd10 C6 O6 -72.4(12) . . . . ?
Pd5 Pd10 C6 O6 -132.4(10) . . . . ?
C4 Pd10 C6 Pd11 -38.5(8) . . . . ?
P5 Pd10 C6 Pd11 -147.3(2) . . . . ?
Pd12 Pd10 C6 Pd11 51.8(2) . . . . ?
Pd9 Pd10 C6 Pd11 -5.0(3) . . . . ?
Tl2 Pd10 C6 Pd11 112.6(2) . . . . ?
Pd5 Pd10 C6 Pd11 52.6(6) . . . . ?
Pd10 Pd12 C7 O7 -43.4(14) . . . . ?
Pd11 Pd12 C7 O7 5.5(12) . . . . ?
Pd9 Pd12 C7 O7 57.7(13) . . . . ?
Pd7 Pd12 C7 O7 -129.3(13) . . . . ?
Pd6 Pd12 C7 O7 152.5(14) . . . . ?
Pd5 Pd12 C7 O7 177.4(7) . . . . ?
Tl1 Pd12 C7 O7 127.6(11) . . . . ?
Tl2 Pd12 C7 O7 -114.4(11) . . . . ?
Pd4 Pd12 C7 O7 -172.1(11) . . . . ?
Pd10 Pd12 C7 Pd6 164.10(13) . . . . ?
Pd11 Pd12 C7 Pd6 -147.0(2) . . . . ?
Pd9 Pd12 C7 Pd6 -94.8(3) . . . . ?
Pd7 Pd12 C7 Pd6 78.2(3) . . . . ?
Pd5 Pd12 C7 Pd6 24.9(9) . . . . ?
Tl1 Pd12 C7 Pd6 -24.9(3) . . . . ?
Tl2 Pd12 C7 Pd6 93.1(3) . . . . ?
Pd4 Pd12 C7 Pd6 35.4(3) . . . . ?
Pd10 Pd12 C7 Pd7 85.9(4) . . . . ?
Pd11 Pd12 C7 Pd7 134.78(16) . . . . ?
Pd9 Pd12 C7 Pd7 -173.01(11) . . . . ?
Pd6 Pd12 C7 Pd7 -78.2(3) . . . . ?
Pd5 Pd12 C7 Pd7 -53.3(8) . . . . ?
Tl1 Pd12 C7 Pd7 -103.1(2) . . . . ?
Tl2 Pd12 C7 Pd7 14.9(3) . . . . ?
Pd4 Pd12 C7 Pd7 -42.8(2) . . . . ?
C8 Pd6 C7 O7 83.1(14) . . . . ?
P9 Pd6 C7 O7 -24.7(10) . . . . ?
Pd8 Pd6 C7 O7 107.5(10) . . . . ?
Pd4 Pd6 C7 O7 168.0(10) . . . . ?
Pd12 Pd6 C7 O7 -153.7(12) . . . . ?
Pd7 Pd6 C7 O7 125.6(11) . . . . ?
Tl1 Pd6 C7 O7 -129.5(10) . . . . ?
C8 Pd6 C7 Pd12 -123.2(7) . . . . ?
P9 Pd6 C7 Pd12 129.0(3) . . . . ?
Pd8 Pd6 C7 Pd12 -98.8(3) . . . . ?
Pd4 Pd6 C7 Pd12 -38.3(3) . . . . ?
Pd7 Pd6 C7 Pd12 -80.7(3) . . . . ?
Tl1 Pd6 C7 Pd12 24.3(3) . . . . ?
C8 Pd6 C7 Pd7 -42.4(8) . . . . ?
P9 Pd6 C7 Pd7 -150.28(15) . . . . ?
Pd8 Pd6 C7 Pd7 -18.0(2) . . . . ?
Pd4 Pd6 C7 Pd7 42.43(19) . . . . ?
Pd12 Pd6 C7 Pd7 80.7(3) . . . . ?
Tl1 Pd6 C7 Pd7 104.99(16) . . . . ?
C9 Pd7 C7 O7 -92.2(11) . . . . ?
P8 Pd7 C7 O7 19.2(9) . . . . ?
Pd8 Pd7 C7 O7 -115.4(8) . . . . ?
Pd4 Pd7 C7 O7 -175.3(9) . . . . ?
Pd12 Pd7 C7 O7 138.4(10) . . . . ?
Tl2 Pd7 C7 O7 123.9(8) . . . . ?
Pd6 Pd7 C7 O7 -133.1(10) . . . . ?
C9 Pd7 C7 Pd12 129.5(6) . . . . ?
P8 Pd7 C7 Pd12 -119.2(2) . . . . ?
Pd8 Pd7 C7 Pd12 106.2(2) . . . . ?
Pd4 Pd7 C7 Pd12 46.3(3) . . . . ?
Tl2 Pd7 C7 Pd12 -14.5(3) . . . . ?
Pd6 Pd7 C7 Pd12 88.5(3) . . . . ?
C9 Pd7 C7 Pd6 41.0(7) . . . . ?
P8 Pd7 C7 Pd6 152.33(19) . . . . ?
Pd8 Pd7 C7 Pd6 17.7(2) . . . . ?
Pd4 Pd7 C7 Pd6 -42.2(2) . . . . ?
Pd12 Pd7 C7 Pd6 -88.5(3) . . . . ?
Tl2 Pd7 C7 Pd6 -103.0(2) . . . . ?
C9 Pd8 C8 O8 -174.7(12) . . . . ?
P7 Pd8 C8 O8 28.3(14) . . . . ?
Pd7 Pd8 C8 O8 -178.7(13) . . . . ?
Pd4 Pd8 C8 O8 -124.5(14) . . . . ?
Pd6 Pd8 C8 O8 178.9(16) . . . . ?
C9 Pd8 C8 Pd6 6.4(14) . . . . ?
P7 Pd8 C8 Pd6 -150.6(2) . . . . ?
Pd7 Pd8 C8 Pd6 2.4(3) . . . . ?
Pd4 Pd8 C8 Pd6 56.6(2) . . . . ?
C7 Pd6 C8 O8 -146.7(10) . . . . ?
P9 Pd6 C8 O8 -37.2(11) . . . . ?
Pd8 Pd6 C8 O8 -179.1(13) . . . . ?
Pd4 Pd6 C8 O8 124.4(11) . . . . ?
Pd12 Pd6 C8 O8 121.5(10) . . . . ?
Pd7 Pd6 C8 O8 178.7(10) . . . . ?
Tl1 Pd6 C8 O8 66.0(11) . . . . ?
C7 Pd6 C8 Pd8 32.4(9) . . . . ?
P9 Pd6 C8 Pd8 142.0(2) . . . . ?
Pd4 Pd6 C8 Pd8 -56.5(2) . . . . ?
Pd12 Pd6 C8 Pd8 -59.4(5) . . . . ?
Pd7 Pd6 C8 Pd8 -2.2(3) . . . . ?
Tl1 Pd6 C8 Pd8 -114.9(2) . . . . ?
C8 Pd8 C9 O9 174.8(12) . . . . ?
P7 Pd8 C9 O9 -28.3(15) . . . . ?
Pd7 Pd8 C9 O9 179.5(16) . . . . ?
Pd4 Pd8 C9 O9 124.8(14) . . . . ?
Pd6 Pd8 C9 O9 -179.9(13) . . . . ?
C8 Pd8 C9 Pd7 -4.8(14) . . . . ?
P7 Pd8 C9 Pd7 152.1(2) . . . . ?
Pd4 Pd8 C9 Pd7 -54.8(2) . . . . ?
Pd6 Pd8 C9 Pd7 0.5(3) . . . . ?
P8 Pd7 C9 O9 38.8(11) . . . . ?
C7 Pd7 C9 O9 149.4(10) . . . . ?
Pd8 Pd7 C9 O9 -179.6(13) . . . . ?
Pd4 Pd7 C9 O9 -125.1(11) . . . . ?
Pd12 Pd7 C9 O9 -119.7(10) . . . . ?
Tl2 Pd7 C9 O9 -66.0(11) . . . . ?
Pd6 Pd7 C9 O9 179.9(11) . . . . ?
P8 Pd7 C9 Pd8 -141.6(2) . . . . ?
C7 Pd7 C9 Pd8 -30.9(8) . . . . ?
Pd4 Pd7 C9 Pd8 54.6(2) . . . . ?
Pd12 Pd7 C9 Pd8 60.0(6) . . . . ?
Tl2 Pd7 C9 Pd8 113.7(2) . . . . ?
Pd6 Pd7 C9 Pd8 -0.5(3) . . . . ?
C11 P1 C10 C13 -166.9(11) . . . . ?
C12 P1 C10 C13 -56.4(11) . . . . ?
Pd1 P1 C10 C13 66.5(11) . . . . ?
C12 P1 C11 C14 -179.3(12) . . . . ?
C10 P1 C11 C14 -70.9(13) . . . . ?
Pd1 P1 C11 C14 56.2(14) . . . . ?
C11 P1 C12 C15 49.6(16) . . . . ?
C10 P1 C12 C15 -59.3(16) . . . . ?
Pd1 P1 C12 C15 175.6(13) . . . . ?
C21 P2 C20 C23 -142(4) . . . . ?
C22 P2 C20 C23 111(4) . . . . ?
Pd3 P2 C20 C23 -14(4) . . . . ?
C20 P2 C21 C24 -45.7(15) . . . . ?
C22 P2 C21 C24 59.6(14) . . . . ?
Pd3 P2 C21 C24 -170.0(10) . . . . ?
C21 P2 C22 C25 68.2(13) . . . . ?
C20 P2 C22 C25 178.1(13) . . . . ?
Pd3 P2 C22 C25 -62.3(12) . . . . ?
C32 P3 C30 C33 -171.7(12) . . . . ?
C31 P3 C30 C33 -61.8(14) . . . . ?
Pd2 P3 C30 C33 63.3(14) . . . . ?
C32 P3 C31 C34 54.5(16) . . . . ?
C30 P3 C31 C34 -55.7(14) . . . . ?
Pd2 P3 C31 C34 -175.0(10) . . . . ?
C31 P3 C32 C35 20(6) . . . . ?
C30 P3 C32 C35 128(6) . . . . ?
Pd2 P3 C32 C35 -111(6) . . . . ?
C41 P4 C40 C43 54.4(16) . . . . ?
C42 P4 C40 C43 -51.7(16) . . . . ?
Pd11 P4 C40 C43 179.0(12) . . . . ?
C40 P4 C41 C44 71(2) . . . . ?
C42 P4 C41 C44 180(2) . . . . ?
Pd11 P4 C41 C44 -55(2) . . . . ?
C40 P4 C42 C45 -53.1(18) . . . . ?
C41 P4 C42 C45 -163.2(17) . . . . ?
Pd11 P4 C42 C45 75.2(17) . . . . ?
C52 P5 C50 C53 -173.0(11) . . . . ?
C51 P5 C50 C53 79.0(12) . . . . ?
Pd10 P5 C50 C53 -48.9(12) . . . . ?
C50 P5 C51 C54 171.7(10) . . . . ?
C52 P5 C51 C54 64.4(11) . . . . ?
Pd10 P5 C51 C54 -63.1(11) . . . . ?
C50 P5 C52 C55 -51.7(13) . . . . ?
C51 P5 C52 C55 56.9(13) . . . . ?
Pd10 P5 C52 C55 -174.4(11) . . . . ?
C62 P6 C60 C63 129(5) . . . . ?
C61 P6 C60 C63 -118(5) . . . . ?
Pd9 P6 C60 C63 3(6) . . . . ?
C62 P6 C61 C64 -61(3) . . . . ?
C60 P6 C61 C64 -167(3) . . . . ?
Pd9 P6 C61 C64 75(3) . . . . ?
C60 P6 C62 C65 51(3) . . . . ?
C61 P6 C62 C65 -51(3) . . . . ?
Pd9 P6 C62 C65 173.8(18) . . . . ?
C72 P7 C70 C73 72.5(10) . . . . ?
C71 P7 C70 C73 -178.0(9) . . . . ?
Pd8 P7 C70 C73 -57.6(9) . . . . ?
C72 P7 C71 C74 56.2(16) . . . . ?
C70 P7 C71 C74 -54.1(16) . . . . ?
Pd8 P7 C71 C74 -177.9(13) . . . . ?
C70 P7 C72 C75 -75.9(12) . . . . ?
C71 P7 C72 C75 176.2(11) . . . . ?
Pd8 P7 C72 C75 53.8(12) . . . . ?
C82 P8 C80 C83 -176.1(10) . . . . ?
C81 P8 C80 C83 73.9(11) . . . . ?
Pd7 P8 C80 C83 -53.6(11) . . . . ?
C82 P8 C81 C84 61.4(10) . . . . ?
C80 P8 C81 C84 171.0(9) . . . . ?
Pd7 P8 C81 C84 -65.1(9) . . . . ?
C81 P8 C82 C85 51.1(14) . . . . ?
C80 P8 C82 C85 -57.8(14) . . . . ?
Pd7 P8 C82 C85 -179.7(11) . . . . ?
C91 P9 C90 C93 71.4(12) . . . . ?
C92 P9 C90 C93 -179.3(11) . . . . ?
Pd6 P9 C90 C93 -56.4(11) . . . . ?
C90 P9 C91 C94 179.2(12) . . . . ?
C92 P9 C91 C94 69.5(13) . . . . ?
Pd6 P9 C91 C94 -58.8(13) . . . . ?
C91 P9 C92 C95 58.9(14) . . . . ?
C90 P9 C92 C95 -49.2(14) . . . . ?
Pd6 P9 C92 C95 -169.7(11) . . . . ?
